data_4131438
loop_
_publ_author_name
'Korom, Sa\<sa'
'Ballester, Pablo'

_publ_section_title
;
 Attachment of a Ru<sup>II</sup> Complex to a Self-Folding Hexaamide Deep
 Cavitand.
;
_journal_issue 35
_journal_name_full 'Journal of the American Chemical Society'
_journal_page_first 12109
_journal_page_last 12112
_journal_paper_doi 10.1021/jacs.7b05458
_journal_volume 139
_journal_year 2017
_chemical_formula_sum 'C586 H580 Cl18 N66 O100.2 Ru6'
_chemical_formula_weight 11394.85
_space_group_IT_number 60
_space_group_name_Hall '-P 2n 2ab'
_space_group_name_H-M_alt 'P b c n'
_symmetry_cell_setting orthorhombic
_symmetry_space_group_name_H-M 'P b c n'
_atom_sites_solution_hydrogens mixed
_audit_creation_method SHELXL-2014/6
_cell_angle_alpha 90
_cell_angle_beta 90
_cell_angle_gamma 90
_cell_formula_units_Z 4
_cell_length_a 67.017(3)
_cell_length_b 31.4138(15)
_cell_length_c 32.1376(17)
_cell_measurement_reflns_used 9295
_cell_measurement_temperature 100(2)
_cell_measurement_theta_max 23.95
_cell_measurement_theta_min 2.32
_cell_volume 67658(6)
_computing_cell_refinement 'Bruker APEX2 v2011.4-0'
_computing_data_collection 'Bruker APEX2 v2011.4-0'
_computing_data_reduction 'Bruker SAINT V7.60A'
_computing_molecular_graphics 'Bruker SHELXTL'
_computing_publication_material 'Bruker SHELXTL'
_computing_structure_refinement 'SHELXL-2014 (Sheldrick, 2014)'
_computing_structure_solution Sir2011
_diffrn_ambient_temperature 100(2)
_diffrn_detector_area_resol_mean 512
_diffrn_detector_type '4K CCD area detector APEX II'
_diffrn_measured_fraction_theta_full 0.950
_diffrn_measured_fraction_theta_max 0.992
_diffrn_measurement_device_type 'APEX DUO Kappa 4-axis goniometer'
_diffrn_measurement_method
;
 Fullsphere data collection, phi and omega scans
;
_diffrn_measurement_specimen_support 'magnetic support with MicroMount'
_diffrn_radiation_monochromator 'Quazar MX Multilayer Optics'
_diffrn_radiation_type MoK\a
_diffrn_radiation_wavelength 0.71073
_diffrn_reflns_Laue_measured_fraction_full 0.950
_diffrn_reflns_Laue_measured_fraction_max 0.992
_diffrn_reflns_limit_k_max 37
_diffrn_reflns_limit_k_min -30
_diffrn_reflns_limit_l_max 37
_diffrn_reflns_limit_l_min -25
_diffrn_reflns_point_group_measured_fraction_full 0.950
_diffrn_reflns_point_group_measured_fraction_max 0.992
_diffrn_reflns_theta_full 25.242
_diffrn_reflns_theta_max 24.850
_diffrn_reflns_theta_min 0.716
_diffrn_source 'Microfocus source E025 IuS'
_diffrn_source_current 0.6
_diffrn_source_power 50
_diffrn_source_size '0.2 mm x 0.2 mm fine focus'
_diffrn_source_type 'Bruker APEX DUO'
_exptl_absorpt_coefficient_mu 0.270
_exptl_absorpt_correction_T_max 0.979
_exptl_absorpt_correction_T_min 0.818
_exptl_absorpt_correction_type empirical
_exptl_absorpt_process_details
; 
 SADABS Version 2008/1 Bruker-Nonius
 Blessing, Acta Cryst. (1995) A51 33-38
;
_exptl_crystal_colour purple
_exptl_crystal_density_diffrn 1.119
_exptl_crystal_description prism
_exptl_crystal_F_000 23718
_exptl_crystal_size_max 0.12
_exptl_crystal_size_mid 0.12
_exptl_crystal_size_min 0.08
_refine_diff_density_max 2.135
_refine_diff_density_min -1.077
_refine_diff_density_rms 0.148
_refine_ls_extinction_method none
_refine_ls_goodness_of_fit_ref 1.306
_refine_ls_hydrogen_treatment constr
_refine_ls_matrix_type full
_refine_ls_number_parameters 4163
_refine_ls_number_reflns 58142
_refine_ls_number_restraints 7870
_refine_ls_restrained_S_all 1.283
_refine_ls_R_factor_all 0.1581
_refine_ls_R_factor_gt 0.1203
_refine_ls_shift/su_max 0.001
_refine_ls_shift/su_mean 0.000
_refine_ls_structure_factor_coef Fsqd
_refine_ls_weighting_details 'w=1/[\s^2^(Fo^2^)+(0.2000P)^2^] where P=(Fo^2^+2Fc^2^)/3'
_refine_ls_weighting_scheme calc
_refine_ls_wR_factor_gt 0.3444
_refine_ls_wR_factor_ref 0.3671
_reflns_Friedel_coverage 0.000
_reflns_number_gt 35880
_reflns_number_total 58142
_reflns_threshold_expression 'I > 2\s(I)'
_cod_data_source_file ja7b05458_si_003.cif
_cod_data_source_block sk-xrd037_Pbcn_Sqd
_cod_depositor_comments
;
The following automatic conversions were performed:

data item '_symmetry_cell_setting' value 'Orthorhombic' was changed
to 'orthorhombic' in accordance with the
/home/saulius/struct/COD-crude-data/automatic-downloads/DataCite-retrospective/ACS/depositions/lib/dictionaries/cif_core.dic
dictionary named 'cif_core.dic' version 2.4.2 last updated on
2011-04-26.

Automatic conversion script
Id: cif_fix_values 6909 2019-04-08 15:41:33Z antanas 
;
_cod_original_sg_symbol_H-M Pbcn
_cod_original_formula_sum 'C586 H580 Cl18 N66 O100.20 Ru6'
_cod_database_code 4131438
_shelx_space_group_comment
;
The symmetry employed for this shelxl refinement is uniquely defined
by the following loop, which should always be used as a source of
symmetry information in preference to the above space-group names.
They are only intended as comments.
;
_shelx_estimated_absorpt_t_min 0.968
_shelx_estimated_absorpt_t_max 0.979
_shelxl_version_number 2014/6

loop_
_space_group_symop_operation_xyz
'x, y, z'
'-x+1/2, -y+1/2, z+1/2'
'-x, y, -z+1/2'
'x+1/2, -y+1/2, -z'
'-x, -y, -z'
'x-1/2, y-1/2, -z-1/2'
'x, -y, z-1/2'
'-x-1/2, y-1/2, z'

loop_
_atom_site_label
_atom_site_type_symbol
_atom_site_fract_x
_atom_site_fract_y
_atom_site_fract_z
_atom_site_U_iso_or_equiv
_atom_site_adp_type
_atom_site_occupancy
_atom_site_site_symmetry_order
_atom_site_calc_flag
_atom_site_refinement_flags_posn
_atom_site_refinement_flags_adp
_atom_site_refinement_flags_occupancy
_atom_site_disorder_assembly
_atom_site_disorder_group
Ru1A Ru -0.04996(2) 0.58206(2) 0.31023(2) 0.05594(17) Uani 1 1 d . . . . .
Cl1A Cl -0.02140(3) 0.59331(7) 0.35112(6) 0.0602(5) Uani 1 1 d . . . . .
Cl2A Cl -0.06941(3) 0.62742(7) 0.35296(6) 0.0636(5) Uani 1 1 d . . . . .
Cl3A Cl -0.07663(3) 0.56623(7) 0.26603(6) 0.0683(5) Uani 1 1 d . . . . .
C1A C 0.01495(6) 0.39193(13) 0.07519(10) 0.0523(14) Uani 1 1 d G U . . .
C2A C 0.00676(6) 0.43134(12) 0.08493(12) 0.0543(15) Uani 1 1 d G U . . .
H2A H 0.0059 0.4529 0.0642 0.065 Uiso 1 1 calc R U . . .
C3A C -0.00017(7) 0.43927(11) 0.12495(13) 0.0544(15) Uani 1 1 d G U . . .
C4A C 0.00110(7) 0.40779(14) 0.15523(10) 0.0567(15) Uani 1 1 d G U . . .
C5A C 0.00929(7) 0.36838(13) 0.14549(12) 0.0573(16) Uani 1 1 d G U . . .
H5A H 0.0102 0.3469 0.1662 0.069 Uiso 1 1 calc R U . . .
C6A C 0.01622(6) 0.36045(11) 0.10547(13) 0.0544(15) Uani 1 1 d G U . . .
C7A C -0.01102(10) 0.4632(2) 0.1836(2) 0.0549(15) Uani 1 1 d . U . . .
C8A C -0.01925(10) 0.4926(2) 0.2146(2) 0.0544(15) Uani 1 1 d . U . . .
C9A C -0.01819(10) 0.5363(2) 0.2094(2) 0.0544(15) Uani 1 1 d . U . . .
H9A H -0.0119 0.5481 0.1856 0.065 Uiso 1 1 calc R U . . .
C10A C -0.02622(10) 0.5618(2) 0.2385(2) 0.0538(14) Uani 1 1 d . U . . .
C11A C -0.03560(10) 0.5024(2) 0.2794(2) 0.0560(15) Uani 1 1 d . U . . .
C12A C -0.02764(10) 0.4755(2) 0.2508(2) 0.0541(15) Uani 1 1 d . U . . .
H12A H -0.0278 0.4456 0.2552 0.065 Uiso 1 1 calc R U . . .
C13A C -0.02771(11) 0.6084(2) 0.2376(2) 0.0586(15) Uani 1 1 d . U . . .
C14A C -0.01833(10) 0.6352(2) 0.2086(2) 0.0592(16) Uani 1 1 d . U . . .
H14A H -0.0107 0.6227 0.1867 0.071 Uiso 1 1 calc R U . . .
C15A C -0.01973(12) 0.6779(3) 0.2107(3) 0.0745(19) Uani 1 1 d . U . . .
H15A H -0.0137 0.6956 0.1902 0.089 Uiso 1 1 calc R U . . .
C16A C -0.03048(12) 0.6957(3) 0.2445(3) 0.0718(19) Uani 1 1 d . U . . .
H16A H -0.0312 0.7256 0.2483 0.086 Uiso 1 1 calc R U . . .
C17A C -0.03979(12) 0.6686(3) 0.2714(3) 0.0713(19) Uani 1 1 d . U . . .
H17A H -0.0475 0.6806 0.2932 0.086 Uiso 1 1 calc R U . . .
C18A C -0.04562(10) 0.4916(2) 0.3196(2) 0.0546(15) Uani 1 1 d . U . . .
C19A C -0.04653(10) 0.4500(3) 0.3344(2) 0.0591(16) Uani 1 1 d . U . . .
H19A H -0.0408 0.4272 0.3191 0.071 Uiso 1 1 calc R U . . .
C20A C -0.05603(11) 0.4427(3) 0.3723(2) 0.0628(17) Uani 1 1 d . U . . .
H20A H -0.0572 0.4146 0.3830 0.075 Uiso 1 1 calc R U . . .
C21A C -0.06384(10) 0.4778(3) 0.3944(2) 0.0614(17) Uani 1 1 d . U . . .
H21A H -0.0698 0.4738 0.4210 0.074 Uiso 1 1 calc R U . . .
C22A C -0.06276(10) 0.5177(3) 0.3771(2) 0.0597(16) Uani 1 1 d . U . . .
H22A H -0.0684 0.5410 0.3918 0.072 Uiso 1 1 calc R U . . .
C23A C 0.05662(11) 0.3373(2) 0.0339(2) 0.0550(15) Uani 1 1 d . U . . .
H23A H 0.0429 0.3256 0.0292 0.066 Uiso 1 1 calc R U . . .
C24A C 0.07075(11) 0.3107(2) 0.0072(2) 0.0599(17) Uani 1 1 d . U . . .
H24A H 0.0847 0.3193 0.0126 0.072 Uiso 1 1 calc R U . . .
H24B H 0.0679 0.3156 -0.0226 0.072 Uiso 1 1 calc R U . . .
C25A C 0.06806(13) 0.2633(2) 0.0176(3) 0.076(2) Uani 1 1 d . U . . .
H25A H 0.0707 0.2587 0.0472 0.114 Uiso 1 1 calc R U . . .
H25B H 0.0774 0.2464 0.0009 0.114 Uiso 1 1 calc R U . . .
H25C H 0.0543 0.2547 0.0112 0.114 Uiso 1 1 calc R U . . .
C26A C 0.06081(10) 0.3333(2) 0.0804(2) 0.0525(14) Uani 1 1 d . U . . .
C27A C 0.04606(11) 0.3227(2) 0.1085(2) 0.0546(15) Uani 1 1 d . U . . .
C28A C 0.05101(11) 0.3130(2) 0.1499(2) 0.0568(16) Uani 1 1 d . U . . .
H28A H 0.0409 0.3042 0.1687 0.068 Uiso 1 1 calc R U . . .
C29A C 0.07008(11) 0.3161(2) 0.1629(2) 0.0584(15) Uani 1 1 d . U . . .
C30A C 0.08540(10) 0.3289(2) 0.1362(2) 0.0511(14) Uani 1 1 d . U . . .
C31A C 0.08041(11) 0.3365(2) 0.0952(2) 0.0548(15) Uani 1 1 d . U . . .
H31A H 0.0907 0.3441 0.0763 0.066 Uiso 1 1 calc R U . . .
O2A O 0.0733(3) 0.2956(6) 0.2017(7) 0.057(2) Uani 0.4 1 d . U P A 1
O3A O 0.0812(3) 0.3953(6) 0.2026(7) 0.054(2) Uani 0.4 1 d . U P A 1
C32A C 0.0845(4) 0.3257(9) 0.2335(10) 0.059(2) Uani 0.4 1 d . U P A 1
C33A C 0.0862(4) 0.2915(9) 0.2665(9) 0.064(2) Uani 0.4 1 d . U P A 1
H33A H 0.0813 0.2632 0.2644 0.077 Uiso 0.4 1 calc R U P A 1
C34A C 0.0968(6) 0.3103(8) 0.3032(7) 0.071(2) Uani 0.4 1 d D U P A 1
C35A C 0.1032(4) 0.3513(7) 0.3052(6) 0.071(2) Uani 0.4 1 d D U P A 1
C36A C 0.1008(4) 0.3789(10) 0.2688(10) 0.064(2) Uani 0.4 1 d . U P A 1
H36A H 0.1072 0.4059 0.2681 0.076 Uiso 0.4 1 calc R U P A 1
C37A C 0.0897(5) 0.3666(9) 0.2368(10) 0.0571(19) Uani 0.4 1 d . U P A 1
N6A N 0.1018(3) 0.2860(5) 0.3387(5) 0.085(2) Uani 0.4 1 d D U P A 1
H6A H 0.1137 0.2888 0.3497 0.102 Uiso 0.4 1 calc R U P A 1
O9A O 0.07348(18) 0.2489(5) 0.3392(4) 0.089(4) Uani 0.4 1 d D U P A 1
C38A C 0.0887(2) 0.2587(6) 0.3562(4) 0.098(3) Uani 0.4 1 d D U P A 1
C39A C 0.0950(2) 0.2399(7) 0.3977(5) 0.107(3) Uani 0.4 1 d D U P A 1
H39A H 0.1043 0.2597 0.4116 0.129 Uiso 0.4 1 calc R U P A 1
H39B H 0.1022 0.2128 0.3926 0.129 Uiso 0.4 1 calc R U P A 1
C40A C 0.0772(3) 0.2312(9) 0.4268(5) 0.130(7) Uani 0.4 1 d D U P A 1
H40A H 0.0678 0.2551 0.4254 0.196 Uiso 0.4 1 calc R U P A 1
H40B H 0.0821 0.2281 0.4554 0.196 Uiso 0.4 1 calc R U P A 1
H40C H 0.0705 0.2050 0.4181 0.196 Uiso 0.4 1 calc R U P A 1
N7A N 0.1099(3) 0.3734(6) 0.3410(4) 0.080(2) Uani 0.4 1 d D U P A 1
H7A H 0.1208 0.3885 0.3372 0.096 Uiso 0.4 1 calc R U P A 1
O10A O 0.0893(3) 0.3503(6) 0.3895(7) 0.136(5) Uani 0.4 1 d D U P A 1
C41A C 0.1023(2) 0.3755(5) 0.3803(4) 0.090(2) Uani 0.4 1 d D U P A 1
C42A C 0.1143(2) 0.4060(6) 0.4086(5) 0.097(3) Uani 0.4 1 d D U P A 1
H42A H 0.1084 0.4348 0.4074 0.116 Uiso 0.4 1 calc R U P A 1
H42B H 0.1136 0.3959 0.4378 0.116 Uiso 0.4 1 calc R U P A 1
C43A C 0.13623(19) 0.4079(8) 0.3946(8) 0.099(5) Uani 0.4 1 d D U P A 1
H43A H 0.1381 0.3894 0.3703 0.148 Uiso 0.4 1 calc R U P A 1
H43B H 0.1449 0.3982 0.4172 0.148 Uiso 0.4 1 calc R U P A 1
H43C H 0.1397 0.4372 0.3872 0.148 Uiso 0.4 1 calc R U P A 1
O2A' O 0.0736(2) 0.3027(4) 0.2043(5) 0.0582(19) Uani 0.6 1 d . U P A 2
O3A' O 0.0828(2) 0.3876(4) 0.2021(5) 0.0534(19) Uani 0.6 1 d . U P A 2
C32' C 0.0823(3) 0.3187(5) 0.2345(7) 0.0582(18) Uani 0.6 1 d . U P A 2
C33' C 0.0886(3) 0.2989(6) 0.2712(6) 0.064(2) Uani 0.6 1 d . U P A 2
H33' H 0.0862 0.2692 0.2729 0.076 Uiso 0.6 1 calc R U P A 2
C34' C 0.0974(4) 0.3159(6) 0.3035(5) 0.0709(18) Uani 0.6 1 d D U P A 2
C35' C 0.1024(3) 0.3596(5) 0.3023(4) 0.0695(19) Uani 0.6 1 d D U P A 2
C36' C 0.0966(2) 0.3839(6) 0.2686(6) 0.063(2) Uani 0.6 1 d . U P A 2
H36' H 0.0982 0.4140 0.2683 0.076 Uiso 0.6 1 calc R U P A 2
C37' C 0.0880(3) 0.3611(6) 0.2336(7) 0.0564(18) Uani 0.6 1 d . U P A 2
N6A' N 0.1000(2) 0.2908(3) 0.3395(4) 0.088(2) Uani 0.6 1 d D U P A 2
H6A' H 0.0995 0.3043 0.3634 0.106 Uiso 0.6 1 calc R U P A 2
O9A' O 0.1105(3) 0.2287(5) 0.3121(5) 0.173(5) Uani 0.6 1 d D U P A 2
C38' C 0.1033(3) 0.2483(4) 0.3415(4) 0.107(2) Uani 0.6 1 d D U P A 2
C39' C 0.1041(3) 0.2308(4) 0.3858(4) 0.114(3) Uani 0.6 1 d D U P A 2
H39C H 0.0948 0.2459 0.4045 0.137 Uiso 0.6 1 calc R U P A 2
H39D H 0.1178 0.2321 0.3975 0.137 Uiso 0.6 1 calc R U P A 2
C40' C 0.0976(3) 0.1850(5) 0.3778(8) 0.142(5) Uani 0.6 1 d D U P A 2
H40D H 0.0910 0.1832 0.3506 0.213 Uiso 0.6 1 calc R U P A 2
H40E H 0.0882 0.1761 0.3995 0.213 Uiso 0.6 1 calc R U P A 2
H40F H 0.1092 0.1663 0.3781 0.213 Uiso 0.6 1 calc R U P A 2
N7A' N 0.11135(18) 0.3829(4) 0.3350(3) 0.078(2) Uani 0.6 1 d D U P A 2
H7A' H 0.1078 0.4097 0.3380 0.093 Uiso 0.6 1 calc R U P A 2
O10' O 0.13327(14) 0.3330(3) 0.3594(3) 0.088(3) Uani 0.6 1 d D U P A 2
C41' C 0.12497(18) 0.3672(3) 0.3618(4) 0.080(2) Uani 0.6 1 d D U P A 2
C42' C 0.12873(17) 0.3952(5) 0.3993(3) 0.087(3) Uani 0.6 1 d D U P A 2
H42C H 0.1275 0.4251 0.3900 0.105 Uiso 0.6 1 calc R U P A 2
H42D H 0.1428 0.3909 0.4077 0.105 Uiso 0.6 1 calc R U P A 2
C43' C 0.1158 0.3900 0.4383 0.106 Uani 0.6 1 d D U P A 2
H43D H 0.1202 0.4104 0.4596 0.158 Uiso 0.6 1 calc R U P A 2
H43E H 0.1018 0.3953 0.4313 0.158 Uiso 0.6 1 calc R U P A 2
H43F H 0.1173 0.3610 0.4491 0.158 Uiso 0.6 1 calc R U P A 2
C44A C 0.10720(10) 0.3367(2) 0.1516(2) 0.0540(14) Uani 1 1 d . U . . .
H44A H 0.1083 0.3256 0.1806 0.065 Uiso 1 1 calc R U . . .
C45A C 0.12257(11) 0.3133(2) 0.1244(2) 0.0592(17) Uani 1 1 d . U . . .
H45A H 0.1211 0.3223 0.0951 0.071 Uiso 1 1 calc R U . . .
H45B H 0.1362 0.3207 0.1337 0.071 Uiso 1 1 calc R U . . .
C46A C 0.11944(11) 0.2651(2) 0.1278(2) 0.0606(19) Uani 1 1 d . U . . .
H46A H 0.1203 0.2564 0.1570 0.091 Uiso 1 1 calc R U . . .
H46B H 0.1298 0.2503 0.1117 0.091 Uiso 1 1 calc R U . . .
H46C H 0.1063 0.2577 0.1168 0.091 Uiso 1 1 calc R U . . .
C47A C 0.10972(10) 0.3849(2) 0.1528(2) 0.0525(14) Uani 1 1 d . U . . .
C48A C 0.09729(10) 0.4096(2) 0.1785(2) 0.0535(14) Uani 1 1 d . U . . .
C49A C 0.09759(10) 0.4533(2) 0.1779(2) 0.0505(14) Uani 1 1 d . U . . .
H49A H 0.0890 0.4692 0.1956 0.061 Uiso 1 1 calc R U . . .
C50A C 0.11033(10) 0.4735(2) 0.1516(2) 0.0540(15) Uani 1 1 d . U . . .
C51A C 0.12384(10) 0.4509(2) 0.1255(2) 0.0530(14) Uani 1 1 d . U . . .
C52A C 0.12310(10) 0.4072(2) 0.1277(2) 0.0510(15) Uani 1 1 d . U . . .
H52A H 0.1322 0.3913 0.1112 0.061 Uiso 1 1 calc R U . . .
C53A C 0.12558(11) 0.5399(2) 0.1625(2) 0.0542(14) Uani 1 1 d . U . . .
C54A C 0.13132(11) 0.5362(2) 0.2024(2) 0.0598(16) Uani 1 1 d . U . . .
H54A H 0.1238 0.5191 0.2210 0.072 Uiso 1 1 calc R U . . .
C55A C 0.14834(11) 0.5574(2) 0.2165(2) 0.0593(15) Uani 1 1 d . U . . .
C56A C 0.15955(12) 0.5805(2) 0.1879(3) 0.0603(16) Uani 1 1 d . U . . .
C57A C 0.15318(11) 0.5853(2) 0.1479(2) 0.0561(15) Uani 1 1 d . U . . .
H57A H 0.1605 0.6025 0.1291 0.067 Uiso 1 1 calc R U . . .
C58A C 0.13595(11) 0.5648(2) 0.1348(2) 0.0548(15) Uani 1 1 d . U . . .
C59A C 0.14637(11) 0.5331(3) 0.28970(18) 0.078(2) Uani 1 1 d D U . . .
C60A C 0.15657(12) 0.5360(3) 0.33127(19) 0.077(2) Uani 1 1 d D U . . .
H60A H 0.1614 0.5654 0.3354 0.092 Uiso 1 1 calc R U . . .
H60B H 0.1683 0.5169 0.3312 0.092 Uiso 1 1 calc R U . . .
C61A C 0.14295(14) 0.5239(4) 0.3678(2) 0.101(3) Uani 1 1 d D U . . .
H61A H 0.1303 0.5395 0.3656 0.151 Uiso 1 1 calc R U . . .
H61B H 0.1495 0.5312 0.3941 0.151 Uiso 1 1 calc R U . . .
H61C H 0.1403 0.4932 0.3671 0.151 Uiso 1 1 calc R U . . .
C62A C 0.18702(10) 0.6339(2) 0.1907(3) 0.078(2) Uani 1 1 d D U . . .
C63A C 0.20821(10) 0.6395(2) 0.2057(3) 0.084(2) Uani 1 1 d D U . . .
H63A H 0.2174 0.6275 0.1848 0.101 Uiso 1 1 calc R U . . .
H63B H 0.2100 0.6233 0.2319 0.101 Uiso 1 1 calc R U . . .
C64A C 0.21375(13) 0.6863(2) 0.2135(4) 0.098(3) Uani 1 1 d D U . . .
H64A H 0.2276 0.6880 0.2232 0.147 Uiso 1 1 calc R U . . .
H64B H 0.2123 0.7025 0.1876 0.147 Uiso 1 1 calc R U . . .
H64C H 0.2049 0.6983 0.2347 0.147 Uiso 1 1 calc R U . . .
C65A C 0.13674(11) 0.4749(2) 0.0955(2) 0.0574(15) Uani 1 1 d . U . . .
H65A H 0.1446 0.4958 0.1122 0.069 Uiso 1 1 calc R U . . .
C66A C 0.15187(10) 0.4475(2) 0.0713(2) 0.0552(16) Uani 1 1 d . U . . .
H66A H 0.1444 0.4237 0.0584 0.066 Uiso 1 1 calc R U . B 1
H66B H 0.1572 0.4652 0.0483 0.066 Uiso 1 1 calc R U . B 1
C67A C 0.16853(18) 0.4297(4) 0.0932(4) 0.065(3) Uani 0.6 1 d . U P C 1
H67A H 0.1758 0.4525 0.1074 0.097 Uiso 0.6 1 calc R U P C 1
H67B H 0.1774 0.4155 0.0733 0.097 Uiso 0.6 1 calc R U P C 1
H67C H 0.1637 0.4090 0.1137 0.097 Uiso 0.6 1 calc R U P C 1
C68A C 0.12295(10) 0.5011(2) 0.0670(2) 0.0521(14) Uani 1 1 d . U . . .
C69A C 0.11969(10) 0.5437(2) 0.0696(2) 0.0545(14) Uani 1 1 d . U . . .
C70A C 0.10506(11) 0.5634(2) 0.0447(2) 0.0605(16) Uani 1 1 d . U . . .
H70A H 0.1021 0.5927 0.0483 0.073 Uiso 1 1 calc R U . . .
C71A C 0.09512(10) 0.5405(2) 0.0155(2) 0.0539(14) Uani 1 1 d . U . . .
C72A C 0.09842(10) 0.4983(2) 0.0095(2) 0.0519(14) Uani 1 1 d . U . . .
C73A C 0.11223(9) 0.4789(2) 0.0358(2) 0.0517(15) Uani 1 1 d . U . . .
H73A H 0.1146 0.4492 0.0327 0.062 Uiso 1 1 calc R U . . .
C74A C 0.06222(10) 0.5699(2) 0.0070(2) 0.0541(14) Uani 1 1 d . U . . .
C75A C 0.05921(11) 0.6070(2) 0.0296(2) 0.0568(16) Uani 1 1 d . U . . .
H75A H 0.0699 0.6263 0.0344 0.068 Uiso 1 1 calc R U . . .
C76A C 0.03994(11) 0.6154(2) 0.0453(2) 0.0563(15) Uani 1 1 d D U . . .
C77A C 0.02453(9) 0.5879(2) 0.0373(2) 0.0554(15) Uani 1 1 d D U . . .
C78A C 0.02829(11) 0.5507(2) 0.0135(2) 0.0555(15) Uani 1 1 d . U . . .
H78A H 0.0177 0.5314 0.0079 0.067 Uiso 1 1 calc R U . . .
C79A C 0.04690(10) 0.5425(2) -0.0014(2) 0.0540(14) Uani 1 1 d . U . . .
C80A C 0.04226(13) 0.6918(2) 0.0599(2) 0.083(2) Uani 1 1 d D U . . .
C81A C 0.03886(16) 0.7276(2) 0.0901(3) 0.103(3) Uani 1 1 d D U . . .
H81A H 0.0323 0.7512 0.0750 0.124 Uiso 1 1 calc R U . . .
H81B H 0.0520 0.7381 0.0995 0.124 Uiso 1 1 calc R U . . .
C82A C 0.02648(19) 0.7177(4) 0.1284(3) 0.137(4) Uani 1 1 d D U . . .
H82A H 0.0253 0.7433 0.1456 0.205 Uiso 1 1 calc DR U . . .
H82B H 0.0132 0.7082 0.1198 0.205 Uiso 1 1 calc R U . . .
H82C H 0.0330 0.6951 0.1444 0.205 Uiso 1 1 calc R U . . .
C83A C -0.00754(8) 0.5726(2) 0.0723(2) 0.0608(16) Uani 1 1 d D U . . .
C84A C -0.02641(9) 0.5950(2) 0.0878(2) 0.0691(19) Uani 1 1 d D U . . .
H84A H -0.0227 0.6172 0.1083 0.083 Uiso 1 1 calc R U . . .
H84B H -0.0331 0.6092 0.0641 0.083 Uiso 1 1 calc R U . . .
C85A C -0.04092(10) 0.5637(3) 0.1081(3) 0.077(2) Uani 1 1 d D U . . .
H85A H -0.0414 0.5374 0.0917 0.116 Uiso 1 1 calc R U . . .
H85B H -0.0543 0.5764 0.1093 0.116 Uiso 1 1 calc R U . . .
H85C H -0.0364 0.5571 0.1364 0.116 Uiso 1 1 calc R U . . .
C86A C 0.08874(11) 0.4731(2) -0.0255(2) 0.0569(15) Uani 1 1 d . U . . .
H86A H 0.0834 0.4946 -0.0456 0.068 Uiso 1 1 calc R U . . .
C87A C 0.10397(11) 0.4459(2) -0.0501(2) 0.0585(17) Uani 1 1 d . U . . .
H87A H 0.1155 0.4640 -0.0577 0.070 Uiso 1 1 calc R U . D 1
H87B H 0.1089 0.4228 -0.0319 0.070 Uiso 1 1 calc R U . D 1
C88A C 0.09587(15) 0.4273(4) -0.0873(3) 0.043(2) Uani 0.6 1 d . U P E 1
H88A H 0.0851 0.4075 -0.0800 0.064 Uiso 0.6 1 calc R U P E 1
H88B H 0.1064 0.4119 -0.1022 0.064 Uiso 0.6 1 calc R U P E 1
H88C H 0.0906 0.4499 -0.1053 0.064 Uiso 0.6 1 calc R U P E 1
C89A C 0.07118(10) 0.4490(2) -0.0095(2) 0.0528(14) Uani 1 1 d . U . . .
C90A C 0.05258(11) 0.4669(2) -0.0089(2) 0.0546(14) Uani 1 1 d . U . . .
C91A C 0.03553(10) 0.4457(2) 0.0069(2) 0.0521(15) Uani 1 1 d . U . . .
H91A H 0.0229 0.4593 0.0071 0.063 Uiso 1 1 calc R U . . .
C92A C 0.03774(10) 0.4052(2) 0.0219(2) 0.0534(14) Uani 1 1 d . U . . .
C93A C 0.05596(10) 0.3842(2) 0.0209(2) 0.0543(14) Uani 1 1 d . U . . .
C94A C 0.07226(10) 0.4063(2) 0.0051(2) 0.0533(15) Uani 1 1 d . U . . .
H94A H 0.0848 0.3921 0.0039 0.064 Uiso 1 1 calc R U . . .
N1A N -0.00739(8) 0.47414(19) 0.14304(18) 0.0551(13) Uani 1 1 d . U . . .
N2A N -0.00596(8) 0.42212(19) 0.19225(18) 0.0561(13) Uani 1 1 d . U . . .
N3A N -0.03878(9) 0.6273(2) 0.26908(19) 0.0590(14) Uani 1 1 d . U . . .
N4A N -0.03447(8) 0.5441(2) 0.27336(18) 0.0562(13) Uani 1 1 d . U . . .
N5A N -0.05392(8) 0.5249(2) 0.33952(19) 0.0579(14) Uani 1 1 d . U . . .
N8A N 0.15500(9) 0.55498(19) 0.25817(17) 0.0658(15) Uani 1 1 d D U . . .
H8A H 0.1659 0.5692 0.2643 0.079 Uiso 1 1 calc R U . . .
N9A N 0.17892(9) 0.59530(18) 0.2007(2) 0.0744(17) Uani 1 1 d D U . . .
H9A1 H 0.1861 0.5781 0.2162 0.089 Uiso 1 1 calc R U . . .
N10A N 0.03695(10) 0.65195(16) 0.0710(2) 0.0692(16) Uani 1 1 d D U . . .
H10A H 0.0313 0.6483 0.0954 0.083 Uiso 1 1 calc DR U . . .
N11A N 0.00512(7) 0.59874(19) 0.05179(18) 0.0595(14) Uani 1 1 d D U . . .
H11A H 0.0010 0.6249 0.0470 0.071 Uiso 1 1 calc R U . . .
O1A O 0.02640(7) 0.32280(15) 0.09601(16) 0.0576(11) Uani 1 1 d . U . . .
O4A O 0.10867(7) 0.51859(15) 0.14835(15) 0.0572(11) Uani 1 1 d . U . . .
O5A O 0.13103(7) 0.57224(15) 0.09345(16) 0.0612(12) Uani 1 1 d . U . . .
O6A O 0.08131(7) 0.56223(15) -0.01028(15) 0.0565(11) Uani 1 1 d . U . . .
O7A O 0.05007(7) 0.50732(15) -0.02750(14) 0.0574(11) Uani 1 1 d . U . . .
O8A O 0.02139(7) 0.38272(16) 0.03541(15) 0.0592(12) Uani 1 1 d . U . . .
O11A O 0.13121(11) 0.5130(3) 0.2856(2) 0.139(3) Uani 1 1 d D U . . .
O12A O 0.17744(9) 0.66268(19) 0.1743(2) 0.0896(18) Uani 1 1 d D U . . .
O13A O 0.04956(11) 0.7002(2) 0.0256(2) 0.106(2) Uani 1 1 d D U . . .
O14A O -0.00466(7) 0.53472(16) 0.07728(17) 0.0626(13) Uani 1 1 d D U . . .
Ru1B Ru 0.14985(2) 0.68839(2) 0.31009(2) 0.04797(15) Uani 1 1 d . . . . .
Cl1B Cl 0.12408(3) 0.73665(6) 0.32467(5) 0.0538(4) Uani 1 1 d . . . . .
Cl2B Cl 0.13515(3) 0.63545(6) 0.35365(6) 0.0607(5) Uani 1 1 d . . . . .
Cl3B Cl 0.17694(2) 0.64408(5) 0.29627(6) 0.0519(4) Uani 1 1 d . . . . .
C1B C 0.21859(10) 0.8984(2) 0.0955(3) 0.0584(15) Uani 1 1 d . U . . .
C2B C 0.20800(10) 0.8612(2) 0.0986(2) 0.0549(15) Uani 1 1 d . U . . .
H2BA H 0.2047 0.8450 0.0747 0.066 Uiso 1 1 calc R U . . .
C3B C 0.20225(10) 0.8480(2) 0.1383(2) 0.0521(14) Uani 1 1 d . U . . .
C4B C 0.20815(10) 0.8702(2) 0.1744(3) 0.0570(15) Uani 1 1 d . U . . .
C5B C 0.21824(10) 0.9102(2) 0.1715(3) 0.0621(17) Uani 1 1 d . U . . .
H5BA H 0.2217 0.9263 0.1955 0.075 Uiso 1 1 calc R U . . .
C6B C 0.22262(10) 0.9239(2) 0.1326(3) 0.0585(15) Uani 1 1 d . U . . .
C7B C 0.19130(10) 0.8165(2) 0.1948(2) 0.0485(14) Uani 1 1 d . U . . .
C8B C 0.18115(9) 0.7865(2) 0.2215(2) 0.0476(14) Uani 1 1 d . U . . .
C9B C 0.16645(9) 0.7584(2) 0.2055(2) 0.0468(14) Uani 1 1 d . U . . .
H9BA H 0.1629 0.7586 0.1769 0.056 Uiso 1 1 calc R U . . .
C10B C 0.15749(10) 0.7305(2) 0.2333(2) 0.0486(14) Uani 1 1 d . U . . .
C11B C 0.17597(9) 0.75664(19) 0.2898(2) 0.0435(13) Uani 1 1 d . U . . .
C12B C 0.18539(10) 0.7853(2) 0.2641(2) 0.0487(14) Uani 1 1 d . U . . .
H12B H 0.1949 0.8045 0.2755 0.058 Uiso 1 1 calc R U . . .
C13B C 0.14182(9) 0.6990(2) 0.2229(2) 0.0456(13) Uani 1 1 d . U . . .
C14B C 0.13355(9) 0.6948(2) 0.1828(2) 0.0497(15) Uani 1 1 d . U . . .
H14B H 0.1378 0.7124 0.1605 0.060 Uiso 1 1 calc R U . . .
C15B C 0.11908(10) 0.6644(2) 0.1772(2) 0.0553(16) Uani 1 1 d . U . . .
H15B H 0.1129 0.6616 0.1507 0.066 Uiso 1 1 calc R U . . .
C16B C 0.11326(11) 0.6378(2) 0.2093(2) 0.0564(16) Uani 1 1 d . U . . .
H16B H 0.1034 0.6165 0.2053 0.068 Uiso 1 1 calc R U . . .
C17B C 0.12242(10) 0.6434(2) 0.2475(2) 0.0503(15) Uani 1 1 d . U . . .
H17B H 0.1187 0.6254 0.2699 0.060 Uiso 1 1 calc R U . . .
C18B C 0.17867(9) 0.75161(19) 0.3352(2) 0.0438(13) Uani 1 1 d . U . . .
C19B C 0.19166(10) 0.7768(2) 0.3587(2) 0.0508(15) Uani 1 1 d . U . . .
H19B H 0.1997 0.7981 0.3461 0.061 Uiso 1 1 calc R U . . .
C20B C 0.19246(11) 0.7693(2) 0.4016(2) 0.0571(16) Uani 1 1 d . U . . .
H20B H 0.2013 0.7856 0.4184 0.069 Uiso 1 1 calc R U . . .
C21B C 0.18043(10) 0.7383(2) 0.4197(2) 0.0535(15) Uani 1 1 d . U . . .
H21B H 0.1808 0.7335 0.4489 0.064 Uiso 1 1 calc R U . . .
C22B C 0.16787(10) 0.7145(2) 0.3942(2) 0.0546(16) Uani 1 1 d . U . . .
H22B H 0.1595 0.6935 0.4064 0.066 Uiso 1 1 calc R U . . .
C23B C 0.21998(11) 1.0011(2) 0.0468(3) 0.0627(15) Uani 1 1 d . U . . .
H23B H 0.2330 0.9871 0.0537 0.075 Uiso 1 1 calc R U . . .
C24B C 0.22511(12) 1.0406(2) 0.0202(3) 0.076(2) Uani 1 1 d . U . . .
H24C H 0.2331 1.0608 0.0370 0.092 Uiso 1 1 calc R U . . .
H24D H 0.2126 1.0553 0.0119 0.092 Uiso 1 1 calc R U . . .
C25B C 0.23699(16) 1.0280(3) -0.0195(4) 0.116(3) Uani 1 1 d . U . . .
H25G H 0.2400 1.0536 -0.0357 0.174 Uiso 1 1 calc R U . . .
H25H H 0.2495 1.0140 -0.0114 0.174 Uiso 1 1 calc R U . . .
H25I H 0.2290 1.0085 -0.0364 0.174 Uiso 1 1 calc R U . . .
C26B C 0.21035(11) 1.0142(2) 0.0890(3) 0.0617(15) Uani 1 1 d . U . . .
C27B C 0.21694(11) 0.9965(2) 0.1271(3) 0.0634(16) Uani 1 1 d . U . . .
C28B C 0.20951(11) 1.0095(2) 0.1639(3) 0.0647(17) Uani 1 1 d . U . . .
H28B H 0.2146 0.9979 0.1891 0.078 Uiso 1 1 calc R U . . .
C29B C 0.19476(12) 1.0394(2) 0.1651(3) 0.0653(16) Uani 1 1 d . U . . .
C30B C 0.18625(11) 1.0565(2) 0.1285(3) 0.0600(15) Uani 1 1 d . U . . .
C31B C 0.19512(10) 1.0425(2) 0.0913(3) 0.0578(16) Uani 1 1 d . U . . .
H31B H 0.1900 1.0536 0.0660 0.069 Uiso 1 1 calc R U . . .
C32B C 0.17091(14) 1.0594(2) 0.2227(3) 0.0706(17) Uani 1 1 d . U . . .
C33B C 0.17081(15) 1.0841(3) 0.2579(3) 0.0784(19) Uani 1 1 d . U . . .
H33B H 0.1828 1.0962 0.2682 0.094 Uiso 1 1 calc R U . . .
C34B C 0.15297(16) 1.0909(3) 0.2782(3) 0.0814(18) Uani 1 1 d D U . . .
C35B C 0.13539(13) 1.0734(3) 0.2632(3) 0.0840(18) Uani 1 1 d D U . . .
C36B C 0.13541(15) 1.0491(3) 0.2280(3) 0.081(2) Uani 1 1 d . U . . .
H36B H 0.1234 1.0376 0.2171 0.097 Uiso 1 1 calc R U . . .
C37B C 0.15430(13) 1.0412(3) 0.2079(3) 0.0707(17) Uani 1 1 d . U . . .
N6B N 0.15217(12) 1.1166(2) 0.3144(2) 0.0886(19) Uani 1 1 d D U . . .
H6B H 0.1460 1.1063 0.3364 0.106 Uiso 1 1 calc R U . . .
C38B C 0.16027(15) 1.1559(2) 0.3172(2) 0.092(2) Uani 1 1 d D U . . .
C39B C 0.15743(16) 1.1771(3) 0.3588(3) 0.106(3) Uani 1 1 d D U . . .
H39G H 0.1557 1.1545 0.3800 0.127 Uiso 1 1 calc R U . . .
H39H H 0.1448 1.1935 0.3578 0.127 Uiso 1 1 calc R U . . .
C40B C 0.17385(19) 1.2066(4) 0.3733(4) 0.165(5) Uani 1 1 d D U . . .
H40G H 0.1703 1.2183 0.4006 0.247 Uiso 1 1 calc R U . . .
H40H H 0.1864 1.1906 0.3756 0.247 Uiso 1 1 calc R U . . .
H40I H 0.1755 1.2298 0.3533 0.247 Uiso 1 1 calc R U . . .
N7B" N 0.1159(2) 1.0844(4) 0.2810(4) 0.098(2) Uani 0.5 1 d D U P F 2
H7B" H 0.1072 1.0949 0.2633 0.118 Uiso 0.5 1 calc R U P F 2
O10" O 0.1195(2) 1.0710(4) 0.3507(5) 0.109(4) Uani 0.5 1 d D U P F 2
C41" C 0.10947(15) 1.08056(17) 0.3209(4) 0.103(2) Uani 0.5 1 d D U P F 2
C42" C 0.08724(17) 1.0897(5) 0.3259(4) 0.114(3) Uani 0.5 1 d D U P F 2
H42E H 0.0853 1.1202 0.3325 0.137 Uiso 0.5 1 calc R U P F 2
H42F H 0.0819 1.0727 0.3493 0.137 Uiso 0.5 1 calc R U P F 2
C43" C 0.0755(2) 1.0786(10) 0.2858(6) 0.159(6) Uani 0.5 1 d D U P F 2
H43G H 0.0613 1.0849 0.2900 0.239 Uiso 0.5 1 calc R U P F 2
H43H H 0.0805 1.0958 0.2626 0.239 Uiso 0.5 1 calc R U P F 2
H43I H 0.0771 1.0483 0.2794 0.239 Uiso 0.5 1 calc R U P F 2
N7B N 0.11646(18) 1.0752(4) 0.2824(4) 0.097(2) Uani 0.5 1 d D U P F 1
H7BA H 0.1062 1.0818 0.2665 0.117 Uiso 0.5 1 calc R U P F 1
O10B O 0.12583(19) 1.0616(3) 0.3479(4) 0.089(3) Uani 0.5 1 d D U P F 1
C41B C 0.11260(16) 1.06754(17) 0.3232(3) 0.103(2) Uani 0.5 1 d D U P F 1
C42B C 0.09053(17) 1.0672(5) 0.3340(4) 0.111(3) Uani 0.5 1 d D U P F 1
H42G H 0.0852 1.0382 0.3296 0.133 Uiso 0.5 1 calc R U P F 1
H42H H 0.0834 1.0866 0.3147 0.133 Uiso 0.5 1 calc R U P F 1
C43B C 0.0860(3) 1.0808(8) 0.3787(4) 0.129(5) Uani 0.5 1 d D U P F 1
H43J H 0.0716 1.0799 0.3835 0.194 Uiso 0.5 1 calc R U P F 1
H43K H 0.0927 1.0614 0.3981 0.194 Uiso 0.5 1 calc R U P F 1
H43L H 0.0909 1.1099 0.3832 0.194 Uiso 0.5 1 calc R U P F 1
C44B C 0.16878(11) 1.0858(2) 0.1284(3) 0.0587(15) Uani 1 1 d . U . . .
H44B H 0.1665 1.0948 0.1579 0.070 Uiso 1 1 calc R U . . .
C45B C 0.17186(11) 1.1266(2) 0.1025(2) 0.0606(17) Uani 1 1 d . U . . .
H45E H 0.1854 1.1379 0.1079 0.073 Uiso 1 1 calc R U . . .
H45F H 0.1709 1.1195 0.0726 0.073 Uiso 1 1 calc R U . . .
C46B C 0.15655(13) 1.1608(2) 0.1127(3) 0.071(2) Uani 1 1 d . U . . .
H46G H 0.1591 1.1860 0.0956 0.107 Uiso 1 1 d R U . . .
H46H H 0.1431 1.1499 0.1069 0.107 Uiso 1 1 d R U . . .
H46I H 0.1576 1.1684 0.1422 0.107 Uiso 1 1 d R U . . .
C47B C 0.15030(11) 1.0598(2) 0.1148(2) 0.0568(15) Uani 1 1 d . U . . .
C48B C 0.14380(11) 1.0257(2) 0.1390(2) 0.0562(15) Uani 1 1 d . U . . .
C49B C 0.12898(11) 0.9988(2) 0.1262(2) 0.0604(16) Uani 1 1 d . U . . .
H49B H 0.1252 0.9752 0.1430 0.072 Uiso 1 1 calc R U . . .
C50B C 0.11945(11) 1.0063(2) 0.0885(3) 0.0631(15) Uani 1 1 d . U . . .
C51B C 0.12494(10) 1.0401(2) 0.0625(2) 0.0550(15) Uani 1 1 d . U . . .
C52B C 0.14026(10) 1.0671(2) 0.0772(2) 0.0555(15) Uani 1 1 d . U . . .
H52B H 0.1439 1.0911 0.0609 0.067 Uiso 1 1 calc R U . . .
C53B C 0.08723(9) 0.9853(5) 0.07247(18) 0.0795(19) Uani 0.5 1 d D U P G 1
C54B C 0.07751(9) 0.9983(5) 0.1086(2) 0.094(2) Uani 0.5 1 d D U P G 1
H54B H 0.0845 1.0005 0.1343 0.113 Uiso 0.5 1 calc R U P G 1
C55B C 0.05658(9) 1.0082(5) 0.10594(16) 0.110(2) Uani 0.5 1 d D U P G 1
C56B C 0.04702(8) 1.0070(6) 0.06756(17) 0.113(2) Uani 0.5 1 d D U P G 1
C57B C 0.05779(9) 0.9953(5) 0.0312(2) 0.097(2) Uani 0.5 1 d D U P G 1
H57B H 0.0515 0.9942 0.0047 0.116 Uiso 0.5 1 calc R U P G 1
C58B C 0.07794(9) 0.9856(5) 0.03610(18) 0.0825(19) Uani 0.5 1 d D U P G 1
C59B C 0.04936(19) 1.0090(3) 0.18234(16) 0.141(4) Uani 0.5 1 d D U P G 1
C60B C 0.0399(2) 1.0381(4) 0.21465(19) 0.150(5) Uani 0.5 1 d D U P G 1
H60E H 0.0252 1.0370 0.2118 0.180 Uiso 0.5 1 calc R U P G 1
H60F H 0.0442 1.0678 0.2094 0.180 Uiso 0.5 1 calc R U P G 1
C61B C 0.0457(4) 1.0255(7) 0.25948(19) 0.177(7) Uani 0.5 1 d D U P G 1
H61G H 0.0394 1.0449 0.2793 0.266 Uiso 0.5 1 d R U P G 1
H61H H 0.0415 0.9962 0.2653 0.266 Uiso 0.5 1 d R U P G 1
H61I H 0.0603 1.0274 0.2621 0.266 Uiso 0.5 1 d R U P G 1
C62B C 0.01370(6) 1.0083(3) 0.0990(2) 0.166(3) Uani 0.5 1 d D U P G 1
C63B C -0.00726(7) 1.0262(2) 0.0898(3) 0.180(4) Uani 0.5 1 d D U P G 1
H63E H -0.0135 1.0358 0.1161 0.216 Uiso 0.5 1 calc R U P G 1
H63F H -0.0061 1.0512 0.0712 0.216 Uiso 0.5 1 calc R U P G 1
C64B C -0.0207 0.9925 0.0691 0.205 Uani 0.5 1 d D U P G 1
H64G H -0.0339 1.0048 0.0639 0.308 Uiso 0.5 1 d R U P G 1
H64H H -0.0147 0.9838 0.0426 0.308 Uiso 0.5 1 d R U P G 1
H64I H -0.0220 0.9676 0.0873 0.308 Uiso 0.5 1 d R U P G 1
N8B N 0.04718(15) 1.0223(4) 0.14260(14) 0.125(2) Uani 0.5 1 d D U P G 1
H8B H 0.0385 1.0431 0.1391 0.150 Uiso 0.5 1 calc R U P G 1
N9B N 0.02633(8) 1.0135(5) 0.0662(2) 0.131(3) Uani 0.5 1 d D U P G 1
H9B H 0.0211 1.0215 0.0423 0.157 Uiso 0.5 1 calc R U P G 1
O5B O 0.10743(10) 0.9741(4) 0.0759(3) 0.0655(19) Uani 0.5 1 d D U P G 1
O6B O 0.08694(14) 0.9688(4) -0.0007(2) 0.075(2) Uani 0.5 1 d D U P G 1
O11B O 0.05958(19) 0.9794(3) 0.1939(4) 0.162(5) Uani 0.5 1 d D U P G 1
O12B O 0.0142(2) 0.9803(4) 0.1249(3) 0.212(6) Uani 0.5 1 d D U P G 1
C53" C 0.08589(8) 0.99613(14) 0.06578(16) 0.081(2) Uani 0.5 1 d D U P G 2
C54" C 0.07625(7) 1.01657(10) 0.09854(17) 0.096(2) Uani 0.5 1 d D U P G 2
H54D H 0.0827 1.0204 0.1246 0.115 Uiso 0.5 1 calc R U P G 2
C55" C 0.05624(6) 1.03180(10) 0.09166(14) 0.110(2) Uani 0.5 1 d D U P G 2
C56" C 0.04714(8) 1.0260(2) 0.05332(16) 0.112(2) Uani 0.5 1 d D U P G 2
C57" C 0.05757(8) 1.0050(2) 0.02078(19) 0.098(2) Uani 0.5 1 d D U P G 2
H57D H 0.0517 1.0007 -0.0058 0.117 Uiso 0.5 1 calc R U P G 2
C58" C 0.07684(8) 0.9909(2) 0.02951(17) 0.0820(19) Uani 0.5 1 d D U P G 2
C59" C 0.02782(6) 1.05183(16) 0.13762(15) 0.143(3) Uani 0.5 1 d D U P G 2
C60" C 0.02173(5) 1.0883(2) 0.1660(3) 0.159(4) Uani 0.5 1 d D U P G 2
H60G H 0.0260 1.1155 0.1533 0.191 Uiso 0.5 1 calc R U P G 2
H60H H 0.0287 1.0853 0.1930 0.191 Uiso 0.5 1 calc R U P G 2
C61" C -0.0010 1.0896 0.1736 0.193 Uani 0.5 1 d D U P G 2
H61J H -0.0042 1.1135 0.1920 0.290 Uiso 0.5 1 calc R U P G 2
H61K H -0.0080 1.0931 0.1470 0.290 Uiso 0.5 1 calc R U P G 2
H61L H -0.0053 1.0629 0.1867 0.290 Uiso 0.5 1 calc R U P G 2
C62" C 0.02124(10) 1.0565(5) 0.01017(19) 0.142(4) Uani 0.5 1 d D U P G 2
C63" C -0.00105(10) 1.0683(5) 0.0096(3) 0.155(4) Uani 0.5 1 d D U P G 2
H63G H -0.0024 1.0996 0.0110 0.186 Uiso 0.5 1 calc R U P G 2
H63H H -0.0070 1.0586 -0.0169 0.186 Uiso 0.5 1 calc R U P G 2
C64" C -0.01242(15) 1.0480(6) 0.0462(4) 0.185(6) Uani 0.5 1 d D U P G 2
H64J H -0.0265 1.0562 0.0448 0.278 Uiso 0.5 1 calc R U P G 2
H64K H -0.0113 1.0169 0.0445 0.278 Uiso 0.5 1 calc R U P G 2
H64L H -0.0067 1.0579 0.0725 0.278 Uiso 0.5 1 calc R U P G 2
N8B" N 0.04718(7) 1.0523(2) 0.12576(19) 0.128(3) Uani 0.5 1 d D U P G 2
H8BA H 0.0552 1.0675 0.1415 0.153 Uiso 0.5 1 calc R U P G 2
N9B" N 0.02756(9) 1.0410(3) 0.0474(2) 0.127(3) Uani 0.5 1 d D U P G 2
H9BC H 0.0192 1.0404 0.0685 0.153 Uiso 0.5 1 calc R U P G 2
O5B" O 0.10470(10) 0.9784(4) 0.0741(3) 0.067(2) Uani 0.5 1 d D U P G 2
O6B" O 0.08691(14) 0.9737(4) -0.0059(2) 0.075(2) Uani 0.5 1 d D U P G 2
O11" O 0.01566(13) 1.0253(3) 0.1274(4) 0.178(4) Uani 0.5 1 d D U P G 2
O12" O 0.02931(17) 1.0517(6) -0.0230(2) 0.163(5) Uani 0.5 1 d D U P G 2
C65B C 0.11528(11) 1.0446(2) 0.0197(2) 0.0582(15) Uani 1 1 d . U . . .
H65B H 0.1005 1.0445 0.0237 0.070 Uiso 1 1 calc R U . . .
C66B C 0.12073(11) 1.0856(2) -0.0032(3) 0.0636(18) Uani 1 1 d . U . . .
H66E H 0.1172 1.1103 0.0144 0.076 Uiso 1 1 calc R U . . .
H66F H 0.1353 1.0863 -0.0079 0.076 Uiso 1 1 calc R U . . .
C67B C 0.11010(14) 1.0894(3) -0.0449(3) 0.091(3) Uani 1 1 d . U . . .
H67D H 0.1140 1.1160 -0.0584 0.137 Uiso 1 1 calc R U . . .
H67E H 0.1138 1.0653 -0.0626 0.137 Uiso 1 1 calc R U . . .
H67F H 0.0956 1.0893 -0.0404 0.137 Uiso 1 1 calc R U . . .
C68B C 0.12079(11) 1.0044(2) -0.0050(2) 0.0592(15) Uani 1 1 d . U . . .
C69B C 0.10785(11) 0.9701(3) -0.0113(3) 0.0656(16) Uani 1 1 d . U . . .
C70B C 0.11387(11) 0.9350(3) -0.0305(3) 0.0655(17) Uani 1 1 d . U . . .
H70B H 0.1048 0.9120 -0.0344 0.079 Uiso 1 1 calc R U . . .
C71B C 0.13348(12) 0.9314(2) -0.0450(2) 0.0619(16) Uani 1 1 d . U . . .
C72B C 0.14664(11) 0.9643(2) -0.0408(2) 0.0562(15) Uani 1 1 d . U . . .
C73B C 0.13998(11) 0.9996(2) -0.0202(2) 0.0570(16) Uani 1 1 d . U . . .
H73B H 0.1491 1.0223 -0.0160 0.068 Uiso 1 1 calc R U . . .
C74B C 0.14468(4) 0.85984(8) -0.03930(9) 0.0650(16) Uani 1 1 d DG U . . .
C75B C 0.12944(4) 0.83408(8) -0.02415(8) 0.0703(18) Uani 1 1 d DG U . . .
H75B H 0.1158 0.8404 -0.0293 0.084 Uiso 1 1 calc R U . . .
C76B C 0.13526(3) 0.79730(7) -0.00024(7) 0.0644(16) Uani 1 1 d DG U . . .
C77B C 0.15520(3) 0.78773(7) 0.00681(7) 0.0627(16) Uani 1 1 d DG U . . .
C78B C 0.17018(4) 0.81559(8) -0.00885(9) 0.0636(17) Uani 1 1 d DG U . . .
H78B H 0.1840 0.8104 -0.0044 0.076 Uiso 1 1 calc R U . . .
C79B C 0.16355(4) 0.85097(8) -0.03110(9) 0.0631(16) Uani 1 1 d DG U . . .
C80B C 0.11557(4) 0.73191(9) 0.00816(10) 0.082(2) Uani 1 1 d DG U . . .
C81B C 0.09789(5) 0.71277(11) 0.03101(14) 0.089(2) Uani 1 1 d DG U . . .
H81E H 0.0911 0.6920 0.0126 0.107 Uiso 1 1 calc R U . . .
H81F H 0.0882 0.7356 0.0376 0.107 Uiso 1 1 calc R U . . .
C82B C 0.10410(6) 0.69019(12) 0.07170(14) 0.102(3) Uani 1 1 d DG U . . .
H82G H 0.0922 0.6784 0.0853 0.153 Uiso 1 1 calc R U . . .
H82H H 0.1135 0.6671 0.0653 0.153 Uiso 1 1 calc R U . . .
H82I H 0.1105 0.7107 0.0903 0.153 Uiso 1 1 calc R U . . .
C83B C 0.17284(5) 0.74914(9) 0.06105(10) 0.0732(18) Uani 1 1 d DG U . . .
C84B C 0.17429(6) 0.70520(10) 0.08175(13) 0.083(2) Uani 1 1 d DG U . . .
H84C H 0.1657 0.6849 0.0666 0.099 Uiso 1 1 calc R U . . .
H84D H 0.1693 0.7072 0.1107 0.099 Uiso 1 1 calc R U . . .
C85B C 0.19587(6) 0.68817(13) 0.08216(17) 0.135(4) Uani 1 1 d DG U . . .
H85G H 0.1962 0.6602 0.0956 0.203 Uiso 1 1 calc R U . . .
H85H H 0.2008 0.6856 0.0535 0.203 Uiso 1 1 calc R U . . .
H85I H 0.2044 0.7079 0.0976 0.203 Uiso 1 1 calc R U . . .
N10B N 0.11890(4) 0.77338(8) 0.01614(9) 0.0754(17) Uani 1 1 d DG U . . .
H10B H 0.1104 0.7867 0.0326 0.091 Uiso 1 1 calc R U . . .
N11B N 0.16002(8) 0.75050(14) 0.02863(15) 0.0700(15) Uani 1 1 d D U . . .
H11B H 0.1544 0.7265 0.0207 0.084 Uiso 1 1 calc R U . . .
O7B O 0.13907(8) 0.89374(14) -0.06519(15) 0.0676(13) Uani 1 1 d D U . . .
O8B O 0.17890(7) 0.87679(14) -0.04905(16) 0.0666(13) Uani 1 1 d D U . . .
O13B O 0.12762(8) 0.70851(17) -0.0087(2) 0.0976(19) Uani 1 1 d D U . . .
O14B O 0.18290(7) 0.77793(14) 0.07441(17) 0.0709(15) Uani 1 1 d D U . . .
C86B C 0.16705(11) 0.9623(2) -0.0612(2) 0.0599(15) Uani 1 1 d . U . . .
H86B H 0.1664 0.9390 -0.0824 0.072 Uiso 1 1 calc R U . . .
C87B C 0.17160(11) 1.0046(2) -0.0856(3) 0.0636(18) Uani 1 1 d . U . . .
H87E H 0.1713 1.0287 -0.0657 0.076 Uiso 1 1 calc R U . . .
H87F H 0.1853 1.0028 -0.0972 0.076 Uiso 1 1 calc R U . . .
C88B C 0.15724(13) 1.0140(3) -0.1206(3) 0.083(2) Uani 1 1 d . U . . .
H88D H 0.1611 1.0407 -0.1342 0.124 Uiso 1 1 calc R U . . .
H88E H 0.1576 0.9908 -0.1409 0.124 Uiso 1 1 calc R U . . .
H88F H 0.1437 1.0166 -0.1094 0.124 Uiso 1 1 calc R U . . .
C89B C 0.18291(11) 0.9499(2) -0.0306(2) 0.0583(15) Uani 1 1 d . U . . .
C90B C 0.18785(11) 0.9074(2) -0.0240(2) 0.0598(15) Uani 1 1 d . U . . .
C91B C 0.20222(11) 0.8954(2) 0.0052(2) 0.0622(16) Uani 1 1 d . U . . .
H91B H 0.2059 0.8663 0.0084 0.075 Uiso 1 1 calc R U . . .
C92B C 0.21080(11) 0.9261(2) 0.0288(3) 0.0613(15) Uani 1 1 d . U . . .
C93B C 0.20757(10) 0.9681(2) 0.0233(2) 0.0584(15) Uani 1 1 d . U . . .
C94B C 0.19338(10) 0.9806(2) -0.0057(2) 0.0572(15) Uani 1 1 d . U . . .
H94B H 0.1905 1.0100 -0.0091 0.069 Uiso 1 1 calc R U . . .
N1B N 0.19162(8) 0.81441(17) 0.15190(19) 0.0532(13) Uani 1 1 d . U . . .
H1BA H 0.1859 0.7948 0.1363 0.064 Uiso 1 1 calc R U . . .
N2B N 0.20107(9) 0.84941(17) 0.2086(2) 0.0563(14) Uani 1 1 d . U . . .
H2BB H 0.2028 0.8567 0.2348 0.068 Uiso 1 1 calc R U . . .
N3B N 0.13614(7) 0.67296(17) 0.25414(17) 0.0450(12) Uani 1 1 d . U . . .
N4B N 0.16216(8) 0.73078(15) 0.27339(16) 0.0434(12) Uani 1 1 d . U . . .
N5B N 0.16717(8) 0.72033(17) 0.35274(17) 0.0480(12) Uani 1 1 d . U . . .
O1B O 0.22547(7) 0.91377(14) 0.05820(17) 0.0618(12) Uani 1 1 d . U . . .
O2B O 0.23186(7) 0.96321(16) 0.12615(18) 0.0662(13) Uani 1 1 d . U . . .
O3B O 0.19009(9) 1.05443(17) 0.20523(18) 0.0735(13) Uani 1 1 d . U . . .
O4B O 0.15436(8) 1.01391(16) 0.17432(17) 0.0675(13) Uani 1 1 d . U . . .
O9B O 0.16983(10) 1.1717(2) 0.28854(19) 0.0890(18) Uani 1 1 d D U . . .
Ru1C Ru 0.11513(2) 0.84473(2) 0.13569(2) 0.05100(16) Uani 1 1 d . . . . .
Cl1C Cl 0.13596(3) 0.78810(6) 0.11560(6) 0.0604(5) Uani 1 1 d . . . . .
Cl2C Cl 0.09683(3) 0.84222(7) 0.07211(7) 0.0753(6) Uani 1 1 d . . . . .
Cl3C Cl 0.09585(3) 0.90163(7) 0.15921(7) 0.0708(5) Uani 1 1 d . . . . .
C1C C 0.17870(11) 0.8714(2) 0.4370(2) 0.0564(15) Uani 1 1 d . U . . .
C2C C 0.16075(11) 0.8613(2) 0.4163(2) 0.0538(15) Uani 1 1 d . U . . .
H2C H 0.1489 0.8535 0.4308 0.065 Uiso 1 1 calc R U . . .
C3C C 0.16166(10) 0.8637(2) 0.3725(2) 0.0496(14) Uani 1 1 d . U . . .
C4C C 0.17848(10) 0.8781(2) 0.3521(2) 0.0513(14) Uani 1 1 d . U . . .
C5C C 0.19568(11) 0.8886(2) 0.3740(2) 0.0546(15) Uani 1 1 d . U . . .
H5C H 0.2072 0.8989 0.3601 0.065 Uiso 1 1 calc R U . . .
C6C C 0.19523(10) 0.8835(2) 0.4170(2) 0.0525(14) Uani 1 1 d . U . . .
C7C C 0.15689(11) 0.8630(2) 0.3052(2) 0.0516(14) Uani 1 1 d . U . . .
C8C C 0.14678(10) 0.8573(2) 0.2649(2) 0.0479(14) Uani 1 1 d . U . . .
C9C C 0.13098(9) 0.8291(2) 0.2600(2) 0.0492(14) Uani 1 1 d . U . . .
H9C H 0.1264 0.8128 0.2829 0.059 Uiso 1 1 calc R U . . .
C10C C 0.12207(10) 0.8250(2) 0.2215(2) 0.0472(14) Uani 1 1 d . U . . .
C11C C 0.14475(9) 0.8747(2) 0.1918(2) 0.0453(13) Uani 1 1 d . U . . .
C12C C 0.15412(10) 0.8790(2) 0.2305(2) 0.0479(14) Uani 1 1 d . U . . .
H12C H 0.1655 0.8967 0.2332 0.058 Uiso 1 1 calc R U . . .
C13C C 0.10506(10) 0.7972(2) 0.2096(2) 0.0595(16) Uani 1 1 d . U . . .
C14C C 0.09734(12) 0.7672(3) 0.2357(3) 0.075(2) Uani 1 1 d . U . . .
H14C H 0.1018 0.7649 0.2637 0.091 Uiso 1 1 calc R U . . .
C15C C 0.08288(14) 0.7401(3) 0.2201(3) 0.094(2) Uani 1 1 d . U . . .
H15C H 0.0771 0.7187 0.2372 0.113 Uiso 1 1 calc R U . . .
C16C C 0.07701(15) 0.7446(3) 0.1799(3) 0.100(2) Uani 1 1 d . U . . .
H16C H 0.0676 0.7252 0.1685 0.120 Uiso 1 1 calc R U . . .
C17C C 0.08447(13) 0.7765(3) 0.1554(3) 0.081(2) Uani 1 1 d . U . . .
H17C H 0.0795 0.7808 0.1280 0.097 Uiso 1 1 calc R U . . .
C18C C 0.15031(9) 0.8952(2) 0.1526(2) 0.0461(13) Uani 1 1 d . U . . .
C19C C 0.16565(10) 0.9230(2) 0.1470(2) 0.0531(15) Uani 1 1 d . U . . .
H19C H 0.1735 0.9313 0.1702 0.064 Uiso 1 1 calc R U . . .
C20C C 0.16984(11) 0.9390(2) 0.1081(2) 0.0546(16) Uani 1 1 d . U . . .
H20C H 0.1811 0.9569 0.1040 0.065 Uiso 1 1 calc R U . . .
C21C C 0.15765(10) 0.9290(2) 0.0751(2) 0.0556(16) Uani 1 1 d . U . . .
H21C H 0.1600 0.9405 0.0482 0.067 Uiso 1 1 calc R U . . .
C22C C 0.14174(11) 0.9014(2) 0.0824(2) 0.0548(16) Uani 1 1 d . U . . .
H22C H 0.1335 0.8935 0.0597 0.066 Uiso 1 1 calc R U . . .
C23C C 0.21427(11) 0.8339(2) 0.5133(2) 0.0576(15) Uani 1 1 d D U . . .
H23C H 0.2112 0.8650 0.5147 0.069 Uiso 1 1 calc R U . . .
C24C C 0.22675(10) 0.8232(2) 0.5509(2) 0.0687(19) Uani 1 1 d D U . . .
H24M H 0.2307 0.7928 0.5494 0.082 Uiso 0.8 1 calc R U P H 1
H24N H 0.2185 0.8270 0.5762 0.082 Uiso 0.8 1 calc R U P H 1
H24O H 0.2405 0.8163 0.5418 0.082 Uiso 0.2 1 calc R U P I 2
H24P H 0.2211 0.7977 0.5647 0.082 Uiso 0.2 1 calc R U P I 2
C25C C 0.24566(12) 0.8504(3) 0.5551(4) 0.086(3) Uani 0.8 1 d D U P J 1
H25M H 0.2522 0.8442 0.5817 0.129 Uiso 0.8 1 calc R U P J 1
H25N H 0.2420 0.8807 0.5541 0.129 Uiso 0.8 1 calc R U P J 1
H25O H 0.2548 0.8439 0.5322 0.129 Uiso 0.8 1 calc R U P J 1
C25* C 0.22751(17) 0.8599(3) 0.5822(3) 0.091(6) Uani 0.2 1 d D U P J 2
H25D H 0.2357 0.8516 0.6061 0.136 Uiso 0.2 1 calc R U P J 2
H25E H 0.2333 0.8851 0.5689 0.136 Uiso 0.2 1 calc DR U P J 2
H25F H 0.2140 0.8665 0.5918 0.136 Uiso 0.2 1 calc DR U P J 2
C26C C 0.22588(10) 0.8262(2) 0.4722(2) 0.0497(14) Uani 1 1 d . U . . .
C27C C 0.22560(10) 0.8548(2) 0.4394(2) 0.0541(14) Uani 1 1 d . U . . .
C28C C 0.23775(10) 0.8482(2) 0.4044(2) 0.0548(15) Uani 1 1 d . U . . .
H28C H 0.2377 0.8680 0.3821 0.066 Uiso 1 1 calc R U . . .
C29C C 0.24964(10) 0.8131(2) 0.4028(2) 0.0543(14) Uani 1 1 d . U . . .
C30C C 0.24968(9) 0.78229(19) 0.4335(2) 0.0480(13) Uani 1 1 d . U . . .
C31C C 0.23741(9) 0.79017(19) 0.4671(2) 0.0482(14) Uani 1 1 d . U . . .
H31C H 0.2368 0.7692 0.4884 0.058 Uiso 1 1 calc R U . . .
C32C C 0.26695(10) 0.7800(2) 0.3423(3) 0.0566(15) Uani 1 1 d . U . . .
C33C C 0.28484(10) 0.7815(2) 0.3204(3) 0.0592(16) Uani 1 1 d . U . . .
H33C H 0.2935 0.8052 0.3240 0.071 Uiso 1 1 calc R U . . .
C34C C 0.29018(10) 0.7498(2) 0.2941(3) 0.0658(17) Uani 1 1 d D U . . .
C35C C 0.27793(11) 0.7158(2) 0.2880(2) 0.0615(16) Uani 1 1 d D U . . .
C36C C 0.25957(10) 0.7138(2) 0.3092(2) 0.0529(15) Uani 1 1 d . U . . .
H36C H 0.2509 0.6903 0.3049 0.063 Uiso 1 1 calc R U . . .
C37C C 0.25442(10) 0.7454(2) 0.3357(2) 0.0517(14) Uani 1 1 d . U . . .
C38C C 0.31939(12) 0.7826(3) 0.2594(4) 0.114(3) Uani 1 1 d D U . . .
C39C C 0.33964(12) 0.7698(3) 0.2422(4) 0.131(3) Uani 1 1 d D U . . .
H39E H 0.3457 0.7487 0.2613 0.158 Uiso 1 1 calc R U . . .
H39F H 0.3376 0.7556 0.2150 0.158 Uiso 1 1 calc R U . . .
C40C C 0.35419(16) 0.8062(4) 0.2363(6) 0.175(5) Uani 1 1 d D U . . .
H40M H 0.3595 0.8054 0.2079 0.262 Uiso 1 1 calc R U . . .
H40N H 0.3652 0.8034 0.2563 0.262 Uiso 1 1 calc R U . . .
H40O H 0.3473 0.8333 0.2409 0.262 Uiso 1 1 calc R U . . .
C41C C 0.28361(14) 0.6850(2) 0.2190(2) 0.089(2) Uani 1 1 d D U . . .
C42C C 0.28575(19) 0.6434(4) 0.1958(4) 0.096(3) Uani 0.5 1 d D U P K 1
H42M H 0.2925 0.6228 0.2143 0.115 Uiso 0.5 1 calc R U P K 1
H42N H 0.2945 0.6482 0.1715 0.115 Uiso 0.5 1 calc R U P K 1
C43C C 0.2665(2) 0.6235(5) 0.1806(6) 0.104(5) Uani 0.5 1 d D U P K 1
H43M H 0.2610 0.6051 0.2024 0.156 Uiso 0.5 1 calc R U P K 1
H43N H 0.2692 0.6065 0.1556 0.156 Uiso 0.5 1 calc R U P K 1
H43O H 0.2569 0.6460 0.1739 0.156 Uiso 0.5 1 calc R U P K 1
C42* C 0.2894(3) 0.6505(7) 0.1965(6) 0.095(3) Uani 0.5 1 d D U P K 2
H42O H 0.2909 0.6256 0.2151 0.114 Uiso 0.5 1 calc R U P K 2
H42P H 0.3026 0.6562 0.1835 0.114 Uiso 0.5 1 calc R U P K 2
C43* C 0.2743(2) 0.6409(6) 0.1631(5) 0.086(4) Uani 0.5 1 d D U P K 2
H43P H 0.2614 0.6348 0.1761 0.129 Uiso 0.5 1 calc R U P K 2
H43Q H 0.2787 0.6161 0.1470 0.129 Uiso 0.5 1 calc R U P K 2
H43R H 0.2730 0.6656 0.1446 0.129 Uiso 0.5 1 calc R U P K 2
C44C C 0.25996(10) 0.7396(2) 0.4309(2) 0.0515(14) Uani 1 1 d . U . . .
H44C H 0.2692 0.7413 0.4065 0.062 Uiso 1 1 calc R U . . .
C45C C 0.27315(10) 0.7290(2) 0.4695(3) 0.0585(17) Uani 1 1 d . U . . .
H45C H 0.2647 0.7277 0.4947 0.070 Uiso 1 1 calc R U . . .
H45D H 0.2795 0.7008 0.4657 0.070 Uiso 1 1 calc R U . . .
C46C C 0.28932(13) 0.7628(2) 0.4755(3) 0.086(3) Uani 1 1 d . U . . .
H46D H 0.2983 0.7626 0.4515 0.130 Uiso 1 1 calc R U . . .
H46E H 0.2969 0.7566 0.5008 0.130 Uiso 1 1 calc R U . . .
H46F H 0.2831 0.7909 0.4780 0.130 Uiso 1 1 calc R U . . .
C47C C 0.24481(9) 0.70590(19) 0.4204(2) 0.0452(13) Uani 1 1 d . U . . .
C48C C 0.23327(9) 0.7099(2) 0.3842(2) 0.0477(14) Uani 1 1 d . U . . .
C49C C 0.21748(9) 0.68352(19) 0.3760(2) 0.0442(14) Uani 1 1 d . U . . .
H49C H 0.2100 0.6867 0.3511 0.053 Uiso 1 1 calc R U . . .
C50C C 0.21269(9) 0.6526(2) 0.4041(2) 0.0476(14) Uani 1 1 d . U . . .
C51C C 0.22394(9) 0.6457(2) 0.4400(2) 0.0469(13) Uani 1 1 d . U . . .
C52C C 0.23962(10) 0.6727(2) 0.4474(2) 0.0497(14) Uani 1 1 d . U . . .
H52C H 0.2473 0.6686 0.4719 0.060 Uiso 1 1 calc R U . . .
C53C C 0.19832(10) 0.5866(2) 0.3872(2) 0.0540(15) Uani 1 1 d . U . . .
C54C C 0.20927(11) 0.5742(2) 0.3527(3) 0.0606(17) Uani 1 1 d . U . . .
H54C H 0.2155 0.5952 0.3358 0.073 Uiso 1 1 calc R U . . .
C55C C 0.21113(12) 0.5326(3) 0.3427(3) 0.0731(17) Uani 1 1 d . U . . .
C56C C 0.20364(13) 0.5013(3) 0.3687(3) 0.0752(18) Uani 1 1 d . U . . .
C57C C 0.19370(11) 0.5130(2) 0.4053(3) 0.0650(17) Uani 1 1 d . U . . .
H57C H 0.1891 0.4917 0.4239 0.078 Uiso 1 1 calc R U . . .
C58C C 0.19053(10) 0.5554(2) 0.4142(3) 0.0570(15) Uani 1 1 d . U . . .
N8C N 0.22231(11) 0.5198(2) 0.3057(2) 0.0899(18) Uani 1 1 d D U . . .
H8C1 H 0.2188 0.4956 0.2940 0.108 Uiso 0.5 1 calc R U P L 1
H8C2 H 0.2337 0.5064 0.3097 0.108 Uiso 0.5 1 calc R U P M 2
O11C O 0.24689(17) 0.5688(3) 0.3069(4) 0.089(3) Uani 0.5 1 d D U P N 1
C59C C 0.23776(18) 0.5419(4) 0.2872(3) 0.094(3) Uani 0.5 1 d D U P N 1
C60C C 0.2455(2) 0.5203(6) 0.2478(3) 0.102(3) Uani 0.5 1 d D U P N 1
H60M H 0.2469 0.4894 0.2530 0.122 Uiso 0.5 1 calc R U P N 1
H60N H 0.2589 0.5317 0.2410 0.122 Uiso 0.5 1 calc R U P N 1
C61C C 0.2313(3) 0.5273(8) 0.2099(4) 0.134(5) Uani 0.5 1 d D U P N 1
H61M H 0.2357 0.5095 0.1866 0.201 Uiso 0.5 1 calc R U P N 1
H61N H 0.2316 0.5573 0.2015 0.201 Uiso 0.5 1 calc R U P N 1
H61O H 0.2176 0.5195 0.2177 0.201 Uiso 0.5 1 calc R U P N 1
O11* O 0.20190(19) 0.5488(5) 0.2618(5) 0.113(4) Uani 0.5 1 d D U P N 2
C59* C 0.21659(16) 0.5269(5) 0.2653(3) 0.099(3) Uani 0.5 1 d D U P N 2
C60* C 0.2322(2) 0.5124(5) 0.2340(4) 0.107(3) Uani 0.5 1 d D U P N 2
H60C H 0.2255 0.5052 0.2075 0.129 Uiso 0.5 1 calc R U P N 2
H60D H 0.2387 0.4863 0.2446 0.129 Uiso 0.5 1 calc R U P N 2
C61* C 0.2484(2) 0.5470(6) 0.2256(7) 0.125(5) Uani 0.5 1 d D U P N 2
H61D H 0.2600 0.5416 0.2434 0.188 Uiso 0.5 1 calc R U P N 2
H61E H 0.2429 0.5752 0.2319 0.188 Uiso 0.5 1 calc R U P N 2
H61F H 0.2525 0.5458 0.1963 0.188 Uiso 0.5 1 calc R U P N 2
N9C N 0.20545(11) 0.4583(2) 0.3594(3) 0.0965(19) Uani 1 1 d D U . . .
H9C1 H 0.2108 0.4425 0.3791 0.116 Uiso 0.5 1 calc R U P O 1
H9C2 H 0.1950 0.4413 0.3610 0.116 Uiso 0.5 1 calc R U P P 2
O12C O 0.1957(2) 0.4578(5) 0.2929(4) 0.131(4) Uani 0.5 1 d D U P Q 1
C62C C 0.2000(3) 0.4369(3) 0.3237(3) 0.110(3) Uani 0.5 1 d D U P Q 1
C63C C 0.1988(2) 0.3884(3) 0.3313(7) 0.114(3) Uani 0.5 1 d D U P Q 1
H63C H 0.2068 0.3807 0.3560 0.137 Uiso 0.5 1 calc R U P Q 1
H63D H 0.2043 0.3730 0.3070 0.137 Uiso 0.5 1 calc R U P Q 1
C64C C 0.1766(2) 0.3754(5) 0.3382(9) 0.132(6) Uani 0.5 1 d D U P Q 1
H64D H 0.1710 0.3646 0.3121 0.198 Uiso 0.5 1 calc R U P Q 1
H64E H 0.1689 0.4002 0.3474 0.198 Uiso 0.5 1 calc R U P Q 1
H64F H 0.1759 0.3531 0.3595 0.198 Uiso 0.5 1 calc R U P Q 1
O12* O 0.24154(18) 0.4544(5) 0.3512(6) 0.130(4) Uani 0.5 1 d D U P Q 2
C62* C 0.22439(15) 0.4423(5) 0.3474(5) 0.114(3) Uani 0.5 1 d D U P Q 2
C63* C 0.2182(4) 0.3984(5) 0.3310(4) 0.119(3) Uani 0.5 1 d D U P Q 2
H63M H 0.2048 0.3913 0.3418 0.143 Uiso 0.5 1 calc R U P Q 2
H63N H 0.2277 0.3767 0.3415 0.143 Uiso 0.5 1 calc R U P Q 2
C64* C 0.2178(3) 0.3966(6) 0.2832(4) 0.137(6) Uani 0.5 1 d D U P Q 2
H64M H 0.2096 0.4200 0.2725 0.205 Uiso 0.5 1 calc R U P Q 2
H64N H 0.2121 0.3694 0.2742 0.205 Uiso 0.5 1 calc R U P Q 2
H64O H 0.2314 0.3993 0.2724 0.205 Uiso 0.5 1 calc R U P Q 2
C65C C 0.21684(10) 0.6112(2) 0.4717(2) 0.0556(15) Uani 1 1 d . U . . .
H65C H 0.2159 0.5836 0.4564 0.067 Uiso 1 1 calc R U . . .
C66C C 0.23137(10) 0.6046(2) 0.5084(2) 0.0555(16) Uani 1 1 d . U . . .
H66C H 0.2449 0.5990 0.4974 0.067 Uiso 1 1 calc R U . . .
H66D H 0.2320 0.6309 0.5252 0.067 Uiso 1 1 calc R U . . .
C67C C 0.22501(12) 0.5680(2) 0.5355(3) 0.068(2) Uani 1 1 d . U . . .
H67M H 0.2119 0.5742 0.5476 0.102 Uiso 1 1 calc R U . . .
H67N H 0.2348 0.5641 0.5580 0.102 Uiso 1 1 calc R U . . .
H67O H 0.2242 0.5420 0.5188 0.102 Uiso 1 1 calc R U . . .
C68C C 0.19578(10) 0.6235(2) 0.4853(2) 0.0528(14) Uani 1 1 d . U . . .
C69C C 0.17875(10) 0.6041(2) 0.4697(2) 0.0523(14) Uani 1 1 d . U . . .
C70C C 0.15996(11) 0.6179(2) 0.4784(2) 0.0541(15) Uani 1 1 d . U . . .
H70C H 0.1485 0.6043 0.4669 0.065 Uiso 1 1 calc R U . . .
C71C C 0.15820(11) 0.6528(2) 0.5049(2) 0.0554(15) Uani 1 1 d . U . . .
C72C C 0.17394(11) 0.6715(2) 0.5241(2) 0.0542(14) Uani 1 1 d . U . . .
C73C C 0.19276(11) 0.6569(2) 0.5124(2) 0.0511(15) Uani 1 1 d . U . . .
H73C H 0.2041 0.6707 0.5237 0.061 Uiso 1 1 calc R U . . .
C74C C 0.12883(11) 0.6934(3) 0.4867(2) 0.0608(15) Uani 1 1 d . U . . .
C75C C 0.11857(10) 0.6760(3) 0.4539(2) 0.0609(16) Uani 1 1 d . U . . .
H75C H 0.1194 0.6462 0.4488 0.073 Uiso 1 1 calc R U . . .
C76C C 0.10679(11) 0.7018(3) 0.4278(2) 0.0622(15) Uani 1 1 d D U . . .
C77C C 0.10667(10) 0.7451(2) 0.4337(2) 0.0632(16) Uani 1 1 d D U . . .
C78C C 0.11765(11) 0.7631(3) 0.4677(2) 0.0631(17) Uani 1 1 d . U . . .
H78C H 0.1173 0.7929 0.4725 0.076 Uiso 1 1 calc R U . . .
C79C C 0.12868(11) 0.7375(3) 0.4933(2) 0.0594(15) Uani 1 1 d . U . . .
N10C N 0.09886(16) 0.6768(4) 0.3948(4) 0.059(2) Uani 0.5 1 d D U P R 1
H10C H 0.1069 0.6586 0.3824 0.071 Uiso 0.5 1 calc R U P R 1
O13C O 0.06741(19) 0.7010(4) 0.3986(5) 0.065(3) Uani 0.5 1 d D U P R 1
C80C C 0.07988(16) 0.6792(4) 0.3814(3) 0.061(2) Uani 0.5 1 d D U P R 1
C81C C 0.0752(2) 0.6514(4) 0.3439(3) 0.065(3) Uani 0.5 1 d D U P R 1
H81M H 0.0618 0.6387 0.3473 0.078 Uiso 0.5 1 calc R U P R 1
H81N H 0.0850 0.6279 0.3424 0.078 Uiso 0.5 1 calc R U P R 1
C82C C 0.0759(3) 0.6770(5) 0.3030(3) 0.076(4) Uani 0.5 1 d D U P R 1
H82M H 0.0892 0.6891 0.2992 0.114 Uiso 0.5 1 calc R U P R 1
H82N H 0.0660 0.7000 0.3042 0.114 Uiso 0.5 1 calc R U P R 1
H82O H 0.0728 0.6581 0.2796 0.114 Uiso 0.5 1 calc R U P R 1
N10* N 0.09549(18) 0.6882(4) 0.3926(4) 0.057(2) Uani 0.5 1 d D U P R 2
H10* H 0.1022 0.6743 0.3733 0.069 Uiso 0.5 1 calc R U P R 2
O13* O 0.06527(19) 0.7177(4) 0.4042(4) 0.064(3) Uani 0.5 1 d . U P R 2
C80* C 0.0759(3) 0.6940(5) 0.3851(4) 0.061(2) Uani 0.5 1 d D U P R 2
C81* C 0.0681(2) 0.6712(6) 0.3470(5) 0.065(2) Uani 0.5 1 d D U P R 2
H81C H 0.0585 0.6492 0.3566 0.078 Uiso 0.5 1 calc R U P R 2
H81D H 0.0603 0.6921 0.3304 0.078 Uiso 0.5 1 calc R U P R 2
C82* C 0.0821(3) 0.6509(5) 0.3193(5) 0.074(4) Uani 0.5 1 d D U P R 2
H82D H 0.0924 0.6714 0.3111 0.111 Uiso 0.5 1 calc R U P R 2
H82E H 0.0751 0.6406 0.2945 0.111 Uiso 0.5 1 calc R U P R 2
H82F H 0.0884 0.6268 0.3336 0.111 Uiso 0.5 1 calc R U P R 2
C83C C 0.10099(9) 0.8073(2) 0.3876(2) 0.0671(17) Uani 1 1 d D U . . .
C84C C 0.08644(12) 0.8262(2) 0.3578(3) 0.084(2) Uani 1 1 d D U . . .
H84M H 0.0731 0.8254 0.3708 0.101 Uiso 0.5 1 calc R U P S 1
H84N H 0.0859 0.8078 0.3328 0.101 Uiso 0.5 1 calc R U P S 1
H84O H 0.0940 0.8363 0.3332 0.101 Uiso 0.5 1 calc R U P T 2
H84P H 0.0804 0.8516 0.3711 0.101 Uiso 0.5 1 calc R U P T 2
C85C C 0.0904(2) 0.8715(3) 0.3435(5) 0.097(5) Uani 0.5 1 d D U P U 1
H85M H 0.0800 0.8802 0.3237 0.145 Uiso 0.5 1 calc R U P U 1
H85N H 0.1035 0.8729 0.3300 0.145 Uiso 0.5 1 calc R U P U 1
H85O H 0.0902 0.8906 0.3676 0.145 Uiso 0.5 1 calc R U P U 1
C85* C 0.0697(2) 0.7982(6) 0.3426(6) 0.117(6) Uani 0.5 1 d D U P U 2
H85D H 0.0613 0.8143 0.3233 0.175 Uiso 0.5 1 calc DR U P U 2
H85E H 0.0753 0.7734 0.3282 0.175 Uiso 0.5 1 calc R U P U 2
H85F H 0.0617 0.7887 0.3664 0.175 Uiso 0.5 1 calc R U P U 2
C86C C 0.17119(12) 0.7067(2) 0.5561(2) 0.0587(15) Uani 1 1 d . U . . .
H86C H 0.1570 0.7053 0.5656 0.070 Uiso 1 1 calc R U . . .
C87C C 0.18438(12) 0.7004(3) 0.5953(2) 0.0667(19) Uani 1 1 d . U . . .
H87C H 0.1823 0.6711 0.6059 0.080 Uiso 1 1 calc R U . . .
H87D H 0.1986 0.7030 0.5871 0.080 Uiso 1 1 calc R U . . .
C88C C 0.18025(13) 0.7308(3) 0.6291(2) 0.072(2) Uani 1 1 d . U . . .
H88M H 0.1661 0.7293 0.6367 0.108 Uiso 1 1 calc R U . . .
H88N H 0.1834 0.7597 0.6198 0.108 Uiso 1 1 calc R U . . .
H88O H 0.1885 0.7237 0.6534 0.108 Uiso 1 1 calc R U . . .
C89C C 0.17395(10) 0.7499(2) 0.5359(2) 0.0535(14) Uani 1 1 d . U . . .
C90C C 0.15655(11) 0.7719(2) 0.5214(2) 0.0568(15) Uani 1 1 d . U . . .
C91C C 0.15851(11) 0.8111(2) 0.5028(2) 0.0578(15) Uani 1 1 d . U . . .
H91C H 0.1470 0.8255 0.4931 0.069 Uiso 1 1 calc R U . . .
C92C C 0.17669(11) 0.8295(2) 0.4982(2) 0.0568(15) Uani 1 1 d . U . . .
C93C C 0.19425(11) 0.8100(2) 0.5134(2) 0.0521(14) Uani 1 1 d . U . . .
C94C C 0.19166(11) 0.7701(2) 0.5323(2) 0.0527(15) Uani 1 1 d . U . . .
H94C H 0.2031 0.7564 0.5432 0.063 Uiso 1 1 calc R U . . .
N1C N 0.14768(8) 0.85359(17) 0.34263(18) 0.0521(13) Uani 1 1 d . U . . .
N2C N 0.17506(9) 0.87758(17) 0.30907(18) 0.0537(13) Uani 1 1 d . U . . .
N3C N 0.09879(9) 0.8016(2) 0.1702(2) 0.0636(15) Uani 1 1 d . U . . .
N4C N 0.12930(8) 0.84767(17) 0.18925(17) 0.0505(13) Uani 1 1 d . U . . .
N5C N 0.13776(8) 0.88595(17) 0.11979(17) 0.0479(12) Uani 1 1 d . U . . .
N6C N 0.30897(9) 0.7497(2) 0.2747(2) 0.0842(18) Uani 1 1 d D U . . .
H6C H 0.3147 0.7247 0.2723 0.101 Uiso 1 1 calc R U . . .
N7C N 0.28304(9) 0.68154(19) 0.26113(19) 0.0694(15) Uani 1 1 d D U . . .
H7C H 0.2860 0.6568 0.2724 0.083 Uiso 1 1 calc R U . . .
N11C N 0.09470(9) 0.77272(19) 0.40869(18) 0.0660(15) Uani 1 1 d D U . . .
H11C H 0.0819 0.7666 0.4069 0.079 Uiso 1 1 calc DR U . . .
O1C O 0.17821(8) 0.87064(15) 0.48096(15) 0.0614(12) Uani 1 1 d . U . . .
O2C O 0.21293(7) 0.89020(13) 0.44019(16) 0.0581(12) Uani 1 1 d . U . . .
O3C O 0.26303(7) 0.81314(15) 0.36831(18) 0.0642(12) Uani 1 1 d . U . . .
O4C O 0.23608(6) 0.74432(13) 0.35655(14) 0.0473(10) Uani 1 1 d . U . . .
O5C O 0.19532(6) 0.62873(13) 0.39626(15) 0.0496(11) Uani 1 1 d . U . . .
O6C O 0.17933(7) 0.56379(14) 0.44862(17) 0.0602(12) Uani 1 1 d . U . . .
O7C O 0.13835(7) 0.66554(16) 0.51516(15) 0.0600(12) Uani 1 1 d . U . . .
O8C O 0.13793(7) 0.75389(16) 0.52771(15) 0.0593(12) Uani 1 1 d . U . . .
O9C O 0.31195(13) 0.8181(2) 0.2576(3) 0.144(3) Uani 1 1 d D U . . .
O10C O 0.28210(14) 0.7202(2) 0.2034(2) 0.126(3) Uani 1 1 d D U . . .
O14C O 0.11793(7) 0.82167(16) 0.39120(16) 0.0647(13) Uani 1 1 d D U . . .
O1W O 0.02663(11) 0.7171(3) 0.3864(3) 0.141(3) Uani 1 1 d D U . . .
O2W O 0.1561(2) 0.6966(4) -0.0726(5) 0.169(6) Uani 0.7 1 d . U P . .
O3W O 0.2334(2) 0.9175(4) 0.3125(5) 0.104(4) Uani 0.5 1 d . U P V 1
O4W O 0.1181(2) 0.9555(5) 0.2894(6) 0.139(6) Uani 0.5 1 d . U P . .
O1R O 0.1728(2) 0.3681(4) 0.4733(5) 0.165(5) Uani 0.5 1 d D U P . .
H1R H 0.1667 0.3461 0.4658 0.248 Uiso 0.5 1 calc DR U P . .
C1R C 0.1609(4) 0.3911(5) 0.5027(6) 0.153(4) Uani 0.5 1 d D U P . .
H1R1 H 0.1667 0.3880 0.5310 0.183 Uiso 0.5 1 calc R U P . .
H1R2 H 0.1472 0.3796 0.5031 0.183 Uiso 0.5 1 calc R U P . .
C2R C 0.1605(4) 0.4380(4) 0.4905(9) 0.147(5) Uani 0.5 1 d D U P . .
H2R1 H 0.1524 0.4539 0.5106 0.220 Uiso 0.5 1 calc R U P . .
H2R2 H 0.1741 0.4493 0.4904 0.220 Uiso 0.5 1 calc R U P . .
H2R3 H 0.1547 0.4409 0.4627 0.220 Uiso 0.5 1 calc R U P . .
O1S O 0.00706(17) 0.6874(3) 0.4516(3) 0.086(3) Uani 0.5 1 d D U P . .
H1S H 0.0143 0.6946 0.4314 0.129 Uiso 0.5 1 d DR U P . .
C1S C 0.0084(3) 0.7187(5) 0.4834(4) 0.099(4) Uani 0.5 1 d D U P . .
H1S1 H 0.0021 0.7455 0.4739 0.119 Uiso 0.5 1 calc R U P . .
H1S2 H 0.0226 0.7246 0.4897 0.119 Uiso 0.5 1 calc R U P . .
C2S C -0.0021(3) 0.7030(6) 0.5224(4) 0.099(4) Uani 0.5 1 d D U P . .
H2S1 H 0.0034 0.6752 0.5304 0.149 Uiso 0.5 1 calc R U P . .
H2S2 H -0.0164 0.7002 0.5169 0.149 Uiso 0.5 1 calc R U P . .
H2S3 H 0.0000 0.7234 0.5450 0.149 Uiso 0.5 1 calc R U P . .
O1T O 0.10213(10) 0.4707(3) 0.3274(3) 0.066(2) Uani 0.6 1 d D U P . .
H1T H 0.1034 0.4647 0.3527 0.099 Uiso 0.6 1 calc R U P . .
C1T C 0.08239(14) 0.4868(4) 0.3198(4) 0.075(3) Uani 0.6 1 d D U P . .
H1T1 H 0.0786 0.4818 0.2904 0.090 Uiso 0.6 1 calc R U P . .
H1T2 H 0.0821 0.5179 0.3250 0.090 Uiso 0.6 1 calc R U P . .
C2T C 0.06778(14) 0.4645(5) 0.3485(4) 0.080(3) Uani 0.6 1 d D U P . .
H2T1 H 0.0681 0.4338 0.3430 0.119 Uiso 0.6 1 calc R U P . .
H2T2 H 0.0543 0.4754 0.3435 0.119 Uiso 0.6 1 calc R U P . .
H2T3 H 0.0715 0.4698 0.3775 0.119 Uiso 0.6 1 calc R U P . .
O1U O 0.19872(16) 0.9343(3) 0.2588(4) 0.085(3) Uani 0.5 1 d D U P . .
H1U H 0.2101 0.9431 0.2518 0.128 Uiso 0.5 1 d R U P . .
C1U C 0.18643(18) 0.9691(4) 0.2696(4) 0.071(3) Uani 0.5 1 d D U P . .
H1U1 H 0.1736 0.9584 0.2805 0.085 Uiso 0.5 1 calc R U P . .
H1U2 H 0.1837 0.9863 0.2444 0.085 Uiso 0.5 1 calc R U P . .
C2U C 0.1963(2) 0.9965(4) 0.3020(4) 0.069(3) Uani 0.5 1 d D U P . .
H2U1 H 0.1969 0.9811 0.3285 0.104 Uiso 0.5 1 calc R U P . .
H2U2 H 0.1887 1.0229 0.3055 0.104 Uiso 0.5 1 calc R U P . .
H2U3 H 0.2099 1.0034 0.2930 0.104 Uiso 0.5 1 calc R U P . .
O1V O 0.28409(13) 0.6039(2) 0.3082(2) 0.051(2) Uani 0.5 1 d D U P . .
H1V H 0.2716 0.6015 0.3075 0.076 Uiso 0.5 1 calc R U P . .
C1V C 0.2908(2) 0.6007(4) 0.3502(3) 0.065(3) Uani 0.5 1 d D U P . .
H1V1 H 0.3044 0.6124 0.3525 0.078 Uiso 0.5 1 calc R U P . .
H1V2 H 0.2912 0.5704 0.3586 0.078 Uiso 0.5 1 calc R U P . .
C2V C 0.2768(2) 0.6252(5) 0.3790(3) 0.071(3) Uani 0.5 1 d D U P . .
H2V1 H 0.2750 0.6542 0.3684 0.107 Uiso 0.5 1 calc R U P . .
H2V2 H 0.2826 0.6263 0.4070 0.107 Uiso 0.5 1 calc R U P . .
H2V3 H 0.2638 0.6108 0.3800 0.107 Uiso 0.5 1 calc R U P . .
O1N O 0.23535(13) 0.7631(3) 0.0886(3) 0.094(2) Uani 0.5 1 d D U P . .
H1N H 0.2442 0.7673 0.0705 0.141 Uiso 0.5 1 calc R U P W 1
C1N C 0.24452(17) 0.7568(7) 0.1278(4) 0.093(3) Uani 0.5 1 d D U P X 1
H1N1 H 0.2402 0.7290 0.1392 0.111 Uiso 0.5 1 calc R U P X 1
H1N2 H 0.2399 0.7793 0.1471 0.111 Uiso 0.5 1 calc R U P X 1
C2N C 0.26714(15) 0.7578(6) 0.1254(5) 0.092(4) Uani 0.5 1 d D U P X 1
H2N1 H 0.2713 0.7724 0.0999 0.139 Uiso 0.5 1 calc R U P X 1
H2N2 H 0.2723 0.7286 0.1253 0.139 Uiso 0.5 1 calc R U P X 1
H2N3 H 0.2725 0.7731 0.1496 0.139 Uiso 0.5 1 calc R U P X 1
C1N' C 0.24527(17) 0.8009(4) 0.0794(6) 0.089(3) Uani 0.5 1 d D U P X 2
C2N' C 0.26721(14) 0.7916(4) 0.0725(5) 0.065(3) Uani 0.5 1 d D U P X 2
O1X O 0.22573(16) 0.8495(4) 0.2816(4) 0.110(3) Uani 0.5 1 d D U P . .
H1X H 0.2253 0.8761 0.2835 0.164 Uiso 0.5 1 calc R U P . .
C1X C 0.24412(19) 0.8372(5) 0.2640(5) 0.129(4) Uani 0.5 1 d D U P . .
H1X1 H 0.2541 0.8329 0.2863 0.154 Uiso 0.5 1 calc R U P . .
H1X2 H 0.2491 0.8600 0.2453 0.154 Uiso 0.5 1 calc DR U P . .
C2X C 0.2415(3) 0.7959(5) 0.2392(5) 0.136(5) Uani 0.5 1 d D U P . .
H2X1 H 0.2525 0.7763 0.2456 0.204 Uiso 0.5 1 calc R U P . .
H2X2 H 0.2415 0.8023 0.2094 0.204 Uiso 0.5 1 calc R U P . .
H2X3 H 0.2288 0.7825 0.2468 0.204 Uiso 0.5 1 calc R U P . .
O1Y O 0.2083(2) 0.4045(5) 0.4347(4) 0.153(4) Uani 0.5 1 d D U P . .
H1Y H 0.1962 0.4051 0.4415 0.230 Uiso 0.5 1 calc DR U P . .
C1Y C 0.2201(3) 0.3965(7) 0.4705(5) 0.149(4) Uani 0.5 1 d D U P . .
H1Y1 H 0.2345 0.3986 0.4634 0.179 Uiso 0.5 1 calc R U P . .
H1Y2 H 0.2175 0.3675 0.4812 0.179 Uiso 0.5 1 calc R U P . .
C2Y C 0.2147(4) 0.4298(7) 0.5039(5) 0.153(5) Uani 0.5 1 d D U P . .
H2Y1 H 0.2228 0.4248 0.5289 0.230 Uiso 0.5 1 calc R U P . .
H2Y2 H 0.2175 0.4584 0.4931 0.230 Uiso 0.5 1 calc R U P . .
H2Y3 H 0.2005 0.4274 0.5108 0.230 Uiso 0.5 1 calc R U P . .
O1Z O 0.01992(19) 0.3043(5) 0.2372(3) 0.104(3) Uani 0.4 1 d D U P Y 1
H1Z H 0.0099 0.3098 0.2226 0.157 Uiso 0.4 1 calc DR U P Y 1
C1Z C 0.0295(4) 0.3437(5) 0.2495(6) 0.106(3) Uani 0.4 1 d D U P Y 1
H1Z1 H 0.0197 0.3671 0.2499 0.128 Uiso 0.4 1 calc R U P Y 1
H1Z2 H 0.0402 0.3510 0.2295 0.128 Uiso 0.4 1 calc R U P Y 1
C2Z C 0.0384(3) 0.3375(7) 0.2929(5) 0.107(3) Uani 0.4 1 d D U P Y 1
H2Z1 H 0.0286 0.3235 0.3109 0.160 Uiso 0.4 1 calc R U P Y 1
H2Z2 H 0.0419 0.3653 0.3047 0.160 Uiso 0.4 1 calc R U P Y 1
H2Z3 H 0.0504 0.3198 0.2910 0.160 Uiso 0.4 1 calc R U P Y 1
O1Z' O 0.0235(2) 0.3643(5) 0.2483(5) 0.105(3) Uani 0.4 1 d D U P Z 2
H1Z' H 0.0193 0.3818 0.2643 0.158 Uiso 0.4 1 d R U P Z 2
C1Z' C 0.0343(3) 0.3313(5) 0.2682(7) 0.105(3) Uani 0.4 1 d D U P Z 2
H1Z3 H 0.0428 0.3164 0.2477 0.126 Uiso 0.4 1 calc R U P Z 2
H1Z4 H 0.0249 0.3104 0.2804 0.126 Uiso 0.4 1 calc R U P Z 2
C2Z' C 0.0473(3) 0.3507(8) 0.3026(6) 0.107(4) Uani 0.4 1 d D U P Z 2
H2Z4 H 0.0535 0.3770 0.2924 0.161 Uiso 0.4 1 calc R U P Z 2
H2Z5 H 0.0578 0.3304 0.3104 0.161 Uiso 0.4 1 calc R U P Z 2
H2Z6 H 0.0390 0.3570 0.3270 0.161 Uiso 0.4 1 calc R U P Z 2
O1M O 0.03962(19) 0.3671(4) 0.4217(6) 0.129(4) Uani 0.5 1 d D U P . .
H1M H 0.0313 0.3492 0.4302 0.194 Uiso 0.5 1 calc R U P . .
C1M C 0.0589(2) 0.3482(6) 0.4206(7) 0.129(4) Uani 0.5 1 d D U P . .
H1M1 H 0.0691 0.3694 0.4288 0.155 Uiso 0.5 1 calc R U P . .
H1M2 H 0.0620 0.3383 0.3921 0.155 Uiso 0.5 1 calc R U P . .
C2M C 0.0592(3) 0.3107(5) 0.4508(7) 0.129(5) Uani 0.5 1 d D U P . .
H2M1 H 0.0628 0.3208 0.4786 0.194 Uiso 0.5 1 calc R U P . .
H2M2 H 0.0690 0.2897 0.4414 0.194 Uiso 0.5 1 calc R U P . .
H2M3 H 0.0459 0.2976 0.4516 0.194 Uiso 0.5 1 calc R U P . .

loop_
_atom_site_aniso_label
_atom_site_aniso_U_11
_atom_site_aniso_U_22
_atom_site_aniso_U_33
_atom_site_aniso_U_23
_atom_site_aniso_U_13
_atom_site_aniso_U_12
Ru1A 0.0530(3) 0.0800(4) 0.0348(3) -0.0035(3) 0.0065(3) 0.0102(3)
Cl1A 0.0539(9) 0.0920(13) 0.0347(9) -0.0005(9) 0.0054(8) 0.0009(9)
Cl2A 0.0591(10) 0.0868(13) 0.0448(10) -0.0126(10) 0.0073(8) 0.0117(9)
Cl3A 0.0569(10) 0.1032(15) 0.0449(11) -0.0139(10) 0.0010(9) 0.0169(10)
C1A 0.045(3) 0.073(3) 0.039(3) -0.010(3) 0.002(3) 0.000(3)
C2A 0.053(3) 0.066(3) 0.044(3) -0.006(3) 0.001(3) -0.008(3)
C3A 0.051(3) 0.068(3) 0.044(3) -0.003(3) 0.005(3) 0.003(3)
C4A 0.052(3) 0.073(3) 0.045(3) -0.001(3) 0.012(3) 0.007(3)
C5A 0.056(3) 0.068(3) 0.048(3) -0.001(3) 0.010(3) -0.004(3)
C6A 0.051(3) 0.066(3) 0.047(3) -0.005(3) 0.008(3) -0.001(3)
C7A 0.050(3) 0.070(3) 0.044(3) -0.003(3) 0.009(3) 0.006(3)
C8A 0.049(3) 0.072(3) 0.043(3) -0.003(3) 0.006(3) 0.006(3)
C9A 0.048(3) 0.074(3) 0.041(3) 0.000(3) 0.006(3) 0.008(3)
C10A 0.051(3) 0.073(3) 0.037(3) -0.003(3) 0.008(3) 0.003(3)
C11A 0.052(3) 0.073(3) 0.044(3) -0.002(3) 0.004(3) -0.002(3)
C12A 0.049(3) 0.069(3) 0.044(3) 0.000(3) 0.006(3) 0.004(3)
C13A 0.060(3) 0.077(3) 0.040(3) -0.002(3) 0.006(3) 0.009(3)
C14A 0.057(3) 0.072(3) 0.048(3) -0.002(3) 0.008(3) 0.014(3)
C15A 0.077(4) 0.083(4) 0.064(4) 0.004(4) 0.008(3) 0.019(3)
C16A 0.070(4) 0.073(4) 0.072(4) 0.003(3) 0.011(3) 0.022(3)
C17A 0.077(4) 0.080(4) 0.057(4) 0.001(3) 0.012(3) 0.024(3)
C18A 0.054(3) 0.073(3) 0.036(3) -0.004(3) 0.005(3) -0.002(3)
C19A 0.059(3) 0.076(3) 0.043(3) 0.000(3) 0.010(3) -0.003(3)
C20A 0.067(4) 0.075(4) 0.046(3) 0.004(3) 0.002(3) -0.003(3)
C21A 0.055(3) 0.080(4) 0.049(4) -0.001(3) 0.007(3) -0.002(3)
C22A 0.052(3) 0.083(4) 0.044(3) -0.003(3) 0.013(3) -0.001(3)
C23A 0.058(3) 0.063(3) 0.044(3) -0.006(3) 0.009(3) 0.006(3)
C24A 0.062(4) 0.069(3) 0.049(4) -0.006(3) 0.012(3) 0.007(3)
C25A 0.086(5) 0.065(4) 0.077(6) -0.014(4) 0.029(4) 0.012(4)
C26A 0.058(3) 0.055(3) 0.045(3) -0.002(3) 0.012(3) 0.009(3)
C27A 0.061(3) 0.056(3) 0.046(3) -0.001(3) 0.005(3) 0.003(3)
C28A 0.065(3) 0.057(3) 0.048(3) 0.005(3) 0.009(3) 0.002(3)
C29A 0.067(3) 0.061(3) 0.047(3) 0.001(3) 0.007(3) 0.001(3)
C30A 0.057(3) 0.050(3) 0.046(3) 0.002(3) 0.005(3) 0.007(3)
C31A 0.062(3) 0.056(3) 0.046(3) -0.004(3) 0.009(3) -0.002(3)
O2A 0.064(4) 0.060(4) 0.049(4) 0.005(3) 0.008(3) 0.001(4)
O3A 0.058(4) 0.062(4) 0.044(4) 0.003(4) 0.008(3) 0.000(4)
C32A 0.063(4) 0.064(3) 0.050(3) 0.005(3) 0.006(3) 0.003(3)
C33A 0.067(4) 0.071(4) 0.054(4) 0.008(3) 0.008(4) 0.002(4)
C34A 0.074(4) 0.080(3) 0.060(3) 0.008(3) 0.003(3) 0.004(3)
C35A 0.074(4) 0.080(3) 0.059(3) 0.006(3) 0.001(3) 0.002(3)
C36A 0.066(4) 0.071(4) 0.054(4) 0.001(3) 0.003(4) 0.002(4)
C37A 0.060(4) 0.064(3) 0.048(3) 0.004(3) 0.008(3) 0.003(3)
N6A 0.089(4) 0.093(4) 0.074(4) 0.014(4) -0.006(4) 0.005(4)
O9A 0.087(7) 0.112(9) 0.067(7) 0.050(7) 0.009(6) -0.016(6)
C38A 0.100(4) 0.104(4) 0.088(4) 0.020(4) -0.004(4) 0.003(4)
C39A 0.114(5) 0.110(5) 0.099(5) 0.024(4) -0.006(4) 0.006(5)
C40A 0.147(12) 0.134(13) 0.110(10) 0.034(11) 0.003(9) -0.003(11)
N7A 0.084(4) 0.089(4) 0.066(4) 0.007(4) -0.006(4) 0.000(4)
O10A 0.133(10) 0.142(10) 0.132(11) 0.015(9) 0.018(8) -0.029(7)
C41A 0.091(4) 0.100(4) 0.078(4) 0.002(4) 0.000(4) 0.000(4)
C42A 0.098(5) 0.108(6) 0.084(5) 0.000(5) 0.001(5) 0.005(5)
C43A 0.100(7) 0.108(9) 0.087(9) 0.005(8) 0.000(8) -0.005(8)
O2A' 0.064(3) 0.063(4) 0.047(3) 0.007(3) 0.008(3) 0.001(3)
O3A' 0.057(3) 0.062(4) 0.040(3) 0.004(3) 0.010(3) 0.001(3)
C32' 0.061(3) 0.064(3) 0.050(3) 0.006(3) 0.007(3) 0.003(3)
C33' 0.066(4) 0.070(4) 0.055(3) 0.009(3) 0.007(3) 0.003(4)
C34' 0.073(3) 0.082(3) 0.058(3) 0.008(3) 0.005(3) 0.004(3)
C35' 0.072(3) 0.080(3) 0.056(3) 0.006(3) 0.002(3) 0.004(3)
C36' 0.067(4) 0.071(4) 0.051(3) 0.002(3) 0.005(3) 0.002(4)
C37' 0.059(3) 0.064(3) 0.047(3) 0.005(3) 0.008(3) 0.003(3)
N6A' 0.092(4) 0.099(4) 0.073(4) 0.017(3) -0.005(4) 0.005(4)
O9A' 0.206(11) 0.170(9) 0.142(8) -0.025(8) 0.011(9) 0.046(9)
C38' 0.115(4) 0.110(4) 0.095(4) 0.011(4) -0.005(4) 0.010(4)
C39' 0.119(5) 0.116(5) 0.107(5) 0.026(4) -0.007(5) 0.008(5)
C40' 0.159(10) 0.138(7) 0.128(10) 0.025(8) -0.009(9) -0.010(9)
N7A' 0.083(4) 0.087(4) 0.062(4) 0.010(3) -0.002(3) 0.000(3)
O10' 0.078(6) 0.112(6) 0.075(6) -0.006(5) -0.005(5) 0.024(5)
C41' 0.077(4) 0.090(4) 0.073(4) 0.005(4) -0.004(4) 0.002(4)
C42' 0.082(5) 0.100(5) 0.079(4) -0.002(4) -0.001(4) -0.003(4)
C43' 0.110 0.115 0.092 -0.013 0.012 0.013
C44A 0.060(3) 0.057(3) 0.046(3) 0.005(3) 0.009(3) 0.002(3)
C45A 0.067(3) 0.062(3) 0.049(4) 0.002(3) 0.002(3) 0.005(3)
C46A 0.063(4) 0.066(4) 0.053(4) 0.008(4) 0.006(4) 0.007(3)
C47A 0.058(3) 0.062(3) 0.037(3) -0.002(3) 0.004(2) -0.003(3)
C48A 0.055(3) 0.063(3) 0.042(3) -0.001(3) 0.007(2) -0.003(3)
C49A 0.053(3) 0.061(3) 0.038(3) -0.009(3) 0.001(3) -0.001(3)
C50A 0.060(3) 0.060(3) 0.042(3) -0.005(3) 0.004(3) -0.003(3)
C51A 0.060(3) 0.060(3) 0.039(3) -0.002(3) 0.002(3) -0.002(3)
C52A 0.050(3) 0.061(3) 0.041(3) -0.003(3) 0.006(3) 0.002(3)
C53A 0.060(3) 0.055(3) 0.047(3) -0.006(3) 0.005(3) 0.007(3)
C54A 0.066(3) 0.065(4) 0.048(3) -0.009(3) 0.004(3) -0.008(3)
C55A 0.071(3) 0.056(3) 0.050(3) -0.005(3) 0.005(3) -0.007(3)
C56A 0.072(3) 0.054(3) 0.055(3) -0.006(3) 0.007(3) -0.004(3)
C57A 0.066(3) 0.051(3) 0.051(3) -0.008(3) 0.012(3) 0.001(3)
C58A 0.062(3) 0.053(3) 0.049(3) -0.007(3) 0.007(3) 0.005(3)
C59A 0.088(4) 0.084(4) 0.062(3) 0.003(3) -0.002(3) -0.034(3)
C60A 0.082(4) 0.085(4) 0.064(4) 0.010(4) -0.004(3) -0.022(4)
C61A 0.104(6) 0.122(7) 0.077(5) 0.010(6) 0.006(5) -0.025(6)
C62A 0.081(4) 0.083(4) 0.070(4) 0.010(4) 0.010(3) -0.011(3)
C63A 0.085(4) 0.089(4) 0.078(5) -0.006(4) 0.009(4) -0.014(4)
C64A 0.090(6) 0.098(6) 0.106(7) -0.003(6) 0.004(6) -0.006(5)
C65A 0.068(3) 0.059(3) 0.045(3) -0.003(3) 0.004(3) -0.003(3)
C66A 0.059(3) 0.059(3) 0.048(4) -0.002(3) 0.014(3) -0.006(3)
C67A 0.068(6) 0.072(7) 0.054(7) -0.007(6) 0.012(5) 0.004(5)
C68A 0.057(3) 0.059(3) 0.041(3) 0.001(3) 0.014(3) -0.001(3)
C69A 0.052(3) 0.066(3) 0.046(3) -0.002(3) 0.012(3) 0.000(3)
C70A 0.065(3) 0.065(3) 0.051(4) 0.001(3) 0.008(3) 0.006(3)
C71A 0.054(3) 0.065(3) 0.043(3) 0.006(3) 0.007(3) 0.006(3)
C72A 0.053(3) 0.067(3) 0.036(3) 0.002(3) 0.014(2) 0.006(3)
C73A 0.050(3) 0.065(3) 0.040(3) 0.002(3) 0.015(2) 0.007(3)
C74A 0.062(3) 0.058(3) 0.042(3) 0.010(3) 0.008(3) 0.010(3)
C75A 0.065(3) 0.059(3) 0.046(3) 0.006(3) 0.002(3) 0.007(3)
C76A 0.067(3) 0.056(3) 0.046(3) 0.003(3) 0.004(3) 0.011(3)
C77A 0.060(3) 0.063(3) 0.044(3) 0.002(3) 0.001(3) 0.015(3)
C78A 0.063(3) 0.062(3) 0.042(3) 0.001(3) -0.005(3) 0.009(3)
C79A 0.059(3) 0.063(3) 0.040(3) 0.000(3) -0.001(3) 0.017(3)
C80A 0.090(4) 0.073(4) 0.085(4) -0.010(4) -0.002(4) 0.004(4)
C81A 0.113(5) 0.100(5) 0.096(5) -0.028(4) -0.003(4) 0.007(4)
C82A 0.159(9) 0.121(8) 0.130(8) -0.010(7) 0.023(7) 0.015(7)
C83A 0.055(3) 0.081(4) 0.046(3) -0.006(3) -0.008(3) 0.011(3)
C84A 0.066(4) 0.091(4) 0.050(4) -0.013(4) -0.001(3) 0.007(3)
C85A 0.059(4) 0.116(6) 0.057(5) -0.005(5) -0.002(4) 0.008(4)
C86A 0.066(3) 0.068(3) 0.037(3) -0.002(3) 0.012(3) 0.008(3)
C87A 0.070(4) 0.068(4) 0.037(3) -0.001(3) 0.013(3) 0.007(3)
C88A 0.041(5) 0.064(6) 0.025(5) -0.001(4) 0.007(4) 0.015(5)
C89A 0.063(3) 0.068(3) 0.028(3) -0.002(3) 0.008(3) 0.008(3)
C90A 0.065(3) 0.066(3) 0.033(3) -0.008(3) -0.002(3) 0.007(3)
C91A 0.055(3) 0.068(3) 0.034(3) -0.008(3) -0.001(3) 0.009(3)
C92A 0.058(3) 0.069(3) 0.033(3) -0.007(3) 0.002(3) 0.006(3)
C93A 0.063(3) 0.066(3) 0.034(3) -0.005(3) 0.007(3) 0.009(3)
C94A 0.059(3) 0.065(3) 0.036(3) -0.001(3) 0.003(3) 0.010(3)
N1A 0.054(3) 0.068(3) 0.043(3) -0.007(2) 0.011(2) 0.004(2)
N2A 0.049(3) 0.075(3) 0.044(3) -0.002(3) 0.011(2) 0.005(2)
N3A 0.061(3) 0.074(3) 0.042(3) -0.005(3) 0.005(2) 0.017(3)
N4A 0.047(3) 0.082(3) 0.039(3) -0.003(3) 0.007(2) 0.001(3)
N5A 0.052(3) 0.082(3) 0.040(3) 0.002(3) 0.007(2) 0.003(3)
N8A 0.074(3) 0.069(3) 0.055(3) -0.001(3) 0.000(3) -0.017(3)
N9A 0.086(3) 0.073(3) 0.065(4) 0.012(3) -0.002(3) -0.008(3)
N10A 0.077(3) 0.072(3) 0.058(3) -0.004(3) 0.010(3) 0.010(3)
N11A 0.061(3) 0.069(3) 0.049(3) 0.002(3) -0.003(2) 0.018(2)
O1A 0.057(2) 0.067(3) 0.050(3) -0.007(2) 0.004(2) -0.002(2)
O4A 0.067(3) 0.061(2) 0.044(3) -0.008(2) 0.005(2) 0.007(2)
O5A 0.073(3) 0.061(2) 0.050(3) 0.000(2) 0.010(2) -0.001(2)
O6A 0.063(2) 0.066(3) 0.040(2) 0.006(2) 0.010(2) 0.009(2)
O7A 0.067(3) 0.071(3) 0.034(2) 0.000(2) 0.003(2) 0.011(2)
O8A 0.063(2) 0.078(3) 0.037(2) -0.011(2) 0.002(2) -0.002(2)
O11A 0.139(5) 0.212(7) 0.067(4) 0.023(5) -0.008(4) -0.102(5)
O12A 0.094(4) 0.086(4) 0.089(5) 0.010(3) 0.005(3) -0.010(3)
O13A 0.127(5) 0.077(4) 0.113(5) 0.001(4) 0.042(4) -0.002(4)
O14A 0.055(3) 0.075(3) 0.057(3) -0.003(3) -0.006(2) 0.010(2)
Ru1B 0.0562(3) 0.0545(3) 0.0333(3) 0.0036(2) 0.0037(2) -0.0100(3)
Cl1B 0.0613(10) 0.0634(10) 0.0368(9) 0.0041(8) 0.0069(8) -0.0031(8)
Cl2B 0.0648(10) 0.0702(11) 0.0470(10) 0.0139(9) 0.0057(9) -0.0124(9)
Cl3B 0.0574(9) 0.0545(9) 0.0439(10) 0.0012(8) 0.0021(8) -0.0065(8)
C1B 0.048(3) 0.058(3) 0.069(3) 0.020(3) 0.006(3) 0.004(3)
C2B 0.056(3) 0.052(3) 0.057(3) 0.013(3) 0.007(3) 0.003(3)
C3B 0.054(3) 0.048(3) 0.055(3) 0.009(3) 0.006(3) 0.002(2)
C4B 0.057(3) 0.053(3) 0.060(3) 0.016(3) 0.001(3) -0.005(3)
C5B 0.056(3) 0.058(3) 0.072(4) 0.013(3) -0.001(3) -0.009(3)
C6B 0.047(3) 0.055(3) 0.074(3) 0.024(3) -0.002(3) -0.003(3)
C7B 0.049(3) 0.049(3) 0.048(3) 0.005(3) 0.005(3) 0.001(2)
C8B 0.050(3) 0.047(3) 0.046(3) 0.006(3) 0.002(3) 0.001(2)
C9B 0.047(3) 0.052(3) 0.041(3) 0.002(3) 0.006(3) 0.000(2)
C10B 0.058(3) 0.048(3) 0.040(3) -0.002(3) 0.006(3) -0.003(2)
C11B 0.046(3) 0.042(3) 0.042(3) -0.001(2) 0.004(2) 0.001(2)
C12B 0.051(3) 0.050(3) 0.045(3) -0.001(3) -0.001(3) -0.006(3)
C13B 0.048(3) 0.051(3) 0.038(3) 0.004(2) 0.005(2) -0.001(2)
C14B 0.052(3) 0.060(3) 0.038(3) 0.002(3) 0.002(3) -0.002(3)
C15B 0.060(3) 0.066(3) 0.040(3) -0.003(3) 0.001(3) -0.007(3)
C16B 0.060(3) 0.056(3) 0.054(3) -0.005(3) 0.003(3) -0.011(3)
C17B 0.055(3) 0.055(3) 0.041(3) -0.001(3) 0.005(3) -0.003(3)
C18B 0.050(3) 0.042(3) 0.039(3) -0.001(2) 0.002(2) -0.001(2)
C19B 0.061(3) 0.046(3) 0.045(3) 0.000(3) -0.005(3) 0.005(3)
C20B 0.066(3) 0.060(3) 0.045(3) -0.006(3) -0.008(3) 0.005(3)
C21B 0.065(3) 0.055(3) 0.040(3) -0.006(3) -0.005(3) 0.008(3)
C22B 0.062(3) 0.060(3) 0.042(3) 0.005(3) 0.002(3) -0.003(3)
C23B 0.052(3) 0.059(3) 0.078(3) 0.024(3) -0.001(3) -0.006(3)
C24B 0.067(4) 0.070(4) 0.093(5) 0.029(4) -0.002(4) -0.006(3)
C25B 0.116(7) 0.097(6) 0.136(7) 0.063(6) 0.041(6) 0.021(5)
C26B 0.058(3) 0.055(3) 0.072(3) 0.017(3) -0.008(3) -0.008(3)
C27B 0.061(3) 0.058(3) 0.072(3) 0.020(3) -0.013(3) -0.011(3)
C28B 0.068(4) 0.058(3) 0.068(4) 0.016(3) -0.022(3) -0.011(3)
C29B 0.079(3) 0.056(3) 0.061(3) 0.008(3) -0.015(3) -0.014(3)
C30B 0.067(3) 0.051(3) 0.062(3) 0.011(3) -0.013(3) -0.013(3)
C31B 0.062(3) 0.049(3) 0.063(3) 0.013(3) -0.012(3) -0.005(3)
C32B 0.100(3) 0.054(3) 0.058(3) 0.014(3) -0.011(3) -0.004(3)
C33B 0.109(4) 0.066(4) 0.061(4) 0.009(3) -0.012(3) -0.008(4)
C34B 0.111(4) 0.074(4) 0.059(4) 0.005(3) -0.004(3) -0.008(3)
C35B 0.103(3) 0.082(4) 0.067(4) 0.001(3) 0.003(3) -0.006(3)
C36B 0.100(4) 0.082(4) 0.061(4) 0.002(3) -0.002(3) -0.013(4)
C37B 0.095(3) 0.062(3) 0.055(3) 0.011(3) -0.007(3) -0.006(3)
N6B 0.121(4) 0.083(4) 0.062(4) 0.001(3) 0.002(3) -0.010(3)
C38B 0.115(5) 0.092(4) 0.070(4) 0.002(4) 0.009(4) -0.015(4)
C39B 0.133(5) 0.103(5) 0.082(5) -0.014(4) 0.015(5) -0.012(5)
C40B 0.163(9) 0.205(10) 0.127(9) -0.042(8) -0.005(8) -0.040(8)
N7B" 0.111(4) 0.099(5) 0.086(4) 0.001(4) 0.010(4) -0.004(4)
O10" 0.119(7) 0.116(8) 0.093(6) 0.009(7) 0.007(6) -0.004(7)
C41" 0.111(4) 0.105(4) 0.093(4) -0.001(4) 0.013(4) -0.004(4)
C42" 0.115(4) 0.119(5) 0.109(5) -0.004(5) 0.011(4) 0.000(5)
C43" 0.149(9) 0.174(11) 0.154(10) -0.009(10) -0.026(8) 0.002(10)
N7B 0.110(4) 0.098(5) 0.085(4) -0.001(4) 0.010(4) -0.004(4)
O10B 0.103(6) 0.087(7) 0.076(6) 0.006(6) 0.022(5) -0.013(6)
C41B 0.110(4) 0.106(4) 0.094(4) 0.000(4) 0.010(4) -0.006(4)
C42B 0.111(4) 0.116(5) 0.105(5) -0.002(5) 0.013(4) 0.002(5)
C43B 0.126(9) 0.149(11) 0.113(8) -0.022(9) 0.014(8) -0.003(9)
C44B 0.074(3) 0.048(3) 0.053(3) 0.005(3) -0.005(3) -0.005(2)
C45B 0.073(4) 0.055(3) 0.054(4) 0.003(3) -0.004(3) -0.011(3)
C46B 0.107(6) 0.050(4) 0.056(5) 0.010(4) -0.011(4) -0.002(4)
C47B 0.064(3) 0.051(3) 0.055(3) 0.006(3) -0.002(3) -0.001(3)
C48B 0.073(3) 0.048(3) 0.048(3) 0.004(3) 0.004(3) -0.001(3)
C49B 0.073(4) 0.055(3) 0.053(3) 0.008(3) 0.004(3) -0.005(3)
C50B 0.069(3) 0.065(3) 0.056(3) 0.003(3) 0.004(3) -0.007(3)
C51B 0.059(3) 0.054(3) 0.052(3) 0.002(3) 0.004(3) -0.007(3)
C52B 0.063(3) 0.055(3) 0.049(3) 0.003(3) 0.002(3) 0.004(3)
C53B 0.078(3) 0.085(4) 0.075(3) 0.004(3) 0.003(3) -0.011(3)
C54B 0.092(4) 0.097(4) 0.093(4) 0.000(4) 0.010(4) -0.007(4)
C55B 0.102(3) 0.113(4) 0.114(3) -0.004(4) 0.009(3) 0.002(4)
C56B 0.104(3) 0.115(4) 0.118(4) -0.003(4) 0.003(3) 0.007(4)
C57B 0.085(4) 0.103(4) 0.102(4) 0.005(4) -0.003(3) -0.004(4)
C58B 0.075(3) 0.089(4) 0.083(3) 0.004(3) -0.001(3) -0.009(3)
C59B 0.140(6) 0.147(6) 0.136(5) -0.002(5) 0.014(5) 0.005(5)
C60B 0.152(7) 0.158(7) 0.140(6) -0.006(6) 0.020(6) 0.005(6)
C61B 0.188(14) 0.193(14) 0.150(8) -0.008(11) -0.006(11) 0.005(12)
C62B 0.162(5) 0.170(6) 0.165(6) 0.001(5) 0.021(5) 0.004(5)
C63B 0.166(5) 0.190(6) 0.184(7) -0.006(6) 0.017(5) 0.003(5)
C64B 0.191 0.213 0.211 -0.005 -0.004 -0.006
N8B 0.120(4) 0.128(5) 0.128(4) -0.006(4) 0.014(4) 0.005(4)
N9B 0.117(4) 0.135(5) 0.142(5) -0.004(4) 0.005(4) 0.008(4)
O5B 0.069(3) 0.068(4) 0.060(4) 0.008(3) 0.002(3) -0.015(3)
O6B 0.068(3) 0.083(4) 0.074(4) 0.004(4) -0.003(3) -0.014(3)
O11B 0.146(10) 0.171(10) 0.168(11) 0.013(8) 0.017(9) 0.030(8)
O12B 0.244(10) 0.200(10) 0.192(10) 0.032(8) 0.002(9) -0.008(9)
C53" 0.079(3) 0.086(4) 0.079(3) 0.002(3) 0.003(3) -0.011(3)
C54" 0.092(4) 0.100(4) 0.094(4) -0.002(4) 0.007(4) -0.007(4)
C55" 0.103(3) 0.113(4) 0.113(4) -0.004(4) 0.009(3) 0.001(3)
C56" 0.100(3) 0.116(4) 0.119(4) -0.004(4) 0.006(3) 0.003(3)
C57" 0.085(4) 0.106(4) 0.103(4) 0.002(4) -0.001(4) -0.003(4)
C58" 0.076(3) 0.089(4) 0.082(3) 0.006(3) 0.000(3) -0.009(3)
C59" 0.139(5) 0.149(5) 0.143(5) -0.008(5) 0.016(5) 0.006(5)
C60" 0.153(6) 0.165(7) 0.160(7) -0.013(6) 0.023(6) 0.017(6)
C61" 0.169 0.209 0.202 -0.012 0.038 0.027
C62" 0.130(5) 0.146(6) 0.149(6) -0.004(6) -0.011(5) 0.012(5)
C63" 0.144(6) 0.160(7) 0.162(7) -0.003(6) -0.005(6) 0.016(6)
C64" 0.176(9) 0.195(10) 0.185(10) -0.008(9) 0.019(8) -0.012(9)
N8B" 0.125(4) 0.131(5) 0.127(4) -0.008(4) 0.009(4) 0.009(4)
N9B" 0.110(4) 0.130(5) 0.142(5) -0.007(4) 0.006(4) 0.010(4)
O5B" 0.069(3) 0.070(4) 0.062(4) 0.006(3) 0.002(3) -0.018(3)
O6B" 0.068(3) 0.082(4) 0.074(4) 0.005(4) -0.003(3) -0.010(3)
O11" 0.174(7) 0.178(8) 0.181(9) -0.016(7) 0.010(8) -0.013(7)
O12" 0.138(9) 0.184(11) 0.166(8) -0.002(10) -0.011(8) 0.058(9)
C65B 0.054(3) 0.063(3) 0.058(3) 0.006(3) -0.003(3) -0.008(3)
C66B 0.064(4) 0.071(4) 0.056(4) 0.008(3) -0.007(3) -0.004(3)
C67B 0.080(5) 0.109(6) 0.085(6) 0.030(5) -0.026(5) 0.006(5)
C68B 0.064(3) 0.065(3) 0.048(3) 0.004(3) -0.005(3) -0.005(3)
C69B 0.065(3) 0.072(3) 0.060(3) 0.002(3) -0.004(3) -0.010(3)
C70B 0.067(3) 0.073(3) 0.056(4) 0.004(3) -0.002(3) -0.012(3)
C71B 0.075(3) 0.065(3) 0.046(3) 0.007(3) 0.003(3) -0.010(3)
C72B 0.072(3) 0.057(3) 0.040(3) 0.009(3) 0.005(3) -0.009(3)
C73B 0.067(3) 0.059(3) 0.045(3) 0.004(3) -0.004(3) -0.007(3)
C74B 0.087(3) 0.063(3) 0.045(3) 0.000(3) 0.012(3) -0.011(3)
C75B 0.093(4) 0.070(4) 0.048(4) -0.004(3) 0.005(3) -0.015(3)
C76B 0.089(3) 0.061(3) 0.043(3) -0.005(3) 0.007(3) -0.018(3)
C77B 0.090(3) 0.051(3) 0.047(3) -0.003(3) 0.008(3) -0.009(3)
C78B 0.084(4) 0.058(3) 0.049(4) -0.004(3) 0.015(3) -0.005(3)
C79B 0.087(3) 0.055(3) 0.047(3) 0.001(3) 0.019(3) -0.007(3)
C80B 0.100(4) 0.079(4) 0.066(4) 0.004(4) -0.003(4) -0.018(3)
C81B 0.103(5) 0.089(4) 0.075(5) 0.016(4) -0.009(4) -0.039(4)
C82B 0.118(7) 0.105(6) 0.082(6) 0.021(5) -0.003(5) -0.030(5)
C83B 0.092(4) 0.064(3) 0.063(4) 0.002(3) 0.018(3) -0.005(3)
C84B 0.110(5) 0.063(4) 0.075(5) 0.002(4) 0.012(4) -0.006(4)
C85B 0.153(7) 0.121(7) 0.131(9) 0.047(7) 0.029(8) 0.023(6)
N10B 0.099(4) 0.079(3) 0.048(3) -0.003(3) 0.006(3) -0.029(3)
N11B 0.095(4) 0.054(3) 0.061(3) -0.005(3) 0.011(3) -0.012(3)
O7B 0.095(3) 0.061(2) 0.048(3) 0.000(2) 0.005(2) -0.010(2)
O8B 0.085(3) 0.056(2) 0.059(3) 0.004(2) 0.029(2) -0.006(2)
O13B 0.114(4) 0.090(4) 0.089(5) -0.008(4) -0.002(4) -0.016(3)
O14B 0.082(3) 0.062(3) 0.069(4) -0.004(3) 0.017(3) -0.014(3)
C86B 0.073(3) 0.059(3) 0.048(3) 0.008(3) 0.010(3) -0.010(3)
C87B 0.071(4) 0.063(4) 0.057(4) 0.012(3) 0.011(3) -0.007(3)
C88B 0.088(5) 0.083(5) 0.078(6) 0.027(4) 0.004(4) -0.010(4)
C89B 0.066(3) 0.058(3) 0.051(3) 0.010(3) 0.021(3) -0.003(3)
C90B 0.068(3) 0.060(3) 0.051(3) 0.005(3) 0.028(3) 0.002(3)
C91B 0.068(3) 0.060(3) 0.059(4) 0.015(3) 0.028(3) -0.004(3)
C92B 0.055(3) 0.063(3) 0.066(3) 0.021(3) 0.023(3) -0.001(3)
C93B 0.058(3) 0.058(3) 0.059(3) 0.016(3) 0.014(3) -0.001(3)
C94B 0.056(3) 0.059(3) 0.057(4) 0.015(3) 0.016(3) -0.002(3)
N1B 0.057(3) 0.054(3) 0.048(3) 0.009(2) 0.008(2) -0.007(2)
N2B 0.066(3) 0.054(3) 0.049(3) 0.009(2) 0.002(3) -0.005(2)
N3B 0.047(3) 0.051(3) 0.037(3) 0.002(2) 0.009(2) -0.008(2)
N4B 0.056(3) 0.040(2) 0.035(2) 0.003(2) 0.005(2) -0.004(2)
N5B 0.053(3) 0.053(3) 0.037(3) 0.002(2) -0.001(2) -0.003(2)
O1B 0.058(2) 0.055(2) 0.073(3) 0.021(2) 0.017(2) 0.002(2)
O2B 0.056(2) 0.063(3) 0.079(3) 0.022(2) -0.005(2) -0.015(2)
O3B 0.090(3) 0.066(3) 0.064(3) 0.006(2) -0.025(3) -0.006(3)
O4B 0.092(3) 0.062(3) 0.048(3) 0.008(2) -0.004(2) -0.008(2)
O9B 0.109(4) 0.092(4) 0.066(4) 0.010(3) 0.004(3) -0.019(3)
Ru1C 0.0587(3) 0.0597(3) 0.0346(3) 0.0060(3) -0.0007(3) -0.0108(3)
Cl1C 0.0870(12) 0.0546(10) 0.0396(10) 0.0030(8) 0.0046(9) -0.0040(9)
Cl2C 0.0838(13) 0.0963(15) 0.0457(11) 0.0035(11) -0.0075(10) -0.0163(11)
Cl3C 0.0695(11) 0.0884(13) 0.0546(12) 0.0082(11) 0.0069(10) 0.0095(10)
C1C 0.073(3) 0.053(3) 0.043(3) -0.004(3) -0.009(3) 0.012(3)
C2C 0.068(3) 0.051(3) 0.043(3) -0.006(3) -0.006(3) 0.012(3)
C3C 0.061(3) 0.046(3) 0.042(3) -0.003(3) -0.007(3) 0.009(3)
C4C 0.066(3) 0.044(3) 0.044(3) -0.004(3) -0.003(3) 0.000(3)
C5C 0.064(3) 0.044(3) 0.055(3) -0.005(3) -0.006(3) 0.001(3)
C6C 0.064(3) 0.041(3) 0.053(3) -0.007(3) -0.010(3) 0.008(3)
C7C 0.063(3) 0.049(3) 0.043(3) 0.002(3) -0.006(3) 0.000(3)
C8C 0.058(3) 0.048(3) 0.038(3) 0.002(3) 0.002(2) 0.006(2)
C9C 0.052(3) 0.056(3) 0.040(3) 0.005(3) 0.001(3) -0.001(3)
C10C 0.052(3) 0.050(3) 0.039(3) 0.010(3) 0.006(2) 0.002(2)
C11C 0.047(3) 0.049(3) 0.040(3) 0.007(3) -0.004(2) -0.001(2)
C12C 0.053(3) 0.050(3) 0.040(3) 0.005(3) -0.003(3) -0.002(3)
C13C 0.056(3) 0.073(3) 0.050(3) 0.011(3) -0.003(3) -0.007(3)
C14C 0.073(4) 0.090(4) 0.063(4) 0.019(3) -0.001(3) -0.028(3)
C15C 0.090(4) 0.114(5) 0.078(4) 0.027(4) -0.008(4) -0.036(4)
C16C 0.099(4) 0.117(5) 0.083(4) 0.026(4) -0.011(4) -0.044(4)
C17C 0.078(4) 0.099(4) 0.064(4) 0.017(4) -0.011(3) -0.033(3)
C18C 0.050(3) 0.046(3) 0.041(3) 0.003(2) -0.004(2) -0.001(2)
C19C 0.058(3) 0.051(3) 0.050(3) 0.003(3) 0.002(3) -0.002(3)
C20C 0.064(3) 0.046(3) 0.054(3) 0.010(3) 0.004(3) -0.005(3)
C21C 0.063(3) 0.053(3) 0.050(3) 0.011(3) 0.008(3) 0.000(3)
C22C 0.067(3) 0.055(3) 0.042(3) 0.009(3) 0.002(3) 0.002(3)
C23C 0.074(3) 0.051(3) 0.048(3) -0.008(3) -0.011(3) 0.006(3)
C24C 0.083(4) 0.067(4) 0.056(4) -0.005(3) -0.014(3) 0.014(3)
C25C 0.112(6) 0.078(6) 0.069(6) -0.004(5) -0.039(5) -0.001(5)
C25* 0.105(12) 0.096(10) 0.071(9) -0.019(8) -0.034(10) 0.005(11)
C26C 0.058(3) 0.044(3) 0.047(3) -0.009(2) -0.014(3) -0.004(2)
C27C 0.061(3) 0.047(3) 0.054(3) -0.010(3) -0.017(3) -0.003(3)
C28C 0.058(3) 0.048(3) 0.058(3) -0.002(3) -0.017(3) -0.009(3)
C29C 0.055(3) 0.046(3) 0.062(3) -0.003(3) -0.009(3) -0.011(2)
C30C 0.047(3) 0.042(3) 0.055(3) -0.007(2) -0.017(2) -0.010(2)
C31C 0.055(3) 0.039(3) 0.050(3) -0.001(3) -0.012(3) -0.004(2)
C32C 0.056(3) 0.048(3) 0.066(4) 0.007(3) 0.003(3) -0.004(3)
C33C 0.055(3) 0.050(3) 0.072(4) 0.011(3) 0.004(3) -0.006(3)
C34C 0.060(3) 0.053(3) 0.084(4) 0.012(3) 0.012(3) 0.002(3)
C35C 0.065(3) 0.051(3) 0.069(4) 0.006(3) 0.006(3) 0.002(3)
C36C 0.054(3) 0.047(3) 0.057(4) 0.006(3) 0.001(3) 0.001(3)
C37C 0.051(3) 0.051(3) 0.053(3) 0.005(3) 0.000(3) -0.007(2)
C38C 0.107(4) 0.103(4) 0.131(5) 0.003(5) 0.037(4) -0.004(4)
C39C 0.111(5) 0.138(6) 0.145(6) -0.008(5) 0.044(5) -0.004(4)
C40C 0.135(8) 0.189(10) 0.201(12) -0.036(10) 0.040(8) -0.035(7)
C41C 0.102(4) 0.088(4) 0.078(4) 0.002(3) 0.016(4) 0.022(4)
C42C 0.107(5) 0.098(5) 0.084(5) -0.008(4) 0.013(5) 0.015(5)
C43C 0.112(8) 0.101(8) 0.098(9) -0.027(7) 0.013(8) 0.027(7)
C42* 0.107(5) 0.096(5) 0.083(5) -0.009(5) 0.013(5) 0.012(5)
C43* 0.090(8) 0.096(8) 0.071(7) 0.002(7) 0.027(6) 0.016(7)
C44C 0.052(3) 0.050(3) 0.053(3) -0.007(3) -0.007(3) 0.000(2)
C45C 0.052(3) 0.054(3) 0.069(4) -0.006(3) -0.015(3) 0.009(3)
C46C 0.084(5) 0.059(4) 0.117(7) -0.026(5) -0.039(5) 0.002(4)
C47C 0.044(3) 0.043(3) 0.049(3) -0.003(2) -0.003(2) -0.001(2)
C48C 0.052(3) 0.044(3) 0.048(3) 0.001(2) 0.003(2) -0.003(2)
C49C 0.046(3) 0.044(3) 0.043(3) 0.002(2) -0.001(3) 0.001(2)
C50C 0.048(3) 0.046(3) 0.048(3) -0.003(3) 0.005(3) -0.004(2)
C51C 0.050(3) 0.046(3) 0.045(3) 0.002(2) 0.004(2) -0.002(2)
C52C 0.051(3) 0.048(3) 0.049(3) -0.002(3) -0.004(3) 0.003(2)
C53C 0.052(3) 0.053(3) 0.057(3) -0.005(3) 0.002(3) -0.004(3)
C54C 0.059(3) 0.061(3) 0.062(4) -0.005(3) 0.006(3) -0.009(3)
C55C 0.072(4) 0.071(3) 0.076(4) -0.009(3) 0.011(3) 0.001(3)
C56C 0.079(4) 0.061(3) 0.086(4) -0.008(3) 0.005(3) -0.005(3)
C57C 0.057(3) 0.057(3) 0.081(4) 0.005(3) 0.002(3) -0.002(3)
C58C 0.056(3) 0.054(3) 0.061(3) -0.007(3) 0.000(3) -0.009(3)
N8C 0.096(4) 0.087(4) 0.087(4) -0.018(3) 0.014(3) 0.007(3)
O11C 0.108(7) 0.075(6) 0.083(7) -0.009(5) 0.050(6) -0.006(5)
C59C 0.098(5) 0.095(5) 0.090(4) -0.012(4) 0.018(4) 0.006(4)
C60C 0.109(6) 0.106(6) 0.090(5) -0.011(5) 0.014(5) 0.002(5)
C61C 0.143(9) 0.141(10) 0.119(7) -0.004(9) -0.004(8) 0.019(9)
O11* 0.118(8) 0.131(9) 0.090(8) 0.015(7) 0.019(6) 0.020(6)
C59* 0.106(5) 0.100(5) 0.091(4) -0.010(5) 0.009(4) 0.008(4)
C60* 0.116(5) 0.111(5) 0.095(5) -0.006(5) 0.010(4) 0.010(4)
C61* 0.126(8) 0.130(9) 0.120(9) -0.006(9) 0.011(8) 0.003(7)
N9C 0.102(4) 0.079(3) 0.108(4) -0.014(3) 0.007(4) 0.001(3)
O12C 0.136(9) 0.128(8) 0.128(8) 0.009(7) -0.003(8) 0.019(8)
C62C 0.117(5) 0.097(4) 0.116(5) -0.014(4) 0.002(5) 0.004(4)
C63C 0.120(6) 0.096(5) 0.127(6) -0.015(5) 0.004(6) 0.002(5)
C64C 0.135(9) 0.112(10) 0.148(13) -0.016(11) 0.013(11) -0.011(8)
O12* 0.132(6) 0.109(8) 0.147(10) 0.050(8) 0.034(8) -0.006(6)
C62* 0.120(5) 0.100(5) 0.123(5) -0.008(5) 0.008(5) 0.014(4)
C63* 0.124(5) 0.107(5) 0.126(5) -0.012(5) 0.004(5) 0.015(5)
C64* 0.137(12) 0.141(12) 0.133(8) -0.022(9) -0.002(11) 0.024(11)
C65C 0.056(3) 0.058(3) 0.053(3) 0.008(3) 0.008(3) -0.006(3)
C66C 0.059(3) 0.054(3) 0.053(4) 0.005(3) 0.000(3) 0.000(3)
C67C 0.068(4) 0.069(4) 0.067(5) 0.022(4) -0.005(4) 0.003(4)
C68C 0.058(3) 0.051(3) 0.050(3) 0.006(3) 0.003(3) -0.004(3)
C69C 0.056(3) 0.054(3) 0.046(3) 0.006(3) 0.003(3) -0.008(3)
C70C 0.060(3) 0.059(3) 0.043(3) 0.008(3) 0.005(3) -0.005(3)
C71C 0.065(3) 0.061(3) 0.040(3) 0.009(3) 0.005(3) 0.001(3)
C72C 0.065(3) 0.058(3) 0.040(3) 0.003(3) 0.004(3) 0.002(3)
C73C 0.062(3) 0.045(3) 0.046(3) 0.005(3) -0.001(3) -0.005(3)
C74C 0.060(3) 0.081(3) 0.041(3) 0.001(3) 0.012(3) 0.001(3)
C75C 0.058(3) 0.077(4) 0.047(3) 0.001(3) 0.012(3) -0.007(3)
C76C 0.061(3) 0.081(3) 0.044(3) -0.002(3) 0.009(2) -0.006(3)
C77C 0.061(3) 0.085(3) 0.043(3) 0.001(3) 0.002(3) -0.002(3)
C78C 0.064(3) 0.080(4) 0.046(3) 0.000(3) 0.000(3) 0.000(3)
C79C 0.057(3) 0.081(3) 0.040(3) -0.006(3) 0.007(3) 0.004(3)
N10C 0.057(4) 0.073(4) 0.047(4) 0.006(4) 0.007(3) -0.006(4)
O13C 0.059(5) 0.076(6) 0.061(6) 0.003(5) 0.009(5) -0.002(5)
C80C 0.060(4) 0.070(4) 0.052(4) 0.006(4) 0.002(3) -0.001(4)
C81C 0.064(5) 0.075(5) 0.055(4) 0.005(4) -0.001(4) 0.001(4)
C82C 0.074(7) 0.096(8) 0.057(6) 0.005(6) 0.005(7) -0.004(7)
N10* 0.056(4) 0.071(4) 0.045(4) 0.008(4) 0.008(3) -0.004(4)
O13* 0.061(5) 0.073(7) 0.057(6) 0.004(5) 0.010(5) -0.005(5)
C80* 0.061(4) 0.071(4) 0.051(4) 0.008(4) 0.001(3) -0.002(4)
C81* 0.067(4) 0.074(5) 0.054(4) 0.006(4) 0.000(4) 0.001(4)
C82* 0.077(7) 0.087(8) 0.058(7) -0.004(6) -0.006(6) 0.015(7)
C83C 0.065(3) 0.087(4) 0.050(4) -0.003(3) 0.004(3) 0.013(3)
C84C 0.076(4) 0.108(5) 0.069(4) 0.005(4) -0.002(4) 0.018(4)
C85C 0.083(9) 0.113(8) 0.095(11) 0.023(8) -0.011(9) 0.023(8)
C85* 0.102(9) 0.146(11) 0.102(11) -0.004(10) -0.014(8) -0.011(8)
C86C 0.073(3) 0.064(3) 0.040(3) -0.002(3) 0.000(3) 0.006(3)
C87C 0.077(4) 0.078(4) 0.046(3) 0.003(3) -0.004(3) 0.011(3)
C88C 0.084(5) 0.088(5) 0.043(4) -0.003(4) -0.008(4) 0.008(4)
C89C 0.065(3) 0.064(3) 0.032(3) -0.007(3) 0.000(3) 0.010(3)
C90C 0.063(3) 0.076(3) 0.031(3) -0.008(3) -0.001(3) 0.013(3)
C91C 0.067(3) 0.071(3) 0.035(3) -0.010(3) -0.008(3) 0.017(3)
C92C 0.077(3) 0.056(3) 0.037(3) -0.010(3) -0.010(3) 0.019(3)
C93C 0.070(3) 0.052(3) 0.035(3) -0.015(3) -0.007(3) 0.011(3)
C94C 0.064(3) 0.056(3) 0.037(3) -0.007(3) -0.006(3) 0.015(3)
N1C 0.065(3) 0.051(3) 0.040(3) 0.000(2) -0.003(2) 0.008(2)
N2C 0.068(3) 0.047(3) 0.046(3) 0.000(2) -0.007(2) 0.002(2)
N3C 0.061(3) 0.081(3) 0.049(3) 0.013(3) 0.004(3) -0.019(3)
N4C 0.059(3) 0.056(3) 0.037(3) 0.007(2) 0.007(2) -0.001(2)
N5C 0.058(3) 0.049(3) 0.037(3) 0.003(2) 0.002(2) -0.011(2)
N6C 0.076(3) 0.068(3) 0.108(4) 0.003(3) 0.024(3) 0.001(3)
N7C 0.074(3) 0.065(3) 0.069(3) 0.008(3) 0.017(3) 0.011(3)
N11C 0.055(3) 0.095(3) 0.048(3) -0.003(3) -0.002(3) 0.007(3)
O1C 0.083(3) 0.059(2) 0.043(2) -0.011(2) -0.013(2) 0.012(2)
O2C 0.077(3) 0.041(2) 0.056(3) -0.004(2) -0.017(2) 0.004(2)
O3C 0.066(3) 0.053(2) 0.073(3) -0.002(2) 0.002(2) -0.012(2)
O4C 0.051(2) 0.043(2) 0.048(2) 0.0045(19) 0.0034(19) -0.0029(18)
O5C 0.057(2) 0.043(2) 0.049(3) -0.0003(19) 0.000(2) -0.0104(18)
O6C 0.067(3) 0.051(2) 0.062(3) 0.002(2) 0.006(2) -0.012(2)
O7C 0.061(2) 0.076(3) 0.043(3) 0.005(2) 0.008(2) -0.001(2)
O8C 0.062(2) 0.079(3) 0.037(2) -0.005(2) 0.002(2) 0.009(2)
O9C 0.155(6) 0.090(4) 0.186(8) 0.025(5) 0.077(6) 0.000(4)
O10C 0.184(7) 0.111(4) 0.082(5) 0.025(4) 0.026(5) 0.040(5)
O14C 0.074(3) 0.074(3) 0.045(3) -0.001(3) 0.001(3) 0.013(3)
O1W 0.093(5) 0.185(8) 0.146(8) 0.012(6) -0.028(5) -0.010(5)
O2W 0.197(11) 0.158(10) 0.153(11) -0.028(9) -0.008(10) -0.056(9)
O3W 0.091(8) 0.109(9) 0.113(11) 0.012(8) 0.007(8) -0.002(7)
O4W 0.146(11) 0.096(9) 0.173(14) 0.004(9) 0.071(10) 0.016(8)
O1R 0.157(7) 0.165(6) 0.174(7) -0.023(6) 0.001(6) -0.005(6)
C1R 0.149(6) 0.155(5) 0.155(6) -0.004(4) 0.002(4) -0.002(4)
C2R 0.136(8) 0.158(5) 0.147(8) 0.000(6) 0.008(7) 0.001(6)
O1S 0.089(6) 0.068(6) 0.101(6) -0.011(5) 0.030(6) -0.030(5)
C1S 0.089(7) 0.103(7) 0.104(7) -0.025(6) -0.004(6) -0.007(7)
C2S 0.089(9) 0.104(9) 0.105(7) -0.032(7) 0.005(7) 0.010(8)
O1T 0.083(4) 0.060(5) 0.055(5) 0.005(4) -0.004(4) -0.012(4)
C1T 0.098(5) 0.070(6) 0.058(6) 0.003(5) -0.015(5) 0.011(5)
C2T 0.072(5) 0.091(7) 0.076(7) -0.008(6) -0.013(5) 0.007(6)
O1U 0.070(6) 0.112(6) 0.072(7) 0.007(5) 0.009(5) -0.013(5)
C1U 0.075(6) 0.079(6) 0.060(6) 0.034(5) -0.004(5) -0.011(5)
C2U 0.064(7) 0.079(7) 0.065(7) 0.031(5) 0.003(6) -0.008(6)
O1V 0.072(5) 0.033(4) 0.047(4) 0.019(4) 0.028(4) 0.023(4)
C1V 0.085(6) 0.056(6) 0.054(5) 0.011(5) 0.017(5) 0.025(5)
C2V 0.095(8) 0.069(7) 0.050(5) 0.001(6) 0.012(6) 0.028(6)
O1N 0.105(4) 0.098(5) 0.080(5) 0.002(4) 0.002(4) 0.025(4)
C1N 0.103(5) 0.100(5) 0.075(5) 0.006(5) 0.006(5) 0.025(5)
C2N 0.102(5) 0.103(8) 0.072(8) 0.017(8) 0.004(6) 0.029(8)
C1N' 0.102(5) 0.094(5) 0.072(5) 0.000(5) 0.003(5) 0.026(5)
C2N' 0.105(5) 0.044(6) 0.047(7) 0.002(6) 0.011(6) 0.032(5)
O1X 0.094(6) 0.159(8) 0.075(7) 0.059(6) -0.056(5) -0.049(6)
C1X 0.102(7) 0.185(8) 0.099(8) 0.082(6) -0.050(6) -0.023(8)
C2X 0.102(9) 0.191(9) 0.115(10) 0.069(7) -0.051(8) 0.006(8)
O1Y 0.157(7) 0.156(7) 0.147(6) 0.002(6) 0.008(5) -0.003(6)
C1Y 0.145(6) 0.151(6) 0.151(5) -0.002(4) 0.005(4) -0.002(4)
C2Y 0.147(8) 0.158(8) 0.154(6) -0.006(5) 0.004(6) -0.005(7)
O1Z 0.111(5) 0.109(5) 0.093(5) -0.001(4) 0.009(4) 0.006(4)
C1Z 0.109(4) 0.109(4) 0.102(4) -0.002(3) 0.007(3) 0.008(3)
C2Z 0.107(5) 0.110(5) 0.103(4) -0.009(4) 0.007(4) 0.009(4)
O1Z' 0.114(5) 0.107(5) 0.095(5) -0.004(4) 0.009(4) 0.012(4)
C1Z' 0.106(4) 0.110(4) 0.100(4) -0.003(3) 0.004(3) 0.009(3)
C2Z' 0.106(6) 0.112(6) 0.104(6) -0.009(5) 0.006(4) 0.008(5)
O1M 0.124(6) 0.136(6) 0.127(7) -0.009(6) 0.002(6) 0.005(5)
C1M 0.125(5) 0.132(5) 0.129(5) -0.006(4) 0.001(4) 0.002(4)
C2M 0.123(7) 0.139(7) 0.125(7) -0.006(5) 0.004(6) 0.005(6)

loop_
_atom_type_symbol
_atom_type_description
_atom_type_scat_dispersion_real
_atom_type_scat_dispersion_imag
_atom_type_scat_source
C C 0.0033 0.0016 'International Tables Vol C Tables 4.2.6.8 and 6.1.1.4'
H H 0.0000 0.0000 'International Tables Vol C Tables 4.2.6.8 and 6.1.1.4'
N N 0.0061 0.0033 'International Tables Vol C Tables 4.2.6.8 and 6.1.1.4'
O O 0.0106 0.0060 'International Tables Vol C Tables 4.2.6.8 and 6.1.1.4'
Cl Cl 0.1484 0.1585 'International Tables Vol C Tables 4.2.6.8 and 6.1.1.4'
Ru Ru -1.2594 0.8363 'International Tables Vol C Tables 4.2.6.8 and 6.1.1.4'

loop_
_geom_angle_atom_site_label_1
_geom_angle_atom_site_label_2
_geom_angle_atom_site_label_3
_geom_angle
N4A Ru1A N5A 79.3(2)
N4A Ru1A N3A 80.9(2)
N5A Ru1A N3A 159.9(2)
N4A Ru1A Cl3A 84.76(17)
N5A Ru1A Cl3A 89.65(18)
N3A Ru1A Cl3A 91.96(18)
N4A Ru1A Cl1A 89.90(17)
N5A Ru1A Cl1A 88.86(17)
N3A Ru1A Cl1A 87.68(17)
Cl3A Ru1A Cl1A 174.64(7)
N4A Ru1A Cl2A 178.18(18)
N5A Ru1A Cl2A 100.94(17)
N3A Ru1A Cl2A 98.97(17)
Cl3A Ru1A Cl2A 93.42(7)
Cl1A Ru1A Cl2A 91.92(7)
O8A C1A C2A 121.3(3)
O8A C1A C6A 118.7(3)
C2A C1A C6A 120.0
C3A C2A C1A 120.0
N1A C3A C4A 107.6(4)
N1A C3A C2A 132.3(4)
C4A C3A C2A 120.0
N2A C4A C5A 129.1(4)
N2A C4A C3A 110.9(4)
C5A C4A C3A 120.0
C6A C5A C4A 120.0
C5A C6A C1A 120.0
C5A C6A O1A 121.0(3)
C1A C6A O1A 118.6(3)
N2A C7A N1A 112.7(6)
N2A C7A C8A 123.4(7)
N1A C7A C8A 123.8(7)
C9A C8A C12A 120.2(7)
C9A C8A C7A 121.5(7)
C12A C8A C7A 118.3(7)
C10A C9A C8A 119.0(7)
C9A C10A N4A 119.3(7)
C9A C10A C13A 127.3(7)
N4A C10A C13A 113.3(6)
N4A C11A C12A 119.6(7)
N4A C11A C18A 112.0(6)
C12A C11A C18A 128.4(7)
C11A C12A C8A 118.8(7)
N3A C13A C14A 117.9(7)
N3A C13A C10A 116.5(6)
C14A C13A C10A 125.5(6)
C15A C14A C13A 122.1(7)
C14A C15A C16A 117.7(8)
C17A C16A C15A 118.2(8)
N3A C17A C16A 124.2(8)
N5A C18A C19A 123.2(7)
N5A C18A C11A 114.9(6)
C19A C18A C11A 121.9(7)
C18A C19A C20A 118.4(7)
C19A C20A C21A 118.7(7)
C22A C21A C20A 119.2(7)
N5A C22A C21A 122.3(7)
C26A C23A C24A 113.0(6)
C26A C23A C93A 110.6(6)
C24A C23A C93A 113.1(6)
C23A C24A C25A 109.6(6)
C27A C26A C31A 117.8(7)
C27A C26A C23A 122.0(6)
C31A C26A C23A 120.0(6)
O1A C27A C26A 119.7(7)
O1A C27A C28A 120.1(6)
C26A C27A C28A 120.2(7)
C29A C28A C27A 120.2(7)
C28A C29A C30A 121.7(7)
C28A C29A O2A' 115.5(9)
C30A C29A O2A' 122.6(9)
C28A C29A O2A 112.6(11)
C30A C29A O2A 124.0(11)
C31A C30A C29A 117.3(7)
C31A C30A C44A 120.1(6)
C29A C30A C44A 122.6(7)
C30A C31A C26A 122.7(7)
C29A O2A C32A 111.5(17)
C48A O3A C37A 107.7(18)
C37A C32A C33A 127(3)
C37A C32A O2A 139(3)
C33A C32A O2A 94(2)
C34A C33A C32A 108(2)
C35A C34A N6A 114(2)
C35A C34A C33A 124.0(18)
N6A C34A C33A 122(2)
C34A C35A N7A 127(2)
C34A C35A C36A 119.3(18)
N7A C35A C36A 113(2)
C37A C36A C35A 121(3)
C36A C37A C32A 119(3)
C36A C37A O3A 126(3)
C32A C37A O3A 115(3)
C38A N6A C34A 122(2)
O9A C38A N6A 121.9(13)
O9A C38A C39A 122.2(13)
N6A C38A C39A 115.9(10)
C38A C39A C40A 113.1(9)
C41A N7A C35A 131.1(18)
O10A C41A N7A 117.5(17)
O10A C41A C42A 129.3(17)
N7A C41A C42A 112.5(9)
C43A C42A C41A 110.2(8)
C32' O2A' C29A 133.9(14)
C37' O3A' C48A 121.5(13)
O2A' C32' C37' 120.2(19)
O2A' C32' C33' 128.4(17)
C37' C32' C33' 111.3(18)
C34' C33' C32' 128.6(17)
C33' C34' N6A' 118.7(17)
C33' C34' C35' 118.6(13)
N6A' C34' C35' 122.5(15)
C36' C35' C34' 119.7(14)
C36' C35' N7A' 114.6(14)
C34' C35' N7A' 125.5(14)
C35' C36' C37' 116.4(17)
O3A' C37' C32' 122.4(17)
O3A' C37' C36' 112.1(16)
C32' C37' C36' 124(2)
C38' N6A' C34' 127.8(14)
O9A' C38' N6A' 121.4(14)
O9A' C38' C39' 121.6(14)
N6A' C38' C39' 114.0(9)
C38' C39' C40' 100.0(13)
C41' N7A' C35' 125.0(12)
O10' C41' N7A' 126.4(11)
O10' C41' C42' 119.4(11)
N7A' C41' C42' 114.2(8)
C41' C42' C43' 119.8(9)
C47A C44A C45A 114.5(6)
C47A C44A C30A 105.5(5)
C45A C44A C30A 112.0(6)
C46A C45A C44A 109.9(6)
C52A C47A C48A 116.4(6)
C52A C47A C44A 123.7(6)
C48A C47A C44A 119.8(6)
C49A C48A O3A 109.9(9)
C49A C48A C47A 122.3(6)
O3A C48A C47A 127.0(10)
C49A C48A O3A' 120.4(7)
C47A C48A O3A' 117.0(7)
C50A C49A C48A 119.0(7)
C49A C50A C51A 122.2(7)
C49A C50A O4A 117.5(6)
C51A C50A O4A 120.1(6)
C52A C51A C50A 116.4(6)
C52A C51A C65A 123.7(6)
C50A C51A C65A 119.7(6)
C51A C52A C47A 123.6(6)
C54A C53A C58A 121.5(7)
C54A C53A O4A 120.3(7)
C58A C53A O4A 118.2(7)
C53A C54A C55A 120.2(7)
C56A C55A C54A 118.3(7)
C56A C55A N8A 118.9(7)
C54A C55A N8A 122.7(7)
C57A C56A C55A 120.7(7)
C57A C56A N9A 121.1(7)
C55A C56A N9A 117.9(7)
C56A C57A C58A 119.8(7)
C53A C58A C57A 119.2(7)
C53A C58A O5A 126.6(7)
C57A C58A O5A 114.2(6)
O11A C59A N8A 123.0(6)
O11A C59A C60A 120.9(6)
N8A C59A C60A 116.1(5)
C59A C60A C61A 113.3(6)
O12A C62A N9A 123.1(6)
O12A C62A C63A 122.9(6)
N9A C62A C63A 113.7(6)
C62A C63A C64A 113.0(6)
C51A C65A C68A 107.8(6)
C51A C65A C66A 115.0(6)
C68A C65A C66A 113.2(6)
C67A C66A C65A 119.0(8)
C69A C68A C73A 116.5(7)
C69A C68A C65A 125.9(7)
C73A C68A C65A 117.6(6)
C68A C69A O5A 125.1(7)
C68A C69A C70A 120.6(7)
O5A C69A C70A 114.1(6)
C71A C70A C69A 120.2(7)
C70A C71A C72A 122.3(7)
C70A C71A O6A 118.0(6)
C72A C71A O6A 119.6(7)
C71A C72A C73A 116.7(7)
C71A C72A C86A 122.9(7)
C73A C72A C86A 120.4(6)
C72A C73A C68A 123.4(7)
C79A C74A C75A 121.5(7)
C79A C74A O6A 119.6(6)
C75A C74A O6A 118.7(6)
C74A C75A C76A 118.6(7)
C77A C76A C75A 120.2(6)
C77A C76A N10A 120.6(6)
C75A C76A N10A 119.1(7)
C76A C77A C78A 119.1(6)
C76A C77A N11A 118.5(6)
C78A C77A N11A 122.4(6)
C79A C78A C77A 120.5(7)
C78A C79A C74A 120.0(7)
C78A C79A O7A 119.9(7)
C74A C79A O7A 120.0(6)
O13A C80A N10A 122.6(7)
O13A C80A C81A 118.5(7)
N10A C80A C81A 118.9(6)
C80A C81A C82A 116.9(6)
O14A C83A N11A 124.0(6)
O14A C83A C84A 122.5(6)
N11A C83A C84A 113.5(5)
C85A C84A C83A 111.6(6)
C89A C86A C72A 110.3(6)
C89A C86A C87A 114.5(6)
C72A C86A C87A 112.6(6)
C88A C87A C86A 113.6(7)
C90A C89A C94A 115.4(7)
C90A C89A C86A 121.0(7)
C94A C89A C86A 123.6(6)
C89A C90A O7A 118.1(6)
C89A C90A C91A 123.2(7)
O7A C90A C91A 118.5(6)
C92A C91A C90A 118.4(6)
C91A C92A O8A 120.2(6)
C91A C92A C93A 121.9(7)
O8A C92A C93A 117.6(6)
C92A C93A C94A 117.5(7)
C92A C93A C23A 118.5(6)
C94A C93A C23A 123.9(6)
C93A C94A C89A 123.5(6)
C3A N1A C7A 105.9(5)
C4A N2A C7A 102.9(5)
C17A N3A C13A 119.6(7)
C17A N3A Ru1A 128.7(5)
C13A N3A Ru1A 111.4(5)
C11A N4A C10A 123.0(6)
C11A N4A Ru1A 118.6(5)
C10A N4A Ru1A 117.2(5)
C18A N5A C22A 118.1(7)
C18A N5A Ru1A 114.2(5)
C22A N5A Ru1A 127.6(5)
C59A N8A C55A 126.9(6)
C62A N9A C56A 125.3(6)
C80A N10A C76A 123.8(6)
C83A N11A C77A 126.1(6)
C27A O1A C6A 113.9(5)
C53A O4A C50A 112.9(5)
C58A O5A C69A 123.0(5)
C74A O6A C71A 116.4(5)
C79A O7A C90A 118.1(5)
C92A O8A C1A 115.7(5)
N4B Ru1B N5B 80.3(2)
N4B Ru1B N3B 79.9(2)
N5B Ru1B N3B 160.1(2)
N4B Ru1B Cl3B 87.90(16)
N5B Ru1B Cl3B 88.79(16)
N3B Ru1B Cl3B 92.31(15)
N4B Ru1B Cl1B 89.50(16)
N5B Ru1B Cl1B 88.12(16)
N3B Ru1B Cl1B 89.89(15)
Cl3B Ru1B Cl1B 176.25(6)
N4B Ru1B Cl2B 178.60(17)
N5B Ru1B Cl2B 100.48(16)
N3B Ru1B Cl2B 99.35(15)
Cl3B Ru1B Cl2B 90.98(6)
Cl1B Ru1B Cl2B 91.66(7)
C2B C1B O1B 122.6(8)
C2B C1B C6B 120.2(7)
O1B C1B C6B 117.2(6)
C1B C2B C3B 117.6(7)
N1B C3B C2B 132.5(7)
N1B C3B C4B 105.6(6)
C2B C3B C4B 121.8(6)
N2B C4B C3B 109.2(6)
N2B C4B C5B 129.7(8)
C3B C4B C5B 120.9(7)
C6B C5B C4B 116.1(8)
C5B C6B O2B 120.8(8)
C5B C6B C1B 122.6(7)
O2B C6B C1B 116.6(7)
N2B C7B N1B 111.8(6)
N2B C7B C8B 123.4(7)
N1B C7B C8B 124.7(6)
C12B C8B C9B 118.5(6)
C12B C8B C7B 120.3(6)
C9B C8B C7B 121.2(6)
C10B C9B C8B 117.5(6)
N4B C10B C9B 121.2(6)
N4B C10B C13B 113.0(6)
C9B C10B C13B 125.8(6)
N4B C11B C12B 118.7(6)
N4B C11B C18B 114.0(5)
C12B C11B C18B 127.2(6)
C11B C12B C8B 120.8(6)
N3B C13B C14B 120.9(6)
N3B C13B C10B 115.9(6)
C14B C13B C10B 123.2(6)
C15B C14B C13B 117.7(6)
C14B C15B C16B 121.4(7)
C15B C16B C17B 117.3(7)
N3B C17B C16B 122.8(7)
N5B C18B C19B 122.1(6)
N5B C18B C11B 114.5(5)
C19B C18B C11B 123.4(6)
C20B C19B C18B 117.6(7)
C21B C20B C19B 120.5(7)
C20B C21B C22B 118.5(7)
N5B C22B C21B 122.2(7)
C93B C23B C24B 113.1(7)
C93B C23B C26B 112.6(6)
C24B C23B C26B 111.2(6)
C23B C24B C25B 111.2(7)
C31B C26B C27B 116.4(8)
C31B C26B C23B 122.3(7)
C27B C26B C23B 121.3(7)
C28B C27B C26B 121.6(7)
C28B C27B O2B 119.6(7)
C26B C27B O2B 118.8(8)
C27B C28B C29B 120.1(8)
C28B C29B O3B 114.6(7)
C28B C29B C30B 122.2(8)
O3B C29B C30B 123.0(7)
C31B C30B C29B 114.6(7)
C31B C30B C44B 121.7(7)
C29B C30B C44B 123.7(8)
C26B C31B C30B 124.9(8)
C37B C32B C33B 121.9(9)
C37B C32B O3B 124.8(8)
C33B C32B O3B 113.2(8)
C32B C33B C34B 118.9(9)
C33B C34B C35B 120.7(8)
C33B C34B N6B 120.7(9)
C35B C34B N6B 118.6(9)
C36B C35B C34B 120.6(8)
C36B C35B N7B 112.6(9)
C34B C35B N7B 126.6(10)
C36B C35B N7B" 117.1(10)
C34B C35B N7B" 121.9(10)
C35B C36B C37B 117.8(9)
C32B C37B O4B 122.7(8)
C32B C37B C36B 120.0(8)
O4B C37B C36B 117.3(8)
C38B N6B C34B 124.0(7)
O9B C38B N6B 122.0(7)
O9B C38B C39B 123.6(7)
N6B C38B C39B 114.3(6)
C38B C39B C40B 116.9(8)
C41" N7B" C35B 129.1(13)
O10" C41" N7B" 126.6(14)
O10" C41" C42" 120.3(13)
N7B" C41" C42" 113.2(8)
C41" C42" C43" 111.6(8)
C41B N7B C35B 125.9(12)
O10B C41B N7B 121.7(12)
O10B C41B C42B 124.3(11)
N7B C41B C42B 114.0(8)
C41B C42B C43B 113.9(9)
C30B C44B C45B 114.1(6)
C30B C44B C47B 107.8(6)
C45B C44B C47B 113.1(6)
C46B C45B C44B 112.3(6)
C48B C47B C52B 117.1(7)
C48B C47B C44B 119.8(7)
C52B C47B C44B 122.9(6)
C49B C48B O4B 116.7(6)
C49B C48B C47B 122.4(7)
O4B C48B C47B 120.2(6)
C48B C49B C50B 119.3(7)
O5B C50B C49B 114.1(8)
C49B C50B O5B" 120.5(8)
O5B C50B C51B 122.9(8)
C49B C50B C51B 121.9(7)
O5B" C50B C51B 117.5(8)
C50B C51B C52B 116.5(7)
C50B C51B C65B 119.9(6)
C52B C51B C65B 123.6(6)
C47B C52B C51B 122.6(7)
C58B C53B C54B 120.9(4)
C58B C53B O5B 121.7(5)
C54B C53B O5B 117.3(5)
C53B C54B C55B 117.9(4)
C56B C55B N8B 123.0(5)
C56B C55B C54B 119.8(4)
N8B C55B C54B 117.0(5)
C55B C56B N9B 118.7(4)
C55B C56B C57B 120.1(4)
N9B C56B C57B 121.0(5)
C58B C57B C56B 117.2(5)
C53B C58B C57B 123.8(4)
C53B C58B O6B 122.0(5)
C57B C58B O6B 113.4(5)
O11B C59B N8B 126.0(6)
O11B C59B C60B 119.1(6)
N8B C59B C60B 114.4(4)
C59B C60B C61B 112.1(5)
O12B C62B N9B 127.0(8)
O12B C62B C63B 114.9(7)
N9B C62B C63B 111.9(5)
C64B C63B C62B 111.3(4)
C59B N8B C55B 130.1(6)
C62B N9B C56B 124.9(6)
C50B O5B C53B 114.2(10)
C58B O6B C69B 126.6(8)
C58" C53" C54" 120.7(4)
C58" C53" O5B" 122.0(5)
C54" C53" O5B" 117.2(5)
C53" C54" C55" 118.0(4)
C56" C55" N8B" 124.2(4)
C56" C55" C54" 120.1(4)
N8B" C55" C54" 115.7(4)
C55" C56" N9B" 119.0(4)
C55" C56" C57" 119.9(4)
N9B" C56" C57" 121.1(4)
C58" C57" C56" 117.1(5)
C53" C58" C57" 124.2(4)
C53" C58" O6B" 122.1(5)
C57" C58" O6B" 113.4(5)
O11" C59" N8B" 125.2(5)
O11" C59" C60" 120.0(5)
N8B" C59" C60" 114.8(3)
C59" C60" C61" 112.4(3)
O12" C62" N9B" 126.4(7)
O12" C62" C63" 117.1(6)
N9B" C62" C63" 113.5(4)
C64" C63" C62" 111.8(5)
C59" N8B" C55" 128.9(4)
C62" N9B" C56" 121.9(5)
C50B O5B" C53" 116.6(9)
C69B O6B" C58" 126.6(7)
C66B C65B C51B 114.3(6)
C66B C65B C68B 112.8(7)
C51B C65B C68B 106.6(6)
C67B C66B C65B 112.3(7)
C73B C68B C69B 116.0(7)
C73B C68B C65B 119.7(6)
C69B C68B C65B 124.1(7)
C70B C69B C68B 121.4(7)
C70B C69B O6B" 115.2(8)
C68B C69B O6B" 122.1(9)
C70B C69B O6B 112.5(8)
C68B C69B O6B 126.0(8)
C69B C70B C71B 120.4(7)
C72B C71B C70B 121.0(7)
C72B C71B O7B 120.8(7)
C70B C71B O7B 118.2(7)
C71B C72B C73B 116.7(7)
C71B C72B C86B 120.5(7)
C73B C72B C86B 122.6(6)
C72B C73B C68B 124.3(7)
C79B C74B C75B 120.7
C79B C74B O7B 122.3(2)
C75B C74B O7B 116.9(2)
C74B C75B C76B 117.0
C77B C76B N10B 124.4
C77B C76B C75B 121.4
N10B C76B C75B 114.2
C76B C77B N11B 119.0(2)
C76B C77B C78B 119.2
N11B C77B C78B 121.8(2)
C79B C78B C77B 116.5
C74B C79B C78B 125.1
C74B C79B O8B 119.2(2)
C78B C79B O8B 115.4(2)
O13B C80B N10B 124.0(3)
O13B C80B C81B 119.5(3)
N10B C80B C81B 114.8
C80B C81B C82B 112.4
O14B C83B N11B 127.3(3)
O14B C83B C84B 119.0(3)
N11B C83B C84B 113.74(19)
C83B C84B C85B 112.0
C80B N10B C76B 124.4
C83B N11B C77B 124.0(3)
C71B O7B C74B 116.0(5)
C90B O8B C79B 118.0(5)
C89B C86B C72B 111.5(6)
C89B C86B C87B 114.1(6)
C72B C86B C87B 110.7(6)
C88B C87B C86B 114.4(6)
C90B C89B C94B 116.3(7)
C90B C89B C86B 121.1(7)
C94B C89B C86B 122.5(6)
O8B C90B C89B 118.2(7)
O8B C90B C91B 120.0(6)
C89B C90B C91B 121.7(8)
C92B C91B C90B 118.4(7)
C93B C92B C91B 123.7(8)
C93B C92B O1B 117.7(7)
C91B C92B O1B 118.3(7)
C92B C93B C94B 118.4(8)
C92B C93B C23B 120.8(7)
C94B C93B C23B 120.7(6)
C93B C94B C89B 121.2(7)
C3B N1B C7B 107.1(6)
C7B N2B C4B 106.3(6)
C17B N3B C13B 120.0(6)
C17B N3B Ru1B 127.7(5)
C13B N3B Ru1B 112.2(4)
C10B N4B C11B 123.3(6)
C10B N4B Ru1B 118.7(4)
C11B N4B Ru1B 117.8(4)
C22B N5B C18B 119.0(6)
C22B N5B Ru1B 127.8(5)
C18B N5B Ru1B 113.1(4)
C1B O1B C92B 116.5(5)
C6B O2B C27B 109.2(5)
C29B O3B C32B 127.1(6)
C37B O4B C48B 118.2(6)
N4C Ru1C N5C 80.3(2)
N4C Ru1C N3C 79.4(2)
N5C Ru1C N3C 159.5(2)
N4C Ru1C Cl3C 87.02(17)
N5C Ru1C Cl3C 90.37(16)
N3C Ru1C Cl3C 92.0(2)
N4C Ru1C Cl1C 89.37(17)
N5C Ru1C Cl1C 88.30(16)
N3C Ru1C Cl1C 88.06(19)
Cl3C Ru1C Cl1C 176.32(8)
N4C Ru1C Cl2C 177.78(17)
N5C Ru1C Cl2C 100.77(16)
N3C Ru1C Cl2C 99.58(18)
Cl3C Ru1C Cl2C 91.04(8)
Cl1C Ru1C Cl2C 92.58(8)
C6C C1C C2C 123.0(7)
C6C C1C O1C 120.4(7)
C2C C1C O1C 116.5(7)
C1C C2C C3C 114.9(7)
N1C C3C C4C 107.4(6)
N1C C3C C2C 130.8(7)
C4C C3C C2C 121.8(7)
C3C C4C C5C 121.0(7)
C3C C4C N2C 109.3(6)
C5C C4C N2C 129.6(7)
C4C C5C C6C 117.1(7)
C1C C6C C5C 121.9(7)
C1C C6C O2C 118.9(7)
C5C C6C O2C 119.2(7)
N2C C7C N1C 114.0(6)
N2C C7C C8C 123.7(7)
N1C C7C C8C 122.3(6)
C12C C8C C9C 119.5(6)
C12C C8C C7C 118.6(6)
C9C C8C C7C 121.8(6)
C10C C9C C8C 119.5(6)
N4C C10C C9C 118.9(6)
N4C C10C C13C 112.9(6)
C9C C10C C13C 128.2(6)
N4C C11C C12C 117.3(6)
N4C C11C C18C 115.1(6)
C12C C11C C18C 127.5(6)
C8C C12C C11C 120.2(6)
N3C C13C C14C 122.2(7)
N3C C13C C10C 115.0(6)
C14C C13C C10C 122.6(7)
C13C C14C C15C 117.9(8)
C16C C15C C14C 119.0(9)
C15C C16C C17C 121.1(9)
N3C C17C C16C 119.4(9)
C19C C18C N5C 119.7(6)
C19C C18C C11C 126.1(6)
N5C C18C C11C 114.2(5)
C18C C19C C20C 120.6(7)
C21C C20C C19C 119.6(7)
C20C C21C C22C 117.9(7)
N5C C22C C21C 122.4(7)
C24C C23C C93C 111.9(6)
C24C C23C C26C 111.7(6)
C93C C23C C26C 111.3(5)
C23C C24C C25* 112.2(6)
C23C C24C C25C 113.8(7)
C31C C26C C27C 116.7(7)
C31C C26C C23C 120.6(6)
C27C C26C C23C 122.7(6)
C26C C27C O2C 120.6(7)
C26C C27C C28C 120.4(6)
O2C C27C C28C 119.0(6)
C29C C28C C27C 119.3(7)
C28C C29C C30C 122.7(7)
C28C C29C O3C 113.4(6)
C30C C29C O3C 123.7(6)
C31C C30C C29C 115.6(6)
C31C C30C C44C 118.5(6)
C29C C30C C44C 125.6(7)
C30C C31C C26C 125.0(7)
O3C C32C C37C 125.1(6)
O3C C32C C33C 116.9(6)
C37C C32C C33C 118.0(7)
C34C C33C C32C 121.2(7)
C33C C34C C35C 120.5(6)
C33C C34C N6C 120.9(7)
C35C C34C N6C 118.5(7)
C34C C35C C36C 119.6(6)
C34C C35C N7C 122.4(7)
C36C C35C N7C 118.0(6)
C37C C36C C35C 119.5(6)
C36C C37C C32C 121.1(7)
C36C C37C O4C 120.4(6)
C32C C37C O4C 118.4(6)
O9C C38C N6C 120.5(7)
O9C C38C C39C 126.0(8)
N6C C38C C39C 113.3(6)
C40C C39C C38C 114.9(8)
O10C C41C N7C 118.8(7)
O10C C41C C42* 121.8(12)
N7C C41C C42* 118.3(11)
O10C C41C C42C 126.1(10)
N7C C41C C42C 115.1(8)
C41C C42C C43C 115.8(9)
C41C C42* C43* 110.1(15)
C47C C44C C30C 109.2(5)
C47C C44C C45C 114.1(6)
C30C C44C C45C 113.7(6)
C46C C45C C44C 110.7(6)
C52C C47C C48C 116.4(6)
C52C C47C C44C 123.7(6)
C48C C47C C44C 119.5(6)
C49C C48C C47C 122.0(6)
C49C C48C O4C 116.4(6)
C47C C48C O4C 121.2(5)
C50C C49C C48C 119.0(6)
C49C C50C C51C 122.0(6)
C49C C50C O5C 117.0(6)
C51C C50C O5C 120.9(6)
C52C C51C C50C 117.5(6)
C52C C51C C65C 123.4(6)
C50C C51C C65C 118.8(6)
C51C C52C C47C 123.0(6)
O5C C53C C54C 121.3(6)
O5C C53C C58C 119.2(6)
C54C C53C C58C 119.5(7)
C55C C54C C53C 120.8(7)
C54C C55C C56C 120.6(8)
C54C C55C N8C 120.4(8)
C56C C55C N8C 118.8(7)
C55C C56C N9C 121.9(8)
C55C C56C C57C 119.6(7)
N9C C56C C57C 118.5(8)
C58C C57C C56C 120.2(8)
O6C C58C C57C 116.3(7)
O6C C58C C53C 124.6(6)
C57C C58C C53C 119.1(7)
C59* N8C C55C 125.6(8)
C59C N8C C55C 126.6(8)
O11C C59C N8C 120.1(9)
O11C C59C C60C 124.6(11)
N8C C59C C60C 112.7(8)
C59C C60C C61C 112.2(9)
O11* C59* N8C 114.0(11)
O11* C59* C60* 132.2(12)
N8C C59* C60* 112.7(8)
C59* C60* C61* 112.6(9)
C62C N9C C56C 129.0(9)
C56C N9C C62* 118.8(9)
O12C C62C N9C 118.4(12)
O12C C62C C63C 130.1(13)
N9C C62C C63C 111.3(8)
C62C C63C C64C 109.6(8)
O12* C62* N9C 134.9(13)
O12* C62* C63* 124.8(15)
N9C C62* C63* 99.8(11)
C62* C63* C64* 112.4(9)
C68C C65C C66C 113.6(6)
C68C C65C C51C 106.9(5)
C66C C65C C51C 113.5(5)
C67C C66C C65C 111.5(6)
C73C C68C C69C 116.2(6)
C73C C68C C65C 120.6(6)
C69C C68C C65C 123.1(7)
C70C C69C C68C 123.1(7)
C70C C69C O6C 113.7(6)
C68C C69C O6C 122.4(6)
C69C C70C C71C 117.0(7)
C72C C71C C70C 123.6(7)
C72C C71C O7C 119.9(6)
C70C C71C O7C 116.1(6)
C71C C72C C73C 115.9(7)
C71C C72C C86C 121.9(7)
C73C C72C C86C 122.2(7)
C68C C73C C72C 123.8(7)
C75C C74C C79C 120.5(7)
C75C C74C O7C 118.4(7)
C79C C74C O7C 121.0(7)
C74C C75C C76C 120.7(7)
C77C C76C C75C 119.3(7)
C77C C76C N10C 130.3(9)
C75C C76C N10C 109.7(8)
C77C C76C N10* 113.8(8)
C75C C76C N10* 126.8(9)
C76C C77C N11C 121.8(7)
C76C C77C C78C 119.5(7)
N11C C77C C78C 118.5(7)
C79C C78C C77C 120.4(7)
C78C C79C O8C 120.7(7)
C78C C79C C74C 119.5(7)
O8C C79C C74C 119.5(7)
C80C N10C C76C 124.2(10)
O13C C80C N10C 122.4(11)
O13C C80C C81C 123.0(11)
N10C C80C C81C 114.6(8)
C80C C81C C82C 111.7(8)
C80* N10* C76C 128.2(13)
O13* C80* N10* 124.8(14)
O13* C80* C81* 120.2(15)
N10* C80* C81* 114.7(12)
C82* C81* C80* 118.8(11)
O14C C83C N11C 122.5(6)
O14C C83C C84C 121.4(6)
N11C C83C C84C 116.1(5)
C83C C84C C85* 117.5(7)
C83C C84C C85C 116.9(7)
C89C C86C C72C 110.3(6)
C89C C86C C87C 113.2(6)
C72C C86C C87C 112.7(6)
C88C C87C C86C 114.1(6)
C94C C89C C90C 117.4(7)
C94C C89C C86C 124.4(6)
C90C C89C C86C 118.1(7)
C91C C90C O8C 121.0(6)
C91C C90C C89C 119.7(7)
O8C C90C C89C 119.2(7)
C92C C91C C90C 121.0(7)
C91C C92C O1C 119.9(6)
C91C C92C C93C 121.6(7)
O1C C92C C93C 118.2(7)
C94C C93C C92C 115.7(7)
C94C C93C C23C 123.0(6)
C92C C93C C23C 121.0(6)
C89C C94C C93C 124.5(7)
C3C N1C C7C 104.7(6)
C7C N2C C4C 104.5(6)
C17C N3C C13C 120.2(7)
C17C N3C Ru1C 125.3(6)
C13C N3C Ru1C 114.2(5)
C11C N4C C10C 124.5(6)
C11C N4C Ru1C 117.0(4)
C10C N4C Ru1C 118.3(5)
C22C N5C C18C 119.6(6)
C22C N5C Ru1C 127.3(5)
C18C N5C Ru1C 113.1(4)
C38C N6C C34C 129.0(7)
C41C N7C C35C 123.5(6)
C83C N11C C77C 126.7(6)
C92C O1C C1C 114.2(5)
C27C O2C C6C 112.3(5)
C32C O3C C29C 126.8(5)
C37C O4C C48C 116.0(5)
C53C O5C C50C 115.5(5)
C58C O6C C69C 124.7(5)
C74C O7C C71C 116.2(5)
C79C O8C C90C 116.3(5)
O1R C1R C2R 109.1(9)
O1S C1S C2S 109.9(9)
O1T C1T C2T 109.1(7)
O1U C1U C2U 110.8(8)
O1V C1V C2V 110.2(8)
O1N C1N C2N 112.7(9)
O1N C1N' C2N' 109.2(8)
O1X C1X C2X 109.8(9)
O1Y C1Y C2Y 108.3(9)
O1Z C1Z C2Z 108.3(9)
O1Z' C1Z' C2Z' 109.0(9)
O1M C1M C2M 108.5(9)

loop_
_geom_bond_atom_site_label_1
_geom_bond_atom_site_label_2
_geom_bond_distance
Ru1A N4A 1.976(6)
Ru1A N5A 2.044(6)
Ru1A N3A 2.080(6)
Ru1A Cl3A 2.336(2)
Ru1A Cl1A 2.3482(19)
Ru1A Cl2A 2.3694(18)
C1A O8A 1.380(5)
C1A C2A 1.3900
C1A C6A 1.3900
C2A C3A 1.3900
C3A N1A 1.331(6)
C3A C4A 1.3900
C4A N2A 1.357(6)
C4A C5A 1.3900
C5A C6A 1.3900
C6A O1A 1.399(6)
C7A N2A 1.364(9)
C7A N1A 1.370(9)
C7A C8A 1.466(10)
C8A C9A 1.384(10)
C8A C12A 1.397(10)
C9A C10A 1.344(10)
C10A N4A 1.367(9)
C10A C13A 1.469(10)
C11A N4A 1.326(9)
C11A C12A 1.358(10)
C11A C18A 1.495(10)
C13A N3A 1.389(9)
C13A C14A 1.403(10)
C14A C15A 1.348(11)
C15A C16A 1.418(11)
C16A C17A 1.364(11)
C17A N3A 1.301(10)
C18A N5A 1.348(9)
C18A C19A 1.392(10)
C19A C20A 1.393(10)
C20A C21A 1.412(11)
C21A C22A 1.374(11)
C22A N5A 1.364(9)
C23A C26A 1.525(10)
C23A C24A 1.527(9)
C23A C93A 1.531(10)
C24A C25A 1.535(10)
C26A C27A 1.379(10)
C26A C31A 1.401(10)
C27A O1A 1.377(8)
C27A C28A 1.405(10)
C28A C29A 1.349(10)
C29A C30A 1.398(10)
C29A O2A' 1.415(18)
C29A O2A 1.42(2)
C30A C31A 1.381(10)
C30A C44A 1.561(10)
O2A C32A 1.58(4)
O3A C48A 1.40(2)
O3A C37A 1.53(4)
C32A C37A 1.34(4)
C32A C33A 1.51(4)
C33A C34A 1.50(4)
C34A C35A 1.36(4)
C34A N6A 1.412(10)
C35A N7A 1.417(10)
C35A C36A 1.47(4)
C36A C37A 1.33(4)
N6A C38A 1.346(9)
O9A C38A 1.200(9)
C38A C39A 1.518(9)
C39A C40A 1.536(10)
N7A C41A 1.363(9)
O10A C41A 1.212(9)
C41A C42A 1.546(9)
C42A C43A 1.540(9)
O2A' C32' 1.24(3)
O3A' C37' 1.36(3)
O3A' C48A 1.415(15)
C32' C37' 1.38(3)
C32' C33' 1.40(3)
C33' C34' 1.31(3)
C34' N6A' 1.410(9)
C34' C35' 1.41(2)
C35' C36' 1.38(2)
C35' N7A' 1.415(9)
C36' C37' 1.45(3)
N6A' C38' 1.356(9)
O9A' C38' 1.224(9)
C38' C39' 1.525(9)
C39' C40' 1.525(10)
N7A' C41' 1.350(9)
O10' C41' 1.212(8)
C41' C42' 1.511(9)
C42' C43' 1.533(8)
C44A C47A 1.527(10)
C44A C45A 1.536(10)
C45A C46A 1.533(10)
C47A C52A 1.393(10)
C47A C48A 1.407(10)
C48A C49A 1.374(10)
C49A C50A 1.358(10)
C50A C51A 1.423(10)
C50A O4A 1.424(8)
C51A C52A 1.377(9)
C51A C65A 1.499(10)
C53A C54A 1.341(10)
C53A C58A 1.376(10)
C53A O4A 1.392(8)
C54A C55A 1.397(10)
C55A C56A 1.392(10)
C55A N8A 1.413(9)
C56A C57A 1.363(11)
C56A N9A 1.438(10)
C57A C58A 1.387(10)
C58A O5A 1.389(9)
C59A O11A 1.204(7)
C59A N8A 1.355(6)
C59A C60A 1.503(7)
C60A C61A 1.534(7)
C62A O12A 1.228(7)
C62A N9A 1.367(6)
C62A C63A 1.510(7)
C63A C64A 1.536(7)
C65A C68A 1.538(10)
C65A C66A 1.540(10)
C66A C67A 1.433(14)
C68A C69A 1.361(10)
C68A C73A 1.415(10)
C69A O5A 1.403(9)
C69A C70A 1.408(10)
C70A C71A 1.357(10)
C71A C72A 1.358(10)
C71A O6A 1.416(8)
C72A C73A 1.396(10)
C72A C86A 1.519(10)
C74A C79A 1.368(10)
C74A C75A 1.387(10)
C74A O6A 1.415(8)
C75A C76A 1.412(10)
C76A C77A 1.371(10)
C76A N10A 1.428(7)
C77A C78A 1.420(10)
C77A N11A 1.423(6)
C78A C79A 1.361(10)
C79A O7A 1.403(8)
C80A O13A 1.236(7)
C80A N10A 1.348(7)
C80A C81A 1.504(7)
C81A C82A 1.515(8)
C83A O14A 1.217(6)
C83A N11A 1.351(6)
C83A C84A 1.531(7)
C84A C85A 1.530(7)
C86A C89A 1.492(10)
C86A C87A 1.549(9)
C87A C88A 1.437(12)
C89A C90A 1.368(9)
C89A C94A 1.422(10)
C90A O7A 1.414(9)
C90A C91A 1.416(10)
C91A C92A 1.369(10)
C92A O8A 1.374(8)
C92A C93A 1.389(9)
C93A C94A 1.391(10)
Ru1B N4B 1.961(5)
Ru1B N5B 2.057(5)
Ru1B N3B 2.077(5)
Ru1B Cl3B 2.3305(18)
Ru1B Cl1B 2.3456(18)
Ru1B Cl2B 2.3870(18)
C1B C2B 1.370(10)
C1B O1B 1.372(9)
C1B C6B 1.460(11)
C2B C3B 1.395(10)
C3B N1B 1.346(8)
C3B C4B 1.411(11)
C4B N2B 1.364(9)
C4B C5B 1.430(10)
C5B C6B 1.357(11)
C6B O2B 1.397(8)
C7B N2B 1.302(9)
C7B N1B 1.379(9)
C7B C8B 1.444(9)
C8B C12B 1.401(10)
C8B C9B 1.420(9)
C9B C10B 1.388(9)
C10B N4B 1.328(8)
C10B C13B 1.481(9)
C11B N4B 1.339(8)
C11B C12B 1.373(9)
C11B C18B 1.479(9)
C13B N3B 1.349(8)
C13B C14B 1.408(9)
C14B C15B 1.373(9)
C15B C16B 1.383(10)
C16B C17B 1.384(10)
C17B N3B 1.323(8)
C18B N5B 1.370(8)
C18B C19B 1.398(9)
C19B C20B 1.398(10)
C20B C21B 1.392(10)
C21B C22B 1.394(10)
C22B N5B 1.345(9)
C23B C93B 1.529(11)
C23B C24B 1.546(10)
C23B C26B 1.558(12)
C24B C25B 1.555(14)
C26B C31B 1.354(10)
C26B C27B 1.416(11)
C27B C28B 1.348(12)
C27B O2B 1.447(9)
C28B C29B 1.363(11)
C29B O3B 1.410(10)
C29B C30B 1.412(11)
C30B C31B 1.407(11)
C30B C44B 1.488(10)
C32B C37B 1.337(11)
C32B C33B 1.373(12)
C32B O3B 1.411(10)
C33B C34B 1.379(13)
C34B C35B 1.387(12)
C34B N6B 1.416(8)
C35B C36B 1.366(12)
C35B N7B 1.411(9)
C35B N7B" 1.465(16)
C36B C37B 1.442(12)
C37B O4B 1.379(10)
N6B C38B 1.352(7)
C38B O9B 1.227(7)
C38B C39B 1.506(8)
C39B C40B 1.513(8)
N7B" C41" 1.358(9)
O10" C41" 1.208(9)
C41" C42" 1.526(9)
C42" C43" 1.550(9)
N7B C41B 1.358(9)
O10B C41B 1.205(9)
C41B C42B 1.520(9)
C42B C43B 1.530(9)
C44B C45B 1.544(10)
C44B C47B 1.547(10)
C45B C46B 1.521(10)
C47B C48B 1.392(10)
C47B C52B 1.402(10)
C48B C49B 1.367(10)
C48B O4B 1.389(9)
C49B C50B 1.390(11)
C50B O5B 1.354(14)
C50B O5B" 1.400(13)
C50B C51B 1.402(10)
C51B C52B 1.412(10)
C51B C65B 1.527(11)
C53B C58B 1.325(4)
C53B C54B 1.393(4)
C53B O5B 1.403(5)
C54B C55B 1.440(4)
C55B C56B 1.390(4)
C55B N8B 1.408(4)
C56B N9B 1.402(5)
C56B C57B 1.421(4)
C57B C58B 1.393(4)
C58B O6B 1.429(5)
C59B O11B 1.213(5)
C59B N8B 1.352(4)
C59B C60B 1.522(4)
C60B C61B 1.545(4)
C62B O12B 1.212(5)
C62B N9B 1.363(4)
C62B C63B 1.542(4)
C63B C64B 1.541(3)
O6B C69B 1.443(12)
C53" C58" 1.324(4)
C53" C54" 1.392(4)
C53" O5B" 1.404(5)
C54" C55" 1.441(4)
C55" C56" 1.387(4)
C55" N8B" 1.409(4)
C56" N9B" 1.408(5)
C56" C57" 1.420(4)
C57" C58" 1.393(4)
C58" O6B" 1.428(5)
C59" O11" 1.211(5)
C59" N8B" 1.352(4)
C59" C60" 1.519(3)
C60" C61" 1.544(3)
C62" O12" 1.205(5)
C62" N9B" 1.360(4)
C62" C63" 1.539(4)
C63" C64" 1.539(4)
O6B" C69B 1.419(11)
C65B C66B 1.526(10)
C65B C68B 1.536(11)
C66B C67B 1.521(12)
C68B C73B 1.384(10)
C68B C69B 1.400(10)
C69B C70B 1.326(11)
C70B C71B 1.398(10)
C71B C72B 1.365(10)
C71B O7B 1.402(9)
C72B C73B 1.367(10)
C72B C86B 1.518(10)
C74B C79B 1.3215
C74B C75B 1.3911
C74B O7B 1.403(4)
C75B C76B 1.4414
C76B C77B 1.3883
C76B N10B 1.4295
C77B N11B 1.402(4)
C77B C78B 1.4241
C78B C79B 1.3945
C79B O8B 1.432(4)
C80B O13B 1.218(5)
C80B N10B 1.3466
C80B C81B 1.5184
C81B C82B 1.5448
C83B O14B 1.207(4)
C83B N11B 1.351(4)
C83B C84B 1.5354
C84B C85B 1.5425
O8B C90B 1.389(9)
C86B C89B 1.499(11)
C86B C87B 1.573(10)
C87B C88B 1.509(12)
C89B C90B 1.393(10)
C89B C94B 1.437(11)
C90B C91B 1.396(11)
C91B C92B 1.355(11)
C92B C93B 1.350(10)
C92B O1B 1.418(9)
C93B C94B 1.387(10)
Ru1C N4C 1.968(6)
Ru1C N5C 2.059(5)
Ru1C N3C 2.065(6)
Ru1C Cl3C 2.331(2)
Ru1C Cl1C 2.352(2)
Ru1C Cl2C 2.384(2)
C1C C6C 1.335(10)
C1C C2C 1.410(10)
C1C O1C 1.414(9)
C2C C3C 1.411(10)
C3C N1C 1.379(9)
C3C C4C 1.381(10)
C4C C5C 1.390(10)
C4C N2C 1.402(9)
C5C C6C 1.392(10)
C6C O2C 1.417(8)
C7C N2C 1.307(9)
C7C N1C 1.384(9)
C7C C8C 1.472(10)
C8C C12C 1.388(9)
C8C C9C 1.390(9)
C9C C10C 1.380(9)
C10C N4C 1.348(8)
C10C C13C 1.485(10)
C11C N4C 1.342(8)
C11C C12C 1.401(9)
C11C C18C 1.461(9)
C13C N3C 1.340(10)
C13C C14C 1.364(10)
C14C C15C 1.383(12)
C15C C16C 1.359(14)
C16C C17C 1.370(12)
C17C N3C 1.331(10)
C18C C19C 1.360(9)
C18C N5C 1.380(8)
C19C C20C 1.378(10)
C20C C21C 1.374(10)
C21C C22C 1.393(10)
C22C N5C 1.324(9)
C23C C24C 1.508(9)
C23C C93C 1.537(10)
C23C C26C 1.553(10)
C24C C25* 1.532(5)
C24C C25C 1.535(5)
C26C C31C 1.379(9)
C26C C27C 1.384(10)
C27C O2C 1.400(8)
C27C C28C 1.402(11)
C28C C29C 1.361(10)
C29C C30C 1.383(10)
C29C O3C 1.426(9)
C30C C31C 1.379(10)
C30C C44C 1.510(9)
C32C O3C 1.360(9)
C32C C37C 1.390(9)
C32C C33C 1.391(10)
C33C C34C 1.356(11)
C34C C35C 1.361(10)
C34C N6C 1.405(7)
C35C C36C 1.407(10)
C35C N7C 1.423(7)
C36C C37C 1.354(10)
C37C O4C 1.401(8)
C38C O9C 1.222(7)
C38C N6C 1.340(7)
C38C C39C 1.520(8)
C39C C40C 1.515(8)
C41C O10C 1.220(7)
C41C N7C 1.359(7)
C41C C42* 1.36(2)
C41C C42C 1.510(9)
C42C C43C 1.516(8)
C42* C43* 1.508(12)
C44C C47C 1.505(9)
C44C C45C 1.561(10)
C45C C46C 1.529(10)
C47C C52C 1.400(9)
C47C C48C 1.404(9)
C48C C49C 1.371(9)
C48C O4C 1.411(8)
C49C C50C 1.366(9)
C50C C51C 1.396(10)
C50C O5C 1.407(7)
C51C C52C 1.370(9)
C51C C65C 1.562(9)
C53C O5C 1.369(8)
C53C C54C 1.388(10)
C53C C58C 1.411(10)
C54C C55C 1.351(11)
C55C C56C 1.385(12)
C55C N8C 1.461(10)
C56C N9C 1.390(10)
C56C C57C 1.400(12)
C57C C58C 1.377(10)
C58C O6C 1.362(9)
N8C C59* 1.373(7)
N8C C59C 1.381(7)
O11C C59C 1.219(9)
C59C C60C 1.527(9)
C60C C61C 1.562(9)
O11* C59* 1.206(9)
C59* C60* 1.519(9)
C60* C61* 1.561(10)
N9C C62C 1.380(7)
N9C C62* 1.419(9)
O12C C62C 1.221(9)
C62C C63C 1.544(9)
C63C C64C 1.557(9)
O12* C62* 1.217(9)
C62* C63* 1.533(9)
C63* C64* 1.536(10)
C65C C68C 1.527(9)
C65C C66C 1.542(10)
C66C C67C 1.505(10)
C68C C73C 1.377(10)
C68C C69C 1.388(9)
C69C C70C 1.361(9)
C69C O6C 1.436(8)
C70C C71C 1.395(10)
C71C C72C 1.356(10)
C71C O7C 1.428(8)
C72C C73C 1.395(10)
C72C C86C 1.521(10)
C74C C75C 1.371(11)
C74C C79C 1.402(11)
C74C O7C 1.417(9)
C75C C76C 1.410(11)
C76C C77C 1.373(10)
C76C N10C 1.420(8)
C76C N10* 1.426(14)
C77C N11C 1.429(7)
C77C C78C 1.435(11)
C78C C79C 1.367(10)
C79C O8C 1.368(9)
N10C C80C 1.346(9)
O13C C80C 1.213(9)
C80C C81C 1.521(9)
C81C C82C 1.542(9)
N10* C80* 1.35(2)
O13* C80* 1.198(18)
C80* C81* 1.513(19)
C81* C82* 1.45(2)
C83C O14C 1.227(6)
C83C N11C 1.349(7)
C83C C84C 1.490(7)
C84C C85* 1.505(9)
C84C C85C 1.516(6)
C86C C89C 1.514(10)
C86C C87C 1.551(10)
C87C C88C 1.475(11)
C89C C94C 1.351(10)
C89C C90C 1.434(10)
C90C C91C 1.374(10)
C90C O8C 1.385(9)
C91C C92C 1.358(10)
C92C O1C 1.409(9)
C92C C93C 1.414(10)
C93C C94C 1.403(10)
O1R C1R 1.433(10)
C1R C2R 1.524(10)
O1S C1S 1.422(9)
C1S C2S 1.516(9)
O1T C1T 1.438(8)
C1T C2T 1.517(9)
O1U C1U 1.412(9)
C1U C2U 1.506(9)
O1V C1V 1.423(9)
C1V C2V 1.525(9)
O1N C1N' 1.394(9)
O1N C1N 1.415(9)
C1N C2N 1.519(9)
C1N' C2N' 1.515(9)
O1X C1X 1.410(9)
C1X C2X 1.534(9)
O1Y C1Y 1.421(10)
C1Y C2Y 1.539(10)
O1Z C1Z 1.448(10)
C1Z C2Z 1.529(10)
O1Z' C1Z' 1.418(10)
C1Z' C2Z' 1.534(10)
O1M C1M 1.422(9)
C1M C2M 1.524(10)

loop_
_geom_torsion_atom_site_label_1
_geom_torsion_atom_site_label_2
_geom_torsion_atom_site_label_3
_geom_torsion_atom_site_label_4
_geom_torsion
O8A C1A C2A C3A 178.0(4)
C6A C1A C2A C3A 0.0
C1A C2A C3A N1A 175.3(6)
C1A C2A C3A C4A 0.0
N1A C3A C4A N2A 2.1(5)
C2A C3A C4A N2A 178.4(4)
N1A C3A C4A C5A -176.3(4)
C2A C3A C4A C5A 0.0
N2A C4A C5A C6A -178.1(5)
C3A C4A C5A C6A 0.0
C4A C5A C6A C1A 0.0
C4A C5A C6A O1A 173.2(4)
O8A C1A C6A C5A -178.1(4)
C2A C1A C6A C5A 0.0
O8A C1A C6A O1A 8.6(5)
C2A C1A C6A O1A -173.4(4)
N2A C7A C8A C9A 158.7(7)
N1A C7A C8A C9A -20.7(11)
N2A C7A C8A C12A -19.0(10)
N1A C7A C8A C12A 161.7(7)
C12A C8A C9A C10A -3.3(10)
C7A C8A C9A C10A 179.1(6)
C8A C9A C10A N4A 2.7(10)
C8A C9A C10A C13A -176.0(7)
N4A C11A C12A C8A -2.9(10)
C18A C11A C12A C8A 178.8(7)
C9A C8A C12A C11A 3.3(10)
C7A C8A C12A C11A -178.9(6)
C9A C10A C13A N3A 172.5(7)
N4A C10A C13A N3A -6.3(9)
C9A C10A C13A C14A -10.0(12)
N4A C10A C13A C14A 171.2(7)
N3A C13A C14A C15A 0.3(11)
C10A C13A C14A C15A -177.2(8)
C13A C14A C15A C16A 2.4(12)
C14A C15A C16A C17A -4.0(12)
C15A C16A C17A N3A 3.0(13)
N4A C11A C18A N5A 8.2(9)
C12A C11A C18A N5A -173.3(7)
N4A C11A C18A C19A -172.9(7)
C12A C11A C18A C19A 5.5(12)
N5A C18A C19A C20A -1.7(11)
C11A C18A C19A C20A 179.6(7)
C18A C19A C20A C21A -1.7(11)
C19A C20A C21A C22A 3.3(11)
C20A C21A C22A N5A -1.7(11)
C26A C23A C24A C25A 62.4(9)
C93A C23A C24A C25A -171.1(7)
C24A C23A C26A C27A -127.3(7)
C93A C23A C26A C27A 104.9(8)
C24A C23A C26A C31A 46.6(9)
C93A C23A C26A C31A -81.2(8)
C31A C26A C27A O1A 174.5(6)
C23A C26A C27A O1A -11.4(10)
C31A C26A C27A C28A -3.8(10)
C23A C26A C27A C28A 170.3(6)
O1A C27A C28A C29A -174.9(6)
C26A C27A C28A C29A 3.4(11)
C27A C28A C29A C30A 0.1(11)
C27A C28A C29A O2A' -175.7(8)
C27A C28A C29A O2A -165.6(11)
C28A C29A C30A C31A -3.0(11)
O2A' C29A C30A C31A 172.5(9)
O2A C29A C30A C31A 161.0(11)
C28A C29A C30A C44A 174.4(6)
O2A' C29A C30A C44A -10.2(12)
O2A C29A C30A C44A -21.7(14)
C29A C30A C31A C26A 2.5(10)
C44A C30A C31A C26A -174.9(6)
C27A C26A C31A C30A 0.8(10)
C23A C26A C31A C30A -173.4(6)
C28A C29A O2A C32A -130.2(17)
C30A C29A O2A C32A 65(2)
C29A O2A C32A C37A 12(5)
C29A O2A C32A C33A -175.5(19)
C37A C32A C33A C34A -6(4)
O2A C32A C33A C34A 180(2)
C32A C33A C34A C35A 1(4)
C32A C33A C34A N6A -176(3)
N6A C34A C35A N7A -15(5)
C33A C34A C35A N7A 167(3)
N6A C34A C35A C36A 174(3)
C33A C34A C35A C36A -3(5)
C34A C35A C36A C37A 11(4)
N7A C35A C36A C37A -161(3)
C35A C36A C37A C32A -15(4)
C35A C36A C37A O3A 163(3)
C33A C32A C37A C36A 14(5)
O2A C32A C37A C36A -175(3)
C33A C32A C37A O3A -165(3)
O2A C32A C37A O3A 6(5)
C48A O3A C37A C36A 69(3)
C48A O3A C37A C32A -113(3)
C35A C34A N6A C38A 138(3)
C33A C34A N6A C38A -44(4)
C34A N6A C38A O9A 11(4)
C34A N6A C38A C39A -171(2)
O9A C38A C39A C40A -35(3)
N6A C38A C39A C40A 147(2)
C34A C35A N7A C41A -45(5)
C36A C35A N7A C41A 126(3)
C35A N7A C41A O10A 12(4)
C35A N7A C41A C42A -177(2)
O10A C41A C42A C43A 141(2)
N7A C41A C42A C43A -29(2)
C28A C29A O2A' C32' -130(2)
C30A C29A O2A' C32' 54(2)
C29A O2A' C32' C37' 12(3)
C29A O2A' C32' C33' -164.9(17)
O2A' C32' C33' C34' -178(2)
C37' C32' C33' C34' 5(3)
C32' C33' C34' N6A' 172(2)
C32' C33' C34' C35' -3(4)
C33' C34' C35' C36' 5(3)
N6A' C34' C35' C36' -169.9(19)
C33' C34' C35' N7A' 178(2)
N6A' C34' C35' N7A' 3(3)
C34' C35' C36' C37' -8(3)
N7A' C35' C36' C37' 177.7(16)
C48A O3A' C37' C32' -122.7(19)
C48A O3A' C37' C36' 68(2)
O2A' C32' C37' O3A' 6(3)
C33' C32' C37' O3A' -176.6(19)
O2A' C32' C37' C36' 174.1(19)
C33' C32' C37' C36' -9(3)
C35' C36' C37' O3A' 179.9(17)
C35' C36' C37' C32' 11(3)
C33' C34' N6A' C38' 33(3)
C35' C34' N6A' C38' -152(2)
C34' N6A' C38' O9A' 23(3)
C34' N6A' C38' C39' -176.1(19)
O9A' C38' C39' C40' -46(3)
N6A' C38' C39' C40' 153.1(17)
C36' C35' N7A' C41' -151.6(15)
C34' C35' N7A' C41' 35(3)
C35' N7A' C41' O10' 9(2)
C35' N7A' C41' C42' -167.0(14)
O10' C41' C42' C43' -88.1(16)
N7A' C41' C42' C43' 88.5(15)
C31A C30A C44A C47A 72.3(8)
C29A C30A C44A C47A -104.9(7)
C31A C30A C44A C45A -52.8(8)
C29A C30A C44A C45A 130.0(7)
C47A C44A C45A C46A 176.4(6)
C30A C44A C45A C46A -63.7(8)
C45A C44A C47A C52A 7.6(10)
C30A C44A C47A C52A -115.9(7)
C45A C44A C47A C48A -176.2(7)
C30A C44A C47A C48A 60.2(8)
C37A O3A C48A C49A -123.1(15)
C37A O3A C48A C47A 66(2)
C52A C47A C48A C49A 2.7(11)
C44A C47A C48A C49A -173.7(7)
C52A C47A C48A O3A 172.1(13)
C44A C47A C48A O3A -4.4(16)
C52A C47A C48A O3A' 176.1(9)
C44A C47A C48A O3A' -0.3(12)
C37' O3A' C48A C49A -119.0(13)
C37' O3A' C48A C47A 67.6(16)
O3A C48A C49A C50A -171.0(11)
C47A C48A C49A C50A -0.1(11)
O3A' C48A C49A C50A -173.2(9)
C48A C49A C50A C51A -2.0(11)
C48A C49A C50A O4A 173.0(6)
C49A C50A C51A C52A 1.2(11)
O4A C50A C51A C52A -173.7(6)
C49A C50A C51A C65A 176.6(7)
O4A C50A C51A C65A 1.8(10)
C50A C51A C52A C47A 1.8(11)
C65A C51A C52A C47A -173.5(7)
C48A C47A C52A C51A -3.6(11)
C44A C47A C52A C51A 172.6(7)
C58A C53A C54A C55A -0.9(11)
O4A C53A C54A C55A 179.7(6)
C53A C54A C55A C56A -3.0(11)
C53A C54A C55A N8A 179.5(7)
C54A C55A C56A C57A 5.3(11)
N8A C55A C56A C57A -177.0(7)
C54A C55A C56A N9A -168.2(7)
N8A C55A C56A N9A 9.5(10)
C55A C56A C57A C58A -3.7(11)
N9A C56A C57A C58A 169.6(6)
C54A C53A C58A C57A 2.6(11)
O4A C53A C58A C57A -178.1(6)
C54A C53A C58A O5A -177.5(7)
O4A C53A C58A O5A 1.8(10)
C56A C57A C58A C53A -0.2(10)
C56A C57A C58A O5A 179.9(6)
O11A C59A C60A C61A -18.0(14)
N8A C59A C60A C61A 160.5(8)
O12A C62A C63A C64A 21.4(13)
N9A C62A C63A C64A -152.8(8)
C52A C51A C65A C68A 118.0(8)
C50A C51A C65A C68A -57.1(8)
C52A C51A C65A C66A -9.3(10)
C50A C51A C65A C66A 175.6(6)
C51A C65A C66A C67A -70.3(10)
C68A C65A C66A C67A 165.2(8)
C51A C65A C68A C69A 103.9(8)
C66A C65A C68A C69A -127.8(7)
C51A C65A C68A C73A -74.5(7)
C66A C65A C68A C73A 53.9(8)
C73A C68A C69A O5A -169.3(6)
C65A C68A C69A O5A 12.4(11)
C73A C68A C69A C70A 5.4(10)
C65A C68A C69A C70A -172.9(6)
C68A C69A C70A C71A -5.2(11)
O5A C69A C70A C71A 170.0(6)
C69A C70A C71A C72A 1.3(11)
C69A C70A C71A O6A -176.7(6)
C70A C71A C72A C73A 1.9(10)
O6A C71A C72A C73A 179.9(6)
C70A C71A C72A C86A -174.6(6)
O6A C71A C72A C86A 3.4(10)
C71A C72A C73A C68A -1.6(10)
C86A C72A C73A C68A 175.1(6)
C69A C68A C73A C72A -2.1(10)
C65A C68A C73A C72A 176.4(6)
C79A C74A C75A C76A 2.1(11)
O6A C74A C75A C76A 177.5(6)
C74A C75A C76A C77A -1.8(11)
C74A C75A C76A N10A 175.9(6)
C75A C76A C77A C78A 1.0(11)
N10A C76A C77A C78A -176.7(6)
C75A C76A C77A N11A -176.6(6)
N10A C76A C77A N11A 5.7(10)
C76A C77A C78A C79A -0.4(11)
N11A C77A C78A C79A 177.0(7)
C77A C78A C79A C74A 0.8(11)
C77A C78A C79A O7A -175.1(6)
C75A C74A C79A C78A -1.6(11)
O6A C74A C79A C78A -177.0(6)
C75A C74A C79A O7A 174.2(6)
O6A C74A C79A O7A -1.1(10)
O13A C80A C81A C82A 169.0(10)
N10A C80A C81A C82A -10.0(14)
O14A C83A C84A C85A -2.4(10)
N11A C83A C84A C85A 176.1(6)
C71A C72A C86A C89A -99.6(8)
C73A C72A C86A C89A 84.0(8)
C71A C72A C86A C87A 131.2(7)
C73A C72A C86A C87A -45.2(9)
C89A C86A C87A C88A 62.6(9)
C72A C86A C87A C88A -170.4(7)
C72A C86A C89A C90A 89.0(8)
C87A C86A C89A C90A -142.9(7)
C72A C86A C89A C94A -92.5(8)
C87A C86A C89A C94A 35.7(10)
C94A C89A C90A O7A -172.6(6)
C86A C89A C90A O7A 6.1(10)
C94A C89A C90A C91A 2.9(10)
C86A C89A C90A C91A -178.4(6)
C89A C90A C91A C92A -0.6(10)
O7A C90A C91A C92A 174.9(6)
C90A C91A C92A O8A -176.4(6)
C90A C91A C92A C93A -2.0(10)
C91A C92A C93A C94A 1.9(10)
O8A C92A C93A C94A 176.5(6)
C91A C92A C93A C23A -173.3(6)
O8A C92A C93A C23A 1.2(9)
C26A C23A C93A C92A -90.7(8)
C24A C23A C93A C92A 141.5(7)
C26A C23A C93A C94A 94.3(8)
C24A C23A C93A C94A -33.5(10)
C92A C93A C94A C89A 0.6(11)
C23A C93A C94A C89A 175.6(7)
C90A C89A C94A C93A -3.0(10)
C86A C89A C94A C93A 178.4(7)
C4A C3A N1A C7A -1.8(6)
C2A C3A N1A C7A -177.5(4)
N2A C7A N1A C3A 1.0(8)
C8A C7A N1A C3A -179.6(6)
C5A C4A N2A C7A 176.8(4)
C3A C4A N2A C7A -1.4(6)
N1A C7A N2A C4A 0.3(7)
C8A C7A N2A C4A -179.1(6)
C16A C17A N3A C13A -0.2(12)
C16A C17A N3A Ru1A 174.2(6)
C14A C13A N3A C17A -1.5(10)
C10A C13A N3A C17A 176.2(7)
C14A C13A N3A Ru1A -176.8(5)
C10A C13A N3A Ru1A 0.9(8)
C12A C11A N4A C10A 2.5(10)
C18A C11A N4A C10A -178.9(6)
C12A C11A N4A Ru1A 169.9(5)
C18A C11A N4A Ru1A -11.5(8)
C9A C10A N4A C11A -2.4(10)
C13A C10A N4A C11A 176.5(6)
C9A C10A N4A Ru1A -170.0(5)
C13A C10A N4A Ru1A 8.9(8)
C19A C18A N5A C22A 3.3(10)
C11A C18A N5A C22A -177.9(6)
C19A C18A N5A Ru1A 179.6(6)
C11A C18A N5A Ru1A -1.5(8)
C21A C22A N5A C18A -1.6(10)
C21A C22A N5A Ru1A -177.3(5)
O11A C59A N8A C55A -1.4(15)
C60A C59A N8A C55A -179.9(8)
C56A C55A N8A C59A -178.0(8)
C54A C55A N8A C59A -0.4(12)
O12A C62A N9A C56A 10.1(14)
C63A C62A N9A C56A -175.7(8)
C57A C56A N9A C62A 45.3(12)
C55A C56A N9A C62A -141.2(8)
O13A C80A N10A C76A 2.8(14)
C81A C80A N10A C76A -178.3(8)
C77A C76A N10A C80A -128.9(9)
C75A C76A N10A C80A 53.4(11)
O14A C83A N11A C77A -7.7(12)
C84A C83A N11A C77A 173.8(7)
C76A C77A N11A C83A -132.8(8)
C78A C77A N11A C83A 49.7(10)
C26A C27A O1A C6A -96.3(7)
C28A C27A O1A C6A 82.0(7)
C5A C6A O1A C27A -78.4(5)
C1A C6A O1A C27A 94.9(5)
C54A C53A O4A C50A -61.9(8)
C58A C53A O4A C50A 118.8(7)
C49A C50A O4A C53A 115.6(7)
C51A C50A O4A C53A -69.3(8)
C53A C58A O5A C69A -25.5(10)
C57A C58A O5A C69A 154.3(6)
C68A C69A O5A C58A -48.0(10)
C70A C69A O5A C58A 137.0(7)
C79A C74A O6A C71A -96.0(8)
C75A C74A O6A C71A 88.5(8)
C70A C71A O6A C74A -80.8(8)
C72A C71A O6A C74A 101.1(7)
C78A C79A O7A C90A -82.2(8)
C74A C79A O7A C90A 101.9(8)
C89A C90A O7A C79A -108.6(7)
C91A C90A O7A C79A 75.7(8)
C91A C92A O8A C1A -81.1(8)
C93A C92A O8A C1A 104.2(7)
C2A C1A O8A C92A 67.3(6)
C6A C1A O8A C92A -114.7(5)
O1B C1B C2B C3B 178.2(6)
C6B C1B C2B C3B -3.1(10)
C1B C2B C3B N1B 178.3(7)
C1B C2B C3B C4B -4.2(10)
N1B C3B C4B N2B 0.4(8)
C2B C3B C4B N2B -177.7(6)
N1B C3B C4B C5B -174.2(6)
C2B C3B C4B C5B 7.8(11)
N2B C4B C5B C6B -176.7(7)
C3B C4B C5B C6B -3.4(10)
C4B C5B C6B O2B 177.8(6)
C4B C5B C6B C1B -4.0(10)
C2B C1B C6B C5B 7.5(11)
O1B C1B C6B C5B -173.7(6)
C2B C1B C6B O2B -174.2(6)
O1B C1B C6B O2B 4.6(9)
N2B C7B C8B C12B -16.0(10)
N1B C7B C8B C12B 165.1(6)
N2B C7B C8B C9B 162.7(6)
N1B C7B C8B C9B -16.2(10)
C12B C8B C9B C10B -1.6(9)
C7B C8B C9B C10B 179.7(6)
C8B C9B C10B N4B 1.6(9)
C8B C9B C10B C13B 179.6(6)
N4B C11B C12B C8B -2.1(9)
C18B C11B C12B C8B -179.5(6)
C9B C8B C12B C11B 1.9(10)
C7B C8B C12B C11B -179.4(6)
N4B C10B C13B N3B -6.2(8)
C9B C10B C13B N3B 175.7(6)
N4B C10B C13B C14B 175.8(6)
C9B C10B C13B C14B -2.4(11)
N3B C13B C14B C15B 2.1(10)
C10B C13B C14B C15B -179.9(6)
C13B C14B C15B C16B -2.0(10)
C14B C15B C16B C17B 0.8(11)
C15B C16B C17B N3B 0.5(11)
N4B C11B C18B N5B 2.3(8)
C12B C11B C18B N5B 179.7(6)
N4B C11B C18B C19B -177.1(6)
C12B C11B C18B C19B 0.4(10)
N5B C18B C19B C20B -0.7(9)
C11B C18B C19B C20B 178.6(6)
C18B C19B C20B C21B -0.9(10)
C19B C20B C21B C22B 1.0(10)
C20B C21B C22B N5B 0.6(10)
C93B C23B C24B C25B -58.9(9)
C26B C23B C24B C25B 173.2(7)
C93B C23B C26B C31B -79.4(8)
C24B C23B C26B C31B 48.7(9)
C93B C23B C26B C27B 99.4(8)
C24B C23B C26B C27B -132.4(7)
C31B C26B C27B C28B -5.1(11)
C23B C26B C27B C28B 176.0(7)
C31B C26B C27B O2B 174.2(6)
C23B C26B C27B O2B -4.7(10)
C26B C27B C28B C29B 2.5(11)
O2B C27B C28B C29B -176.8(6)
C27B C28B C29B O3B -172.1(7)
C27B C28B C29B C30B 2.3(11)
C28B C29B C30B C31B -4.1(10)
O3B C29B C30B C31B 169.9(6)
C28B C29B C30B C44B 173.5(7)
O3B C29B C30B C44B -12.5(11)
C27B C26B C31B C30B 3.2(11)
C23B C26B C31B C30B -177.9(6)
C29B C30B C31B C26B 1.2(10)
C44B C30B C31B C26B -176.5(7)
C37B C32B C33B C34B -1.2(13)
O3B C32B C33B C34B -179.2(7)
C32B C33B C34B C35B -0.5(13)
C32B C33B C34B N6B -179.2(8)
C33B C34B C35B C36B 0.1(14)
N6B C34B C35B C36B 178.9(8)
C33B C34B C35B N7B 175.0(10)
N6B C34B C35B N7B -6.3(15)
C33B C34B C35B N7B" -172.3(10)
N6B C34B C35B N7B" 6.5(14)
C34B C35B C36B C37B 1.7(13)
N7B C35B C36B C37B -173.8(9)
N7B" C35B C36B C37B 174.5(9)
C33B C32B C37B O4B -175.3(7)
O3B C32B C37B O4B 2.5(12)
C33B C32B C37B C36B 3.1(12)
O3B C32B C37B C36B -179.1(7)
C35B C36B C37B C32B -3.3(13)
C35B C36B C37B O4B 175.1(8)
C33B C34B N6B C38B 49.8(13)
C35B C34B N6B C38B -128.9(10)
C34B N6B C38B O9B -3.3(16)
C34B N6B C38B C39B 179.8(9)
O9B C38B C39B C40B -29.3(17)
N6B C38B C39B C40B 147.6(11)
C36B C35B N7B" C41" 130.2(12)
C34B C35B N7B" C41" -57.2(16)
C35B N7B" C41" O10" 7.9(13)
C35B N7B" C41" C42" -172.1(13)
O10" C41" C42" C43" -150.9(16)
N7B" C41" C42" C43" 29.0(16)
C36B C35B N7B C41B 129.5(11)
C34B C35B N7B C41B -45.7(17)
C35B N7B C41B O10B 6.0(13)
C35B N7B C41B C42B -173.9(12)
O10B C41B C42B C43B 29.0(15)
N7B C41B C42B C43B -151.0(15)
C31B C30B C44B C45B -52.9(9)
C29B C30B C44B C45B 129.7(8)
C31B C30B C44B C47B 73.6(8)
C29B C30B C44B C47B -103.8(8)
C30B C44B C45B C46B -163.9(7)
C47B C44B C45B C46B 72.5(8)
C30B C44B C47B C48B 62.5(9)
C45B C44B C47B C48B -170.4(7)
C30B C44B C47B C52B -113.1(8)
C45B C44B C47B C52B 14.0(10)
C52B C47B C48B C49B 3.2(11)
C44B C47B C48B C49B -172.6(7)
C52B C47B C48B O4B 173.1(7)
C44B C47B C48B O4B -2.7(10)
O4B C48B C49B C50B -172.6(7)
C47B C48B C49B C50B -2.3(12)
C48B C49B C50B O5B 169.8(7)
C48B C49B C50B O5B" 177.8(7)
C48B C49B C50B C51B 1.6(12)
O5B C50B C51B C52B -169.0(7)
C49B C50B C51B C52B -1.9(11)
O5B" C50B C51B C52B -178.2(7)
O5B C50B C51B C65B 7.5(11)
C49B C50B C51B C65B 174.6(7)
O5B" C50B C51B C65B -1.6(11)
C48B C47B C52B C51B -3.5(11)
C44B C47B C52B C51B 172.2(7)
C50B C51B C52B C47B 2.9(11)
C65B C51B C52B C47B -173.5(7)
C58B C53B C54B C55B 6(2)
O5B C53B C54B C55B -177.5(14)
C53B C54B C55B C56B -4(2)
C53B C54B C55B N8B -178.3(14)
N8B C55B C56B N9B -11(3)
C54B C55B C56B N9B 175.1(15)
N8B C55B C56B C57B 175.4(15)
C54B C55B C56B C57B 1(3)
C55B C56B C57B C58B 0(2)
N9B C56B C57B C58B -174.1(15)
C54B C53B C58B C57B -5(2)
O5B C53B C58B C57B 178.1(15)
C54B C53B C58B O6B -174.1(14)
O5B C53B C58B O6B 9(2)
C56B C57B C58B C53B 2(2)
C56B C57B C58B O6B 172.1(14)
O11B C59B C60B C61B 2(2)
N8B C59B C60B C61B -170.7(16)
O12B C62B C63B C64B -66.1(12)
N9B C62B C63B C64B 88.3(9)
O11B C59B N8B C55B -4(3)
C60B C59B N8B C55B 167.7(14)
C56B C55B N8B C59B 145.5(16)
C54B C55B N8B C59B -40(2)
O12B C62B N9B C56B -41(2)
C63B C62B N9B C56B 168.9(13)
C55B C56B N9B C62B -21(2)
C57B C56B N9B C62B 153.1(15)
C49B C50B O5B C53B 117.6(9)
C51B C50B O5B C53B -74.4(11)
C58B C53B O5B C50B 114.6(14)
C54B C53B O5B C50B -62.1(17)
C53B C58B O6B C69B -34(2)
C57B C58B O6B C69B 155.8(13)
C58" C53" C54" C55" -0.1(3)
O5B" C53" C54" C55" -174.8(7)
C53" C54" C55" C56" -0.1(3)
C53" C54" C55" N8B" -179.9(2)
N8B" C55" C56" N9B" -0.4(6)
C54" C55" C56" N9B" 179.8(3)
N8B" C55" C56" C57" 179.8(4)
C54" C55" C56" C57" 0.0(6)
C55" C56" C57" C58" 0.2(7)
N9B" C56" C57" C58" -179.6(5)
C54" C53" C58" C57" 0.2(6)
O5B" C53" C58" C57" 174.7(8)
C54" C53" C58" O6B" 174.0(9)
O5B" C53" C58" O6B" -11.5(12)
C56" C57" C58" C53" -0.3(8)
C56" C57" C58" O6B" -174.6(8)
O11" C59" C60" C61" -7.8(7)
N8B" C59" C60" C61" 172.2(6)
O12" C62" C63" C64" 144.9(17)
N9B" C62" C63" C64" -16.9(17)
O11" C59" N8B" C55" 20.1(7)
C60" C59" N8B" C55" -159.9(7)
C56" C55" N8B" C59" 35.2(7)
C54" C55" N8B" C59" -144.9(6)
O12" C62" N9B" C56" 16(2)
C63" C62" N9B" C56" 175.9(9)
C55" C56" N9B" C62" 146.1(10)
C57" C56" N9B" C62" -34.2(12)
C49B C50B O5B" C53" 122.8(9)
C51B C50B O5B" C53" -60.9(11)
C58" C53" O5B" C50B 126.9(7)
C54" C53" O5B" C50B -58.4(10)
C53" C58" O6B" C69B -16.8(17)
C57" C58" O6B" C69B 157.5(10)
C50B C51B C65B C66B 173.1(7)
C52B C51B C65B C66B -10.7(10)
C50B C51B C65B C68B -61.6(9)
C52B C51B C65B C68B 114.6(7)
C51B C65B C66B C67B -177.7(7)
C68B C65B C66B C67B 60.3(9)
C66B C65B C68B C73B 52.1(9)
C51B C65B C68B C73B -74.2(8)
C66B C65B C68B C69B -132.0(8)
C51B C65B C68B C69B 101.8(8)
C73B C68B C69B C70B 0.7(12)
C65B C68B C69B C70B -175.4(8)
C73B C68B C69B O6B" -165.9(8)
C65B C68B C69B O6B" 18.0(12)
C73B C68B C69B O6B -175.7(8)
C65B C68B C69B O6B 8.2(13)
C58" O6B" C69B C70B 142.2(11)
C58" O6B" C69B C68B -50.5(16)
C58B O6B C69B C70B 142.9(12)
C58B O6B C69B C68B -40.5(17)
C68B C69B C70B C71B -0.1(13)
O6B" C69B C70B C71B 167.3(8)
O6B C69B C70B C71B 176.7(8)
C69B C70B C71B C72B -1.9(12)
C69B C70B C71B O7B -179.7(7)
C70B C71B C72B C73B 3.1(11)
O7B C71B C72B C73B -179.2(6)
C70B C71B C72B C86B -172.5(7)
O7B C71B C72B C86B 5.3(11)
C71B C72B C73B C68B -2.5(11)
C86B C72B C73B C68B 172.9(7)
C69B C68B C73B C72B 0.7(11)
C65B C68B C73B C72B 177.0(7)
C79B C74B C75B C76B -1.3
O7B C74B C75B C76B 175.3(3)
C74B C75B C76B C77B -0.9
C74B C75B C76B N10B 177.0
N10B C76B C77B N11B 5.2(3)
C75B C76B C77B N11B -177.1(3)
N10B C76B C77B C78B -175.8
C75B C76B C77B C78B 2.0
C76B C77B C78B C79B -0.8
N11B C77B C78B C79B 178.2(3)
C75B C74B C79B C78B 2.6
O7B C74B C79B C78B -173.8(3)
C75B C74B C79B O8B 176.6(3)
O7B C74B C79B O8B 0.2(4)
C77B C78B C79B C74B -1.5
C77B C78B C79B O8B -175.7(3)
O13B C80B C81B C82B 70.6(4)
N10B C80B C81B C82B -95.3
O14B C83B C84B C85B -56.4(4)
N11B C83B C84B C85B 123.1(3)
O13B C80B N10B C76B 11.5(4)
C81B C80B N10B C76B 176.7
C77B C76B N10B C80B -60.2
C75B C76B N10B C80B 121.9
O14B C83B N11B C77B -5.2(9)
C84B C83B N11B C77B 175.4(4)
C76B C77B N11B C83B -130.8(4)
C78B C77B N11B C83B 50.2(6)
C72B C71B O7B C74B 98.9(7)
C70B C71B O7B C74B -83.3(8)
C79B C74B O7B C71B -98.1(5)
C75B C74B O7B C71B 85.3(5)
C74B C79B O8B C90B 101.5(5)
C78B C79B O8B C90B -83.9(5)
C71B C72B C86B C89B -100.1(8)
C73B C72B C86B C89B 84.6(9)
C71B C72B C86B C87B 131.7(7)
C73B C72B C86B C87B -43.6(10)
C89B C86B C87B C88B 171.8(7)
C72B C86B C87B C88B -61.4(9)
C72B C86B C89B C90B 90.0(8)
C87B C86B C89B C90B -143.6(7)
C72B C86B C89B C94B -88.1(8)
C87B C86B C89B C94B 38.3(10)
C79B O8B C90B C89B -105.8(6)
C79B O8B C90B C91B 77.7(7)
C94B C89B C90B O8B -176.5(6)
C86B C89B C90B O8B 5.3(10)
C94B C89B C90B C91B -0.1(10)
C86B C89B C90B C91B -178.3(6)
O8B C90B C91B C92B 179.3(6)
C89B C90B C91B C92B 3.0(10)
C90B C91B C92B C93B -6.0(11)
C90B C91B C92B O1B -179.6(6)
C91B C92B C93B C94B 5.8(11)
O1B C92B C93B C94B 179.5(6)
C91B C92B C93B C23B -171.1(7)
O1B C92B C93B C23B 2.5(10)
C24B C23B C93B C92B 141.8(7)
C26B C23B C93B C92B -91.1(8)
C24B C23B C93B C94B -35.1(10)
C26B C23B C93B C94B 92.0(8)
C92B C93B C94B C89B -2.6(10)
C23B C93B C94B C89B 174.4(6)
C90B C89B C94B C93B -0.1(10)
C86B C89B C94B C93B 178.1(6)
C2B C3B N1B C7B 177.5(7)
C4B C3B N1B C7B -0.3(7)
N2B C7B N1B C3B 0.1(8)
C8B C7B N1B C3B 179.1(6)
N1B C7B N2B C4B 0.2(8)
C8B C7B N2B C4B -178.9(6)
C3B C4B N2B C7B -0.3(8)
C5B C4B N2B C7B 173.6(7)
C16B C17B N3B C13B -0.4(10)
C16B C17B N3B Ru1B 175.4(5)
C14B C13B N3B C17B -0.9(9)
C10B C13B N3B C17B -179.1(6)
C14B C13B N3B Ru1B -177.3(5)
C10B C13B N3B Ru1B 4.6(7)
C9B C10B N4B C11B -1.9(10)
C13B C10B N4B C11B 179.8(5)
C9B C10B N4B Ru1B -176.9(5)
C13B C10B N4B Ru1B 4.8(7)
C12B C11B N4B C10B 2.1(9)
C18B C11B N4B C10B 179.8(6)
C12B C11B N4B Ru1B 177.2(5)
C18B C11B N4B Ru1B -5.1(7)
C21B C22B N5B C18B -2.2(10)
C21B C22B N5B Ru1B 179.7(5)
C19B C18B N5B C22B 2.3(9)
C11B C18B N5B C22B -177.1(6)
C19B C18B N5B Ru1B -179.3(5)
C11B C18B N5B Ru1B 1.3(7)
C2B C1B O1B C92B 65.1(9)
C6B C1B O1B C92B -113.7(7)
C93B C92B O1B C1B 104.4(7)
C91B C92B O1B C1B -81.5(8)
C5B C6B O2B C27B -82.3(8)
C1B C6B O2B C27B 99.4(7)
C28B C27B O2B C6B 76.9(8)
C26B C27B O2B C6B -102.5(8)
C28B C29B O3B C32B -133.1(7)
C30B C29B O3B C32B 52.5(10)
C37B C32B O3B C29B 17.0(12)
C33B C32B O3B C29B -165.0(7)
C32B C37B O4B C48B -117.7(8)
C36B C37B O4B C48B 63.9(9)
C49B C48B O4B C37B -120.9(8)
C47B C48B O4B C37B 68.6(9)
C6C C1C C2C C3C 1.7(10)
O1C C1C C2C C3C 178.2(6)
C1C C2C C3C N1C 175.4(6)
C1C C2C C3C C4C -5.0(9)
N1C C3C C4C C5C -176.5(6)
C2C C3C C4C C5C 3.9(10)
N1C C3C C4C N2C 0.5(7)
C2C C3C C4C N2C -179.1(6)
C3C C4C C5C C6C 0.7(10)
N2C C4C C5C C6C -175.6(6)
C2C C1C C6C C5C 2.8(11)
O1C C1C C6C C5C -173.6(6)
C2C C1C C6C O2C -175.8(6)
O1C C1C C6C O2C 7.9(9)
C4C C5C C6C C1C -4.0(10)
C4C C5C C6C O2C 174.5(6)
N2C C7C C8C C12C -18.8(10)
N1C C7C C8C C12C 160.4(6)
N2C C7C C8C C9C 157.2(7)
N1C C7C C8C C9C -23.6(10)
C12C C8C C9C C10C -3.8(10)
C7C C8C C9C C10C -179.8(6)
C8C C9C C10C N4C 1.7(10)
C8C C9C C10C C13C -179.5(7)
C9C C8C C12C C11C 4.6(10)
C7C C8C C12C C11C -179.3(6)
N4C C11C C12C C8C -3.2(10)
C18C C11C C12C C8C 179.5(6)
N4C C10C C13C N3C -4.9(9)
C9C C10C C13C N3C 176.3(7)
N4C C10C C13C C14C 170.4(7)
C9C C10C C13C C14C -8.4(12)
N3C C13C C14C C15C 1.4(13)
C10C C13C C14C C15C -173.5(8)
C13C C14C C15C C16C -0.1(15)
C14C C15C C16C C17C -3.1(17)
C15C C16C C17C N3C 5.1(17)
N4C C11C C18C C19C -178.4(6)
C12C C11C C18C C19C -1.0(11)
N4C C11C C18C N5C 4.8(8)
C12C C11C C18C N5C -177.9(6)
N5C C18C C19C C20C -5.7(10)
C11C C18C C19C C20C 177.6(6)
C18C C19C C20C C21C 4.1(10)
C19C C20C C21C C22C -2.2(10)
C20C C21C C22C N5C 2.0(10)
C93C C23C C24C C25* -107.2(7)
C26C C23C C24C C25* 127.3(7)
C93C C23C C24C C25C -172.6(7)
C26C C23C C24C C25C 61.8(8)
C24C C23C C26C C31C 42.8(8)
C93C C23C C26C C31C -83.1(7)
C24C C23C C26C C27C -136.1(7)
C93C C23C C26C C27C 98.1(7)
C31C C26C C27C O2C 174.2(6)
C23C C26C C27C O2C -7.0(10)
C31C C26C C27C C28C -4.7(9)
C23C C26C C27C C28C 174.2(6)
C26C C27C C28C C29C 0.9(10)
O2C C27C C28C C29C -177.9(6)
C27C C28C C29C C30C 2.8(10)
C27C C28C C29C O3C -172.4(6)
C28C C29C C30C C31C -2.5(9)
O3C C29C C30C C31C 172.3(6)
C28C C29C C30C C44C 170.0(6)
O3C C29C C30C C44C -15.2(10)
C29C C30C C31C C26C -1.7(9)
C44C C30C C31C C26C -174.8(6)
C27C C26C C31C C30C 5.2(10)
C23C C26C C31C C30C -173.7(6)
O3C C32C C33C C34C 179.2(7)
C37C C32C C33C C34C -1.5(11)
C32C C33C C34C C35C 1.0(12)
C32C C33C C34C N6C -174.7(7)
C33C C34C C35C C36C 0.2(12)
N6C C34C C35C C36C 175.9(7)
C33C C34C C35C N7C -179.2(7)
N6C C34C C35C N7C -3.4(12)
C34C C35C C36C C37C -0.7(11)
N7C C35C C36C C37C 178.7(7)
C35C C36C C37C C32C 0.1(11)
C35C C36C C37C O4C 179.1(6)
O3C C32C C37C C36C -179.8(7)
C33C C32C C37C C36C 1.0(11)
O3C C32C C37C O4C 1.2(11)
C33C C32C C37C O4C -178.0(6)
O9C C38C C39C C40C 22(2)
N6C C38C C39C C40C -162.9(13)
O10C C41C C42C C43C -83.2(18)
N7C C41C C42C C43C 95.6(16)
O10C C41C C42* C43* -64(2)
N7C C41C C42* C43* 128.1(15)
C31C C30C C44C C47C 71.8(8)
C29C C30C C44C C47C -100.5(8)
C31C C30C C44C C45C -57.0(8)
C29C C30C C44C C45C 130.7(7)
C47C C44C C45C C46C 174.8(6)
C30C C44C C45C C46C -58.9(8)
C30C C44C C47C C52C -114.9(7)
C45C C44C C47C C52C 13.7(9)
C30C C44C C47C C48C 57.1(8)
C45C C44C C47C C48C -174.3(6)
C52C C47C C48C C49C 1.5(9)
C44C C47C C48C C49C -171.0(6)
C52C C47C C48C O4C 174.7(6)
C44C C47C C48C O4C 2.2(9)
C47C C48C C49C C50C 0.6(10)
O4C C48C C49C C50C -172.8(6)
C48C C49C C50C C51C -3.0(10)
C48C C49C C50C O5C 174.4(6)
C49C C50C C51C C52C 3.1(10)
O5C C50C C51C C52C -174.3(6)
C49C C50C C51C C65C 177.0(6)
O5C C50C C51C C65C -0.4(9)
C50C C51C C52C C47C -0.7(10)
C65C C51C C52C C47C -174.3(6)
C48C C47C C52C C51C -1.5(10)
C44C C47C C52C C51C 170.7(6)
O5C C53C C54C C55C -176.0(7)
C58C C53C C54C C55C 5.6(12)
C53C C54C C55C C56C -5.7(13)
C53C C54C C55C N8C 178.6(7)
C54C C55C C56C N9C -179.5(8)
N8C C55C C56C N9C -3.8(13)
C54C C55C C56C C57C 1.3(13)
N8C C55C C56C C57C 177.1(8)
C55C C56C C57C C58C 3.2(13)
N9C C56C C57C C58C -176.0(8)
C56C C57C C58C O6C 174.8(7)
C56C C57C C58C C53C -3.2(11)
O5C C53C C58C O6C 2.7(11)
C54C C53C C58C O6C -178.9(7)
O5C C53C C58C C57C -179.5(6)
C54C C53C C58C C57C -1.1(11)
C54C C55C N8C C59* -68.9(14)
C56C C55C N8C C59* 115.3(13)
C54C C55C N8C C59C 27.1(15)
C56C C55C N8C C59C -148.7(11)
C55C N8C C59C O11C 20(2)
C55C N8C C59C C60C -177.5(9)
O11C C59C C60C C61C -122(2)
N8C C59C C60C C61C 76.7(18)
C55C N8C C59* O11* 7(2)
C55C N8C C59* C60* 176.0(9)
O11* C59* C60* C61* 81(2)
N8C C59* C60* C61* -85.5(18)
C55C C56C N9C C62C -53.1(16)
C57C C56C N9C C62C 126.0(13)
C55C C56C N9C C62* 48.5(15)
C57C C56C N9C C62* -132.3(11)
C56C N9C C62C O12C 12(2)
C56C N9C C62C C63C -162.8(10)
O12C C62C C63C C64C -75(3)
N9C C62C C63C C64C 99.0(18)
C56C N9C C62* O12* 20(3)
C56C N9C C62* C63* -167.4(10)
O12* C62* C63* C64* -83(3)
N9C C62* C63* C64* 102.9(18)
C52C C51C C65C C68C 115.4(7)
C50C C51C C65C C68C -58.1(8)
C52C C51C C65C C66C -10.6(9)
C50C C51C C65C C66C 175.8(6)
C68C C65C C66C C67C 63.5(8)
C51C C65C C66C C67C -174.1(6)
C66C C65C C68C C73C 51.5(9)
C51C C65C C68C C73C -74.5(8)
C66C C65C C68C C69C -132.3(7)
C51C C65C C68C C69C 101.7(8)
C73C C68C C69C C70C 3.5(10)
C65C C68C C69C C70C -172.9(7)
C73C C68C C69C O6C -166.3(6)
C65C C68C C69C O6C 17.3(10)
C68C C69C C70C C71C -1.2(11)
O6C C69C C70C C71C 169.3(6)
C69C C70C C71C C72C -4.3(11)
C69C C70C C71C O7C -177.1(6)
C70C C71C C72C C73C 7.0(11)
O7C C71C C72C C73C 179.4(6)
C70C C71C C72C C86C -173.8(7)
O7C C71C C72C C86C -1.3(10)
C69C C68C C73C C72C -0.5(10)
C65C C68C C73C C72C 176.0(7)
C71C C72C C73C C68C -4.5(10)
C86C C72C C73C C68C 176.3(7)
C79C C74C C75C C76C -3.7(11)
O7C C74C C75C C76C 172.0(6)
C74C C75C C76C C77C 4.2(11)
C74C C75C C76C N10C 176.1(8)
C74C C75C C76C N10* 179.5(9)
C75C C76C C77C N11C -178.7(6)
N10C C76C C77C N11C 11.3(14)
N10* C76C C77C N11C 5.4(12)
C75C C76C C77C C78C -3.4(11)
N10C C76C C77C C78C -173.4(9)
N10* C76C C77C C78C -179.3(9)
C76C C77C C78C C79C 2.1(11)
N11C C77C C78C C79C 177.5(6)
C77C C78C C79C O8C -174.9(6)
C77C C78C C79C C74C -1.5(11)
C75C C74C C79C C78C 2.3(11)
O7C C74C C79C C78C -173.2(6)
C75C C74C C79C O8C 175.8(6)
O7C C74C C79C O8C 0.2(10)
C77C C76C N10C C80C -52.9(19)
C75C C76C N10C C80C 136.4(13)
C76C N10C C80C O13C -6(2)
C76C N10C C80C C81C 176.3(11)
O13C C80C C81C C82C 83.5(19)
N10C C80C C81C C82C -98.4(15)
C77C C76C N10* C80* -59.6(18)
C75C C76C N10* C80* 124.9(15)
C76C N10* C80* O13* 13(3)
C76C N10* C80* C81* -173.4(13)
O13* C80* C81* C82* 165.9(17)
N10* C80* C81* C82* -9(2)
O14C C83C C84C C85* 156.3(11)
N11C C83C C84C C85* -21.0(14)
O14C C83C C84C C85C -20.6(14)
N11C C83C C84C C85C 162.2(10)
C71C C72C C86C C89C -97.5(8)
C73C C72C C86C C89C 81.7(8)
C71C C72C C86C C87C 134.9(7)
C73C C72C C86C C87C -45.9(10)
C89C C86C C87C C88C 61.3(9)
C72C C86C C87C C88C -172.7(7)
C72C C86C C89C C94C -88.5(8)
C87C C86C C89C C94C 38.7(10)
C72C C86C C89C C90C 94.4(8)
C87C C86C C89C C90C -138.3(7)
C94C C89C C90C C91C 2.9(10)
C86C C89C C90C C91C -179.9(6)
C94C C89C C90C O8C -174.6(6)
C86C C89C C90C O8C 2.6(9)
O8C C90C C91C C92C 177.2(6)
C89C C90C C91C C92C -0.2(11)
C90C C91C C92C O1C -176.8(6)
C90C C91C C92C C93C -2.4(11)
C91C C92C C93C C94C 2.1(10)
O1C C92C C93C C94C 176.6(6)
C91C C92C C93C C23C -171.5(6)
O1C C92C C93C C23C 3.0(9)
C24C C23C C93C C94C -29.0(9)
C26C C23C C93C C94C 96.7(8)
C24C C23C C93C C92C 144.1(6)
C26C C23C C93C C92C -90.1(7)
C90C C89C C94C C93C -3.2(10)
C86C C89C C94C C93C 179.7(6)
C92C C93C C94C C89C 0.8(10)
C23C C93C C94C C89C 174.3(6)
C4C C3C N1C C7C -0.4(7)
C2C C3C N1C C7C 179.2(7)
N2C C7C N1C C3C 0.2(8)
C8C C7C N1C C3C -179.0(6)
N1C C7C N2C C4C 0.1(8)
C8C C7C N2C C4C 179.3(6)
C3C C4C N2C C7C -0.4(7)
C5C C4C N2C C7C 176.3(7)
C16C C17C N3C C13C -3.8(14)
C16C C17C N3C Ru1C 169.5(7)
C14C C13C N3C C17C 0.5(13)
C10C C13C N3C C17C 175.9(7)
C14C C13C N3C Ru1C -173.4(7)
C10C C13C N3C Ru1C 1.9(9)
C12C C11C N4C C10C 1.0(10)
C18C C11C N4C C10C 178.7(6)
C12C C11C N4C Ru1C 176.1(5)
C18C C11C N4C Ru1C -6.3(7)
C9C C10C N4C C11C -0.4(10)
C13C C10C N4C C11C -179.3(6)
C9C C10C N4C Ru1C -175.3(5)
C13C C10C N4C Ru1C 5.7(8)
C21C C22C N5C C18C -3.7(10)
C21C C22C N5C Ru1C -179.4(5)
C19C C18C N5C C22C 5.5(9)
C11C C18C N5C C22C -177.5(6)
C19C C18C N5C Ru1C -178.2(5)
C11C C18C N5C Ru1C -1.2(7)
O9C C38C N6C C34C -7(2)
C39C C38C N6C C34C 177.8(10)
C33C C34C N6C C38C -38.3(15)
C35C C34C N6C C38C 145.9(11)
O10C C41C N7C C35C 9.3(14)
C42* C41C N7C C35C 177.5(11)
C42C C41C N7C C35C -169.6(8)
C34C C35C N7C C41C -70.7(11)
C36C C35C N7C C41C 109.9(9)
O14C C83C N11C C77C -8.0(12)
C84C C83C N11C C77C 169.3(7)
C76C C77C N11C C83C -127.1(8)
C78C C77C N11C C83C 57.5(10)
C91C C92C O1C C1C -85.2(8)
C93C C92C O1C C1C 100.1(7)
C6C C1C O1C C92C -112.5(7)
C2C C1C O1C C92C 70.9(8)
C26C C27C O2C C6C -98.9(7)
C28C C27C O2C C6C 80.0(7)
C1C C6C O2C C27C 97.4(7)
C5C C6C O2C C27C -81.2(8)
C37C C32C O3C C29C 22.3(11)
C33C C32C O3C C29C -158.5(7)
C28C C29C O3C C32C -134.8(7)
C30C C29C O3C C32C 50.0(10)
C36C C37C O4C C48C 62.8(8)
C32C C37C O4C C48C -118.2(7)
C49C C48C O4C C37C -120.3(6)
C47C C48C O4C C37C 66.2(8)
C54C C53C O5C C50C -61.5(9)
C58C C53C O5C C50C 116.8(7)
C49C C50C O5C C53C 113.2(7)
C51C C50C O5C C53C -69.3(8)
C57C C58C O6C C69C 162.2(6)
C53C C58C O6C C69C -20.0(11)
C70C C69C O6C C58C 132.6(7)
C68C C69C O6C C58C -56.8(10)
C75C C74C O7C C71C 87.6(8)
C79C C74C O7C C71C -96.7(8)
C72C C71C O7C C74C 101.6(8)
C70C C71C O7C C74C -85.3(8)
C78C C79C O8C C90C -85.0(8)
C74C C79C O8C C90C 101.6(8)
C91C C90C O8C C79C 75.1(8)
C89C C90C O8C C79C -107.5(7)

loop_
_platon_squeeze_void_nr
_platon_squeeze_void_average_x
_platon_squeeze_void_average_y
_platon_squeeze_void_average_z
_platon_squeeze_void_volume
_platon_squeeze_void_count_electrons
_platon_squeeze_void_content
1 0.000 0.149 0.008 2370 628 ' '
2 0.000 0.851 -0.021 2366 625 ' '
3 0.500 0.649 0.011 2370 630 ' '
4 0.500 0.351 -0.023 2366 623 ' '
5 0.198 0.455 0.157 302 76 ' '
6 0.302 0.955 0.157 303 77 ' '
7 0.741 0.520 0.097 41 10 ' '
8 0.759 0.020 0.097 41 9 ' '
9 0.698 0.955 0.343 303 81 ' '
10 0.802 0.455 0.343 302 81 ' '
11 0.241 0.020 0.403 41 10 ' '
12 0.259 0.520 0.403 41 7 ' '
13 0.198 0.545 0.657 302 76 ' '
14 0.302 0.045 0.657 303 77 ' '
15 0.741 0.480 0.597 41 11 ' '
16 0.759 0.980 0.597 41 8 ' '
17 0.698 0.045 0.843 303 81 ' '
18 0.802 0.545 0.843 302 82 ' '
19 0.241 -0.020 0.903 41 9 ' '
20 0.259 0.480 0.903 41 8 ' '
